data_4325588
loop_
_publ_author_name
'Yoshitaka Sakai'
'Shuji Ohta'
'Yukihiro Shintoyo'
'Shoko Yoshida'
'Yuhki Taguchi'
'Yusuke Matsuki'
'Satoshi Matsunaga'
'Kenji Nomiya'

_publ_contact_author_email nomiya@kanagawa-u.ac.jp
_publ_contact_author_fax +81-463-58-9684
_publ_contact_author_name 'Kenji Nomiya'
_publ_contact_author_phone +81-463-58-4111
_publ_section_title
;
 Encapsulation of Anion/Cation in the Central Cavity of Tetrameric
 Polyoxometalate, Composed of Four Trititanium(IV)-Substituted \a-Dawson
 Subunits, Initiated by Protonation/Deprotonation of the Bridging Oxygen
 Atoms on the Intramolecular Surface
;
_journal_name_full 'Inorganic Chemistry'
_journal_page_first 6575
_journal_page_last 6583
_journal_paper_doi 10.1021/ic200355e
_journal_volume 50
_journal_year 2011
_chemical_formula_sum 'H292 N28 Na8 O332 P8 Ti12 W60'
_chemical_formula_weight 18036.10
_chemical_name_systematic
; 
 ? 
;
_space_group_IT_number 2
_symmetry_cell_setting triclinic
_symmetry_space_group_name_Hall '-P 1'
_symmetry_space_group_name_H-M 'P -1'
_atom_sites_solution_primary direct
_atom_sites_solution_secondary difmap
_audit_creation_method SHELXL-97
_cell_angle_alpha 79.228(5)
_cell_angle_beta 88.604(5)
_cell_angle_gamma 87.418(5)
_cell_formula_units_Z 4
_cell_length_a 24.906(7)
_cell_length_b 38.261(11)
_cell_length_c 38.991(11)
_cell_measurement_reflns_used 7806
_cell_measurement_temperature 90(2)
_cell_measurement_theta_max 26.56
_cell_measurement_theta_min 2.18
_cell_volume 36459(18)
_computing_cell_refinement 'Bruker SMART'
_computing_data_collection 'Bruker SMART'
_computing_data_reduction 'Bruker SAINT'
_computing_molecular_graphics 'Bruker SHELXTL'
_computing_publication_material 'Bruker SHELXTL'
_computing_structure_refinement 'SHELXL-97 (Sheldrick, 1997)'
_computing_structure_solution 'SHELXS-97 (Sheldrick, 1990)'
_diffrn_ambient_temperature 90(2)
_diffrn_detector_area_resol_mean 8.366
_diffrn_measured_fraction_theta_full 0.906
_diffrn_measured_fraction_theta_max 0.906
_diffrn_measurement_device_type 'CCD area detector'
_diffrn_measurement_method 'phi and omega scans'
_diffrn_radiation_monochromator graphite
_diffrn_radiation_source 'fine-focus sealed tube'
_diffrn_radiation_type MoK\a
_diffrn_radiation_wavelength 0.71073
_diffrn_reflns_av_R_equivalents 0.0856
_diffrn_reflns_av_sigmaI/netI 0.1454
_diffrn_reflns_limit_h_max 33
_diffrn_reflns_limit_h_min -31
_diffrn_reflns_limit_k_max 46
_diffrn_reflns_limit_k_min -50
_diffrn_reflns_limit_l_max 51
_diffrn_reflns_limit_l_min -51
_diffrn_reflns_number 353990
_diffrn_reflns_theta_full 28.48
_diffrn_reflns_theta_max 28.48
_diffrn_reflns_theta_min 0.97
_exptl_absorpt_coefficient_mu 19.243
_exptl_absorpt_correction_type empirical
_exptl_absorpt_process_details SADABS
_exptl_crystal_colour colorless
_exptl_crystal_density_diffrn 3.286
_exptl_crystal_density_meas 0
_exptl_crystal_description needle
_exptl_crystal_F_000 32224
_exptl_crystal_size_max 0.22
_exptl_crystal_size_mid 0.08
_exptl_crystal_size_min 0.06
_refine_diff_density_max 11.683
_refine_diff_density_min -5.826
_refine_diff_density_rms 0.622
_refine_ls_goodness_of_fit_ref 1.023
_refine_ls_matrix_type fullcycle
_refine_ls_number_parameters 6355
_refine_ls_number_reflns 167191
_refine_ls_number_restraints 22344
_refine_ls_restrained_S_all 0.983
_refine_ls_R_factor_all 0.1564
_refine_ls_R_factor_gt 0.0805
_refine_ls_shift/su_max 0.478
_refine_ls_shift/su_mean 0.012
_refine_ls_structure_factor_coef Fsqd
_refine_ls_weighting_details 'calc w=1/[\s^2^(Fo^2^)+(0.0911P)^2^+1352.3999P] where P=(Fo^2^+2Fc^2^)/3'
_refine_ls_weighting_scheme calc
_refine_ls_wR_factor_gt 0.1846
_refine_ls_wR_factor_ref 0.2240
_reflns_number_gt 93212
_reflns_number_total 167191
_reflns_threshold_expression >2sigma(I)
_cod_data_source_file ic200355e_si_002.cif
_cod_data_source_block so01-2s
_cod_original_cell_volume 36460(18)
_cod_database_code 4325588

loop_
_symmetry_equiv_pos_as_xyz
'x, y, z'
'-x, -y, -z'

loop_
_atom_site_label
_atom_site_type_symbol
_atom_site_fract_x
_atom_site_fract_y
_atom_site_fract_z
_atom_site_U_iso_or_equiv
_atom_site_adp_type
_atom_site_occupancy
_atom_site_symmetry_multiplicity
_atom_site_calc_flag
_atom_site_refinement_flags
_atom_site_disorder_assembly
_atom_site_disorder_group
N1 N 0.2983(8) 0.9212(5) 0.2423(5) 0.017(4) Uani 1 1 d U . .
N2 N 0.8101(8) 0.4260(5) 0.2441(5) 0.021(4) Uani 1 1 d U . .
O1A O 0.7218(7) 0.6318(5) 0.2781(5) 0.032(3) Uani 1 1 d U . .
O2A O 0.5371(7) 0.5540(5) 0.2814(5) 0.030(3) Uani 1 1 d U . .
O3A O 0.6275(7) 0.6165(5) 0.1529(5) 0.031(3) Uani 1 1 d U . .
O4A O 0.6197(6) 0.6023(4) 0.2775(4) 0.0230(19) Uani 1 1 d U . .
O5A O 0.5763(7) 0.5949(4) 0.2185(4) 0.0240(19) Uani 1 1 d U . .
O6A O 0.6640(6) 0.6319(4) 0.2173(4) 0.0231(19) Uani 1 1 d U . .
O7A O 0.6258(6) 0.6634(4) 0.3005(4) 0.0210(18) Uani 1 1 d U . .
O8A O 0.5238(6) 0.6206(4) 0.3019(4) 0.0198(18) Uani 1 1 d U . .
O9A O 0.4789(6) 0.6136(4) 0.2426(4) 0.0210(18) Uani 1 1 d U . .
O10A O 0.5306(7) 0.6472(4) 0.1717(4) 0.0231(18) Uani 1 1 d U . .
O11A O 0.6178(7) 0.6838(4) 0.1711(4) 0.0241(18) Uani 1 1 d U . .
O12A O 0.6703(6) 0.6931(4) 0.2401(4) 0.0210(18) Uani 1 1 d U . .
O13A O 0.6322(7) 0.7046(5) 0.3512(4) 0.028(3) Uani 1 1 d U . .
O14A O 0.4496(7) 0.6265(5) 0.3549(4) 0.025(3) Uani 1 1 d U . .
O15A O 0.3687(7) 0.6141(5) 0.2459(4) 0.027(3) Uani 1 1 d U . .
O16A O 0.4590(7) 0.6744(5) 0.1199(5) 0.033(3) Uani 1 1 d U . .
O17A O 0.6203(7) 0.7425(5) 0.1178(5) 0.030(3) Uani 1 1 d U . .
O18A O 0.7122(7) 0.7587(5) 0.2399(4) 0.027(3) Uani 1 1 d U . .
O19A O 0.5420(6) 0.6675(4) 0.3425(4) 0.0201(19) Uani 1 1 d U . .
O20A O 0.4316(6) 0.6520(4) 0.2832(4) 0.0195(18) Uani 1 1 d U . .
O21A O 0.4256(6) 0.6479(4) 0.1888(4) 0.0215(19) Uani 1 1 d U . .
O22A O 0.5266(6) 0.7154(4) 0.1518(4) 0.0225(18) Uani 1 1 d U . .
O23A O 0.6534(6) 0.7439(4) 0.1846(4) 0.0233(19) Uani 1 1 d U . .
O24A O 0.6216(6) 0.7318(4) 0.2801(4) 0.0204(18) Uani 1 1 d U . .
O25A O 0.5399(6) 0.7393(4) 0.3241(4) 0.0202(17) Uani 1 1 d U . .
O26A O 0.4416(6) 0.6983(4) 0.3264(4) 0.0182(17) Uani 1 1 d U . .
O27A O 0.3709(6) 0.6856(4) 0.2317(4) 0.0204(17) Uani 1 1 d U . .
O28A O 0.4193(6) 0.7184(4) 0.1638(4) 0.0196(17) Uani 1 1 d U . .
O29A O 0.5602(6) 0.7784(4) 0.1602(4) 0.0210(18) Uani 1 1 d U . .
O30A O 0.6097(6) 0.7874(4) 0.2273(4) 0.0191(18) Uani 1 1 d U . .
O31A O 0.5323(6) 0.8003(4) 0.3523(4) 0.021(3) Uani 1 1 d U . .
O32A O 0.3502(6) 0.7240(4) 0.3554(4) 0.019(3) Uani 1 1 d U . .
O33A O 0.2681(7) 0.7092(5) 0.2468(4) 0.025(3) Uani 1 1 d U . .
O34A O 0.3577(7) 0.7712(5) 0.1215(4) 0.027(3) Uani 1 1 d U . .
O35A O 0.5203(7) 0.8397(5) 0.1177(4) 0.024(3) Uani 1 1 d U . .
O36A O 0.6117(6) 0.8551(4) 0.2409(4) 0.022(3) Uani 1 1 d U . .
O37A O 0.4429(7) 0.7622(5) 0.3436(4) 0.0238(18) Uani 1 1 d U . .
O38A O 0.3617(6) 0.7192(4) 0.2835(4) 0.0204(17) Uani 1 1 d U . .
O39A O 0.3276(6) 0.7427(4) 0.1886(4) 0.0178(19) Uani 1 1 d U . .
O40A O 0.4550(6) 0.7834(4) 0.1519(4) 0.0186(18) Uani 1 1 d U . .
O41A O 0.5562(7) 0.8393(4) 0.1850(4) 0.0238(18) Uani 1 1 d U . .
O42A O 0.5519(6) 0.8001(4) 0.2808(4) 0.0219(17) Uani 1 1 d U . .
O43A O 0.4589(6) 0.8271(4) 0.3020(4) 0.0220(17) Uani 1 1 d U . .
O44A O 0.3523(6) 0.7832(4) 0.3037(4) 0.0201(17) Uani 1 1 d U . .
O45A O 0.3085(6) 0.7747(4) 0.2455(4) 0.0171(17) Uani 1 1 d U . .
O46A O 0.3624(6) 0.8114(4) 0.1714(4) 0.0190(17) Uani 1 1 d U . .
O47A O 0.4483(6) 0.8475(4) 0.1697(4) 0.0196(17) Uani 1 1 d U . .
O48A O 0.5023(6) 0.8569(4) 0.2425(4) 0.0189(17) Uani 1 1 d U . .
O49A O 0.3604(6) 0.8542(4) 0.2807(4) 0.0195(17) Uani 1 1 d U . .
O50A O 0.3138(6) 0.8463(4) 0.2203(4) 0.0178(17) Uani 1 1 d U . .
O51A O 0.4038(6) 0.8851(4) 0.2180(4) 0.0179(17) Uani 1 1 d U . .
O52A O 0.4529(6) 0.7636(4) 0.2773(4) 0.0173(15) Uani 1 1 d U . .
O53A O 0.4107(6) 0.7560(4) 0.2204(4) 0.0172(15) Uani 1 1 d U . .
O54A O 0.4953(6) 0.7918(4) 0.2189(4) 0.0180(15) Uani 1 1 d U . .
O55A O 0.4072(6) 0.8155(4) 0.2391(4) 0.0168(14) Uani 1 1 d U . .
O56A O 0.5258(6) 0.6943(4) 0.2773(4) 0.0187(15) Uani 1 1 d U . .
O57A O 0.4832(6) 0.6864(4) 0.2195(4) 0.0206(15) Uani 1 1 d U . .
O58A O 0.5675(6) 0.7228(4) 0.2182(4) 0.0194(15) Uani 1 1 d U . .
O59A O 0.5723(6) 0.6554(4) 0.2380(4) 0.0214(14) Uani 1 1 d U . .
O1B O 0.7001(7) 1.0961(5) 0.4200(5) 0.031(3) Uani 1 1 d U . .
O2B O 0.5947(7) 1.2146(5) 0.3432(5) 0.030(3) Uani 1 1 d U . .
O3B O 0.5119(7) 1.1505(5) 0.4710(4) 0.029(3) Uani 1 1 d U . .
O4B O 0.6343(7) 1.1484(5) 0.3760(4) 0.0254(19) Uani 1 1 d U . .
O5B O 0.5474(7) 1.1735(5) 0.4025(4) 0.0255(19) Uani 1 1 d U . .
O6B O 0.5952(7) 1.1174(5) 0.4388(4) 0.0277(19) Uani 1 1 d U . .
O7B O 0.6505(6) 1.0841(4) 0.3596(4) 0.0219(18) Uani 1 1 d U . .
O8B O 0.5896(6) 1.1517(4) 0.3160(4) 0.0229(18) Uani 1 1 d U . .
O9B O 0.5010(7) 1.1775(5) 0.3402(4) 0.0243(18) Uani 1 1 d U . .
O10B O 0.4534(7) 1.1406(5) 0.4133(4) 0.0239(18) Uani 1 1 d U . .
O11B O 0.5023(7) 1.0849(5) 0.4481(4) 0.0255(18) Uani 1 1 d U . .
O12B O 0.6103(7) 1.0542(5) 0.4200(4) 0.0262(18) Uani 1 1 d U . .
O13B O 0.6961(7) 1.0376(5) 0.3211(5) 0.028(3) Uani 1 1 d U . .
O14B O 0.5930(7) 1.1550(5) 0.2447(4) 0.024(3) Uani 1 1 d U . .
O15B O 0.4247(7) 1.2024(5) 0.2900(4) 0.025(3) Uani 1 1 d U . .
O16B O 0.3415(7) 1.1390(5) 0.4171(5) 0.029(3) Uani 1 1 d U . .
O17B O 0.4357(7) 1.0349(5) 0.4847(4) 0.029(3) Uani 1 1 d U . .
O18B O 0.6243(7) 0.9810(5) 0.4343(5) 0.030(3) Uani 1 1 d U . .
O19B O 0.6312(6) 1.0952(4) 0.2904(4) 0.0218(19) Uani 1 1 d U . .
O20B O 0.4991(6) 1.1460(4) 0.2869(4) 0.0215(18) Uani 1 1 d U . .
O21B O 0.3961(7) 1.1627(4) 0.3552(4) 0.0238(19) Uani 1 1 d U . .
O22B O 0.4128(7) 1.0783(5) 0.4207(4) 0.0249(18) Uani 1 1 d U . .
O23B O 0.5289(7) 1.0166(5) 0.4498(4) 0.0268(19) Uani 1 1 d U . .
O24B O 0.6075(7) 1.0224(5) 0.3664(4) 0.0242(18) Uani 1 1 d U . .
O25B O 0.5960(6) 1.0291(4) 0.2981(4) 0.0213(17) Uani 1 1 d U . .
O26B O 0.5395(6) 1.0927(4) 0.2570(4) 0.0202(17) Uani 1 1 d U . .
O27B O 0.3929(6) 1.1347(4) 0.2970(4) 0.0200(17) Uani 1 1 d U . .
O28B O 0.3495(6) 1.0995(4) 0.3652(4) 0.0211(17) Uani 1 1 d U . .
O29B O 0.4302(6) 1.0089(4) 0.4237(4) 0.0223(17) Uani 1 1 d U . .
O30B O 0.5319(7) 0.9803(5) 0.3970(4) 0.0240(18) Uani 1 1 d U . .
O31B O 0.6040(6) 0.9691(4) 0.2685(4) 0.023(3) Uani 1 1 d U . .
O32B O 0.4992(7) 1.0856(5) 0.1933(4) 0.024(3) Uani 1 1 d U . .
O33B O 0.3327(6) 1.1336(4) 0.2389(4) 0.023(3) Uani 1 1 d U . .
O34B O 0.2510(7) 1.0697(5) 0.3670(4) 0.025(3) Uani 1 1 d U . .
O35B O 0.3455(7) 0.9654(5) 0.4336(5) 0.031(3) Uani 1 1 d U . .
O36B O 0.5323(7) 0.9122(5) 0.3820(5) 0.032(3) Uani 1 1 d U . .
O37B O 0.5429(6) 1.0278(4) 0.2402(4) 0.0192(19) Uani 1 1 d U . .
O38B O 0.4331(6) 1.0976(4) 0.2515(4) 0.0197(18) Uani 1 1 d U . .
O39B O 0.3055(6) 1.0962(4) 0.3037(4) 0.0196(19) Uani 1 1 d U . .
O40B O 0.3467(6) 1.0308(4) 0.3854(4) 0.0195(18) Uani 1 1 d U . .
O41B O 0.4389(7) 0.9481(5) 0.3999(4) 0.0245(18) Uani 1 1 d U . .
O42B O 0.5447(6) 0.9744(4) 0.3304(4) 0.0210(18) Uani 1 1 d U . .
O43B O 0.4946(6) 0.9671(4) 0.2740(4) 0.0185(17) Uani 1 1 d U . .
O44B O 0.4336(6) 1.0356(4) 0.2290(4) 0.0194(17) Uani 1 1 d U . .
O45B O 0.3456(6) 1.0612(4) 0.2530(4) 0.0174(17) Uani 1 1 d U . .
O46B O 0.2975(6) 1.0238(4) 0.3277(4) 0.0178(17) Uani 1 1 d U . .
O47B O 0.3449(6) 0.9685(4) 0.3640(4) 0.0225(17) Uani 1 1 d U . .
O48B O 0.4559(6) 0.9371(4) 0.3344(4) 0.0230(17) Uani 1 1 d U . .
O49B O 0.3960(6) 0.9672(4) 0.2432(4) 0.0178(17) Uani 1 1 d U . .
O50B O 0.3031(6) 0.9944(4) 0.2682(4) 0.0184(17) Uani 1 1 d U . .
O51B O 0.3548(6) 0.9373(4) 0.3069(4) 0.0211(17) Uani 1 1 d U . .
O52B O 0.4804(6) 1.0333(4) 0.2931(4) 0.0189(15) Uani 1 1 d U . .
O53B O 0.3937(6) 1.0586(4) 0.3168(4) 0.0179(15) Uani 1 1 d U . .
O54B O 0.4422(6) 1.0038(4) 0.3525(4) 0.0204(15) Uani 1 1 d U . .
O55B O 0.3962(6) 1.0001(4) 0.2967(4) 0.0184(14) Uani 1 1 d U . .
O56B O 0.5473(6) 1.0834(4) 0.3313(4) 0.0212(15) Uani 1 1 d U . .
O57B O 0.4607(6) 1.1087(4) 0.3545(4) 0.0220(15) Uani 1 1 d U . .
O58B O 0.5085(6) 1.0536(5) 0.3882(4) 0.0232(16) Uani 1 1 d U . .
O59B O 0.5486(7) 1.1150(5) 0.3812(4) 0.0242(14) Uani 1 1 d U . .
O1C O -0.1725(8) 0.7425(6) 0.4267(5) 0.046(4) Uani 1 1 d U . .
O2C O -0.1841(8) 0.8721(6) 0.4746(5) 0.045(4) Uani 1 1 d U . .
O3C O -0.2715(8) 0.8624(6) 0.3458(5) 0.043(4) Uani 1 1 d U . .
O4C O -0.1646(8) 0.8112(5) 0.4432(5) 0.038(2) Uani 1 1 d U . .
O5C O -0.2107(8) 0.8688(5) 0.4051(5) 0.038(2) Uani 1 1 d U . .
O6C O -0.2040(8) 0.8072(5) 0.3823(5) 0.037(2) Uani 1 1 d U . .
O7C O -0.0740(7) 0.7774(5) 0.4269(5) 0.0340(19) Uani 1 1 d U . .
O8C O -0.0812(7) 0.8494(5) 0.4538(5) 0.0338(19) Uani 1 1 d U . .
O9C O -0.1299(7) 0.9064(5) 0.4162(5) 0.0332(19) Uani 1 1 d U . .
O10C O -0.1785(7) 0.9021(5) 0.3443(5) 0.0325(19) Uani 1 1 d U . .
O11C O -0.1710(7) 0.8416(5) 0.3209(5) 0.0328(19) Uani 1 1 d U . .
O12C O -0.1153(7) 0.7745(5) 0.3657(5) 0.0335(19) Uani 1 1 d U . .
O13C O 0.0206(7) 0.7367(5) 0.4411(5) 0.036(3) Uani 1 1 d U . .
O14C O 0.0072(7) 0.8637(5) 0.4885(5) 0.036(3) Uani 1 1 d U . .
O15C O -0.0816(7) 0.9696(5) 0.4191(5) 0.034(3) Uani 1 1 d U . .
O16C O -0.1667(7) 0.9619(5) 0.2933(5) 0.035(3) Uani 1 1 d U . .
O17C O -0.1571(7) 0.8482(5) 0.2504(5) 0.033(3) Uani 1 1 d U . .
O18C O -0.0561(8) 0.7304(5) 0.3281(5) 0.038(4) Uani 1 1 d U . .
O19C O 0.0035(7) 0.8068(5) 0.4551(5) 0.032(2) Uani 1 1 d U . .
O20C O -0.0252(7) 0.9035(5) 0.4243(5) 0.0316(19) Uani 1 1 d U . .
O21C O -0.1187(7) 0.9538(5) 0.3581(5) 0.0281(19) Uani 1 1 d U . .
O22C O -0.1169(7) 0.8945(5) 0.2911(5) 0.0293(19) Uani 1 1 d U . .
O23C O -0.1048(7) 0.7960(5) 0.2972(5) 0.031(2) Uani 1 1 d U . .
O24C O -0.0128(7) 0.7709(5) 0.3736(5) 0.0315(19) Uani 1 1 d U . .
O25C O 0.0718(7) 0.7941(5) 0.4025(4) 0.0276(18) Uani 1 1 d U . .
O26C O 0.0655(7) 0.8626(5) 0.4294(4) 0.0264(18) Uani 1 1 d U . .
O27C O -0.0115(7) 0.9536(5) 0.3693(4) 0.0256(18) Uani 1 1 d U . .
O28C O -0.0585(6) 0.9484(5) 0.3015(4) 0.0243(18) Uani 1 1 d U . .
O29C O -0.0471(7) 0.8509(5) 0.2628(4) 0.0261(18) Uani 1 1 d U . .
O30C O 0.0048(7) 0.7882(5) 0.3059(4) 0.0267(18) Uani 1 1 d U . .
O31C O 0.1737(7) 0.7671(5) 0.3899(5) 0.034(3) Uani 1 1 d U . .
O32C O 0.1606(7) 0.8924(5) 0.4382(5) 0.030(3) Uani 1 1 d U . .
O33C O 0.0723(7) 0.9984(5) 0.3678(4) 0.027(3) Uani 1 1 d U . .
O34C O -0.0153(6) 0.9886(4) 0.2423(4) 0.022(3) Uani 1 1 d U . .
O35C O -0.0024(7) 0.8783(5) 0.1988(5) 0.031(3) Uani 1 1 d U . .
O36C O 0.0963(7) 0.7597(5) 0.2763(5) 0.034(3) Uani 1 1 d U . .
O37C O 0.1567(7) 0.8339(5) 0.4057(4) 0.0260(18) Uani 1 1 d U . .
O38C O 0.0823(7) 0.9226(5) 0.3892(4) 0.0248(17) Uani 1 1 d U . .
O39C O 0.0311(6) 0.9834(4) 0.3074(4) 0.0224(19) Uani 1 1 d U . .
O40C O -0.0108(6) 0.9136(4) 0.2560(4) 0.0209(18) Uani 1 1 d U . .
O41C O 0.0461(6) 0.8251(4) 0.2461(4) 0.0232(19) Uani 1 1 d U . .
O42C O 0.0950(6) 0.7903(4) 0.3374(4) 0.0227(18) Uani 1 1 d U . .
O43C O 0.1852(6) 0.8255(4) 0.3394(4) 0.0231(17) Uani 1 1 d U . .
O44C O 0.1784(7) 0.9006(5) 0.3682(4) 0.0240(17) Uani 1 1 d U . .
O45C O 0.1296(6) 0.9558(4) 0.3310(4) 0.0204(17) Uani 1 1 d U . .
O46C O 0.0779(6) 0.9501(4) 0.2580(4) 0.0198(17) Uani 1 1 d U . .
O47C O 0.0841(6) 0.8916(4) 0.2335(4) 0.0214(17) Uani 1 1 d U . .
O48C O 0.1436(6) 0.8212(4) 0.2802(4) 0.0214(17) Uani 1 1 d U . .
O49C O 0.2361(6) 0.8875(4) 0.3107(4) 0.0210(17) Uani 1 1 d U . .
O50C O 0.1865(6) 0.9459(4) 0.2715(4) 0.0208(17) Uani 1 1 d U . .
O51C O 0.1933(6) 0.8840(4) 0.2479(4) 0.0199(17) Uani 1 1 d U . .
O52C O 0.0890(6) 0.8602(4) 0.3581(4) 0.0214(15) Uani 1 1 d U . .
O53C O 0.0425(6) 0.9144(4) 0.3219(4) 0.0215(15) Uani 1 1 d U . .
O54C O 0.0492(6) 0.8560(4) 0.2995(4) 0.0211(15) Uani 1 1 d U . .
O55C O 0.1314(6) 0.8906(4) 0.3014(4) 0.0192(14) Uani 1 1 d U . .
O56C O -0.0205(7) 0.8390(5) 0.3944(5) 0.0297(16) Uani 1 1 d U . .
O57C O -0.0691(7) 0.8954(5) 0.3583(4) 0.0279(16) Uani 1 1 d U . .
O58C O -0.0621(7) 0.8360(5) 0.3360(5) 0.0301(16) Uani 1 1 d U . .
O59C O -0.1205(7) 0.8423(5) 0.3866(5) 0.0339(15) Uani 1 1 d U . .
O1D O 0.2493(8) 1.0249(5) -0.1437(5) 0.037(3) Uani 1 1 d U . .
O2D O 0.0543(7) 1.0795(5) -0.0990(5) 0.034(3) Uani 1 1 d U . .
O3D O 0.2391(7) 1.1581(5) -0.1068(5) 0.033(3) Uani 1 1 d U . .
O4D O 0.1567(7) 1.0456(5) -0.1061(5) 0.031(2) Uani 1 1 d U . .
O5D O 0.1528(7) 1.1120(5) -0.0883(5) 0.030(2) Uani 1 1 d U . .
O6D O 0.2464(7) 1.0862(5) -0.1117(5) 0.031(2) Uani 1 1 d U . .
O7D O 0.2109(7) 0.9916(5) -0.0771(4) 0.0257(18) Uani 1 1 d U . .
O8D O 0.1033(7) 1.0221(5) -0.0516(4) 0.0268(18) Uani 1 1 d U . .
O9D O 0.0973(7) 1.0859(5) -0.0342(4) 0.0248(18) Uani 1 1 d U . .
O10D O 0.1995(6) 1.1302(5) -0.0383(4) 0.0235(18) Uani 1 1 d U . .
O11D O 0.2926(7) 1.1039(5) -0.0588(4) 0.0262(18) Uani 1 1 d U . .
O12D O 0.3000(7) 1.0297(5) -0.0808(4) 0.0251(18) Uani 1 1 d U . .
O13D O 0.2313(7) 0.9198(5) -0.0565(5) 0.031(3) Uani 1 1 d U . .
O14D O 0.0384(7) 0.9732(5) -0.0123(4) 0.029(3) Uani 1 1 d U . .
O15D O 0.0292(7) 1.0915(5) 0.0203(4) 0.025(3) Uani 1 1 d U . .
O16D O 0.2105(7) 1.1686(5) 0.0144(4) 0.026(3) Uani 1 1 d U . .
O17D O 0.3808(7) 1.1192(5) -0.0252(4) 0.027(3) Uani 1 1 d U . .
O18D O 0.3915(7) 0.9887(5) -0.0614(4) 0.025(3) Uani 1 1 d U . .
O19D O 0.1412(7) 0.9560(5) -0.0328(4) 0.0239(19) Uani 1 1 d U . .
O20D O 0.0881(6) 1.0286(5) 0.0124(4) 0.0231(18) Uani 1 1 d U . .
O21D O 0.1291(6) 1.1218(4) 0.0133(4) 0.0216(19) Uani 1 1 d U . .
O22D O 0.2772(6) 1.1102(4) 0.0045(4) 0.0215(18) Uani 1 1 d U . .
O23D O 0.3692(6) 1.0527(4) -0.0409(4) 0.0228(19) Uani 1 1 d U . .
O24D O 0.2880(6) 0.9724(5) -0.0341(4) 0.0231(18) Uani 1 1 d U . .
O25D O 0.2223(6) 0.9318(4) 0.0105(4) 0.0225(17) Uani 1 1 d U . .
O26D O 0.1207(6) 0.9612(4) 0.0339(4) 0.0216(17) Uani 1 1 d U . .
O27D O 0.1135(6) 1.0639(4) 0.0620(4) 0.0187(17) Uani 1 1 d U . .
O28D O 0.2095(6) 1.1046(4) 0.0591(4) 0.0187(17) Uani 1 1 d U . .
O29D O 0.3588(6) 1.0629(4) 0.0258(4) 0.0208(17) Uani 1 1 d U . .
O30D O 0.3635(6) 0.9919(4) 0.0062(4) 0.0211(17) Uani 1 1 d U . .
O31D O 0.2673(7) 0.8689(5) 0.0519(4) 0.025(3) Uani 1 1 d U . .
O32D O 0.0742(6) 0.9251(5) 0.0953(4) 0.024(3) Uani 1 1 d U . .
O33D O 0.0658(6) 1.0421(4) 0.1268(4) 0.017(3) Uani 1 1 d U . .
O34D O 0.2484(7) 1.1196(5) 0.1209(4) 0.025(3) Uani 1 1 d U . .
O35D O 0.4172(7) 1.0703(5) 0.0835(4) 0.026(3) Uani 1 1 d U . .
O36D O 0.4283(7) 0.9384(5) 0.0467(4) 0.027(3) Uani 1 1 d U . .
O37D O 0.1773(7) 0.9067(4) 0.0724(4) 0.0234(18) Uani 1 1 d U . .
O38D O 0.1141(6) 0.9942(4) 0.0863(4) 0.0183(18) Uani 1 1 d U . .
O39D O 0.1641(6) 1.0734(4) 0.1191(4) 0.0177(19) Uani 1 1 d U . .
O40D O 0.3037(6) 1.0763(4) 0.0798(4) 0.0174(18) Uani 1 1 d U . .
O41D O 0.4064(6) 1.0049(4) 0.0642(4) 0.0205(19) Uani 1 1 d U . .
O42D O 0.3146(6) 0.9372(4) 0.0414(4) 0.0198(18) Uani 1 1 d U . .
O43D O 0.2742(6) 0.9083(4) 0.1032(4) 0.0182(17) Uani 1 1 d U . .
O44D O 0.1610(6) 0.9401(4) 0.1288(4) 0.0186(17) Uani 1 1 d U . .
O45D O 0.1581(6) 1.0037(4) 0.1455(4) 0.0167(17) Uani 1 1 d U . .
O46D O 0.2620(6) 1.0480(4) 0.1418(4) 0.0172(17) Uani 1 1 d U . .
O47D O 0.3551(6) 1.0223(4) 0.1230(4) 0.0190(17) Uani 1 1 d U . .
O48D O 0.3604(6) 0.9442(4) 0.1009(4) 0.0187(17) Uani 1 1 d U . .
O49D O 0.2505(6) 0.9198(4) 0.1704(4) 0.0176(17) Uani 1 1 d U . .
O50D O 0.2446(6) 0.9860(4) 0.1893(4) 0.0171(17) Uani 1 1 d U . .
O51D O 0.3400(6) 0.9585(4) 0.1674(4) 0.0191(17) Uani 1 1 d U . .
O52D O 0.2200(6) 0.9694(4) 0.0679(4) 0.0175(15) Uani 1 1 d U . .
O53D O 0.2144(6) 1.0297(4) 0.0852(4) 0.0181(15) Uani 1 1 d U . .
O54D O 0.3023(6) 1.0048(4) 0.0658(4) 0.0179(15) Uani 1 1 d U . .
O55D O 0.2624(6) 0.9788(4) 0.1231(4) 0.0170(14) Uani 1 1 d U . .
O56D O 0.1925(6) 1.0035(4) -0.0088(4) 0.0224(15) Uani 1 1 d U . .
O57D O 0.1863(6) 1.0651(4) 0.0078(4) 0.0203(15) Uani 1 1 d U . .
O58D O 0.2770(6) 1.0403(4) -0.0124(4) 0.0216(15) Uani 1 1 d U . .
O59D O 0.2009(7) 1.0588(5) -0.0544(4) 0.0249(14) Uani 1 1 d U . .
O1X O 0.4435(6) 0.9021(4) 0.2790(4) 0.0185(17) Uani 1 1 d U . .
O2X O 0.2576(6) 0.8242(4) 0.2836(4) 0.0180(17) Uani 1 1 d U . .
O3X O 0.3487(6) 0.8868(4) 0.1560(4) 0.0168(17) Uani 1 1 d U . .
O4X O 0.3369(6) 1.0210(4) 0.1977(4) 0.0176(17) Uani 1 1 d U . .
O5X O 0.2476(6) 0.9556(4) 0.3278(4) 0.0194(17) Uani 1 1 d U . .
O6X O 0.1545(6) 0.9445(4) 0.2030(4) 0.0174(17) Uani 1 1 d U . .
P1A P 0.4430(2) 0.78050(14) 0.23860(14) 0.0063(10) Uani 1 1 d U . .
P2A P 0.5353(2) 0.69144(15) 0.23833(14) 0.0078(10) Uani 1 1 d U . .
P1B P 0.4295(2) 1.02439(15) 0.31588(14) 0.0094(10) Uani 1 1 d U . .
P2B P 0.5145(2) 1.08836(16) 0.36264(15) 0.0137(11) Uani 1 1 d U . .
P1C P 0.0763(2) 0.88018(15) 0.32028(14) 0.0097(10) Uani 1 1 d U . .
P2C P -0.0653(3) 0.85351(18) 0.36763(17) 0.0227(13) Uani 1 1 d U . .
P1D P 0.2487(2) 0.99624(14) 0.08407(13) 0.0072(10) Uani 1 1 d U . .
P2D P 0.2146(2) 1.04112(16) -0.01478(15) 0.0132(11) Uani 1 1 d U . .
Ti1A Ti 0.42971(16) 0.86308(11) 0.26184(10) 0.0149(8) Uani 1 1 d U . .
Ti2A Ti 0.32299(16) 0.81880(11) 0.26381(11) 0.0154(8) Uani 1 1 d U . .
Ti3A Ti 0.37550(16) 0.85430(11) 0.19214(10) 0.0143(8) Uani 1 1 d U . .
Ti1B Ti 0.42299(17) 0.94611(11) 0.28683(11) 0.0166(8) Uani 1 1 d U . .
Ti2B Ti 0.36263(16) 1.01209(11) 0.24238(10) 0.0138(8) Uani 1 1 d U . .
Ti3B Ti 0.31283(16) 0.97614(11) 0.31532(11) 0.0154(8) Uani 1 1 d U . .
Ti1C Ti 0.20063(16) 0.85344(11) 0.29186(11) 0.0158(8) Uani 1 1 d U . .
Ti2C Ti 0.19504(16) 0.92740(11) 0.31807(11) 0.0161(8) Uani 1 1 d U . .
Ti3C Ti 0.14279(16) 0.92070(11) 0.24662(11) 0.0149(8) Uani 1 1 d U . .
Ti1D Ti 0.31035(16) 0.92816(11) 0.14129(11) 0.0145(8) Uani 1 1 d U . .
Ti2D Ti 0.20066(16) 0.95929(11) 0.16667(10) 0.0139(8) Uani 1 1 d U . .
Ti3D Ti 0.30436(16) 1.00308(11) 0.16361(11) 0.0141(8) Uani 1 1 d U . .
W1A W 0.65862(4) 0.64609(3) 0.26235(3) 0.0225(2) Uani 1 1 d U . .
W2A W 0.54595(4) 0.59870(3) 0.26426(3) 0.0214(2) Uani 1 1 d U . .
W3A W 0.60140(4) 0.63644(3) 0.18626(3) 0.0245(2) Uani 1 1 d U . .
W4A W 0.58810(4) 0.70324(3) 0.31839(3) 0.0189(2) Uani 1 1 d U . .
W5A W 0.47749(4) 0.65657(3) 0.32026(3) 0.0181(2) Uani 1 1 d U . .
W6A W 0.41545(4) 0.64584(3) 0.23773(3) 0.0199(2) Uani 1 1 d U . .
W7A W 0.47001(4) 0.68325(3) 0.16111(3) 0.0220(2) Uani 1 1 d U . .
W8A W 0.59269(4) 0.73501(3) 0.15902(3) 0.0222(2) Uani 1 1 d U . .
W9A W 0.64897(4) 0.74438(3) 0.23396(3) 0.0209(2) Uani 1 1 d U . .
W10A W 0.50149(4) 0.78741(3) 0.31768(2) 0.0171(2) Uani 1 1 d U . .
W11A W 0.38966(4) 0.74052(3) 0.31984(2) 0.0163(2) Uani 1 1 d U . .
W12A W 0.32918(4) 0.72961(3) 0.23895(3) 0.0168(2) Uani 1 1 d U . .
W13A W 0.38428(4) 0.76770(3) 0.16190(3) 0.0181(2) Uani 1 1 d U . .
W14A W 0.50414(4) 0.81842(3) 0.15964(3) 0.0181(2) Uani 1 1 d U . .
W15A W 0.56157(4) 0.82765(3) 0.23485(3) 0.0176(2) Uani 1 1 d U . .
W1B W 0.63753(4) 1.09936(3) 0.40218(3) 0.0270(2) Uani 1 1 d U . .
W2B W 0.57173(4) 1.17198(3) 0.35519(3) 0.0244(2) Uani 1 1 d U . .
W3B W 0.52055(4) 1.13232(3) 0.43418(3) 0.0272(2) Uani 1 1 d U . .
W4B W 0.63176(4) 1.05340(3) 0.32605(3) 0.0224(2) Uani 1 1 d U . .
W5B W 0.56791(4) 1.12497(3) 0.27962(3) 0.0201(2) Uani 1 1 d U . .
W6B W 0.44132(4) 1.16148(3) 0.31419(3) 0.0201(2) Uani 1 1 d U . .
W7B W 0.39100(4) 1.12280(3) 0.39172(3) 0.0227(2) Uani 1 1 d U . .
W8B W 0.46153(4) 1.04352(3) 0.44257(3) 0.0241(2) Uani 1 1 d U . .
W9B W 0.57668(4) 1.01127(3) 0.41177(3) 0.0257(2) Uani 1 1 d U . .
W10B W 0.55067(4) 0.99305(3) 0.28242(3) 0.0189(2) Uani 1 1 d U . .
W11B W 0.48581(4) 1.06490(3) 0.23572(2) 0.0171(2) Uani 1 1 d U . .
W12B W 0.36305(4) 1.10057(3) 0.26991(3) 0.0166(2) Uani 1 1 d U . .
W13B W 0.31246(4) 1.06147(3) 0.34796(3) 0.0184(2) Uani 1 1 d U . .
W14B W 0.38124(4) 0.98351(3) 0.39737(3) 0.0206(2) Uani 1 1 d U . .
W15B W 0.49726(4) 0.95158(3) 0.36639(3) 0.0216(2) Uani 1 1 d U . .
W1C W -0.14439(5) 0.78299(4) 0.40837(3) 0.0412(3) Uani 1 1 d U . .
W2C W -0.15230(5) 0.86153(4) 0.43822(3) 0.0408(3) Uani 1 1 d U . .
W3C W -0.20638(5) 0.85631(4) 0.35973(3) 0.0382(3) Uani 1 1 d U . .
W4C W 0.00437(5) 0.77951(3) 0.41833(3) 0.0313(3) Uani 1 1 d U . .
W5C W -0.00303(5) 0.85684(3) 0.44716(3) 0.0313(3) Uani 1 1 d U . .
W6C W -0.07062(4) 0.93689(3) 0.39505(3) 0.0290(3) Uani 1 1 d U . .
W7C W -0.12376(4) 0.93147(3) 0.31818(3) 0.0279(2) Uani 1 1 d U . .
W8C W -0.11447(4) 0.84679(3) 0.28518(3) 0.0291(2) Uani 1 1 d U . .
W9C W -0.05349(5) 0.77463(3) 0.33306(3) 0.0307(3) Uani 1 1 d U . .
W10C W 0.13655(4) 0.80518(3) 0.37248(3) 0.0210(2) Uani 1 1 d U . .
W11C W 0.13052(4) 0.88305(3) 0.40168(3) 0.0203(2) Uani 1 1 d U . .
W12C W 0.06354(4) 0.96066(3) 0.35103(3) 0.0189(2) Uani 1 1 d U . .
W13C W 0.00909(4) 0.95505(3) 0.27380(3) 0.0183(2) Uani 1 1 d U . .
W14C W 0.01840(4) 0.87279(3) 0.24067(3) 0.0207(2) Uani 1 1 d U . .
W15C W 0.07994(4) 0.80050(3) 0.28890(3) 0.0217(2) Uani 1 1 d U . .
W1D W 0.23276(5) 1.03554(3) -0.10381(3) 0.0318(3) Uani 1 1 d U . .
W2D W 0.11312(4) 1.06908(3) -0.07678(3) 0.0316(3) Uani 1 1 d U . .
W3D W 0.22577(4) 1.11725(3) -0.08096(3) 0.0288(2) Uani 1 1 d U . .
W4D W 0.21912(4) 0.95473(3) -0.03477(3) 0.0230(2) Uani 1 1 d U . .
W5D W 0.10201(4) 0.98780(3) -0.00751(3) 0.0226(2) Uani 1 1 d U . .
W6D W 0.09483(4) 1.07690(3) 0.01637(3) 0.0212(2) Uani 1 1 d U . .
W7D W 0.20517(4) 1.12423(3) 0.01273(3) 0.0204(2) Uani 1 1 d U . .
W8D W 0.33492(4) 1.08716(3) -0.01604(3) 0.0218(2) Uani 1 1 d U . .
W9D W 0.34137(4) 1.00690(3) -0.03886(3) 0.0223(2) Uani 1 1 d U . .
W10D W 0.25192(4) 0.91277(3) 0.05869(3) 0.0179(2) Uani 1 1 d U . .
W11D W 0.13447(4) 0.94609(3) 0.08594(3) 0.0177(2) Uani 1 1 d U . .
W12D W 0.12747(4) 1.03380(3) 0.10884(2) 0.0165(2) Uani 1 1 d U . .
W13D W 0.23882(4) 1.08107(3) 0.10541(2) 0.0169(2) Uani 1 1 d U . .
W14D W 0.36561(4) 1.04444(3) 0.07809(3) 0.0178(2) Uani 1 1 d U . .
W15D W 0.37162(4) 0.96371(3) 0.05470(3) 0.0178(2) Uani 1 1 d U . .
O1E O 1.1190(6) 0.0809(4) 0.3295(4) 0.024(3) Uani 1 1 d U . .
O2E O 1.0260(7) 0.0675(5) 0.2035(5) 0.028(3) Uani 1 1 d U . .
O3E O 1.2157(7) 0.1393(5) 0.2014(5) 0.030(3) Uani 1 1 d U . .
O4E O 1.0664(6) 0.0848(4) 0.2654(4) 0.0210(19) Uani 1 1 d U . .
O5E O 1.1110(6) 0.1123(4) 0.2049(4) 0.0205(19) Uani 1 1 d U . .
O6E O 1.1566(6) 0.1190(4) 0.2628(4) 0.0234(19) Uani 1 1 d U . .
O7E O 1.0250(6) 0.1217(4) 0.3119(4) 0.0213(18) Uani 1 1 d U . .
O8E O 0.9718(6) 0.1137(4) 0.2428(4) 0.0199(18) Uani 1 1 d U . .
O9E O 1.0170(6) 0.1412(4) 0.1822(4) 0.0212(18) Uani 1 1 d U . .
O10E O 1.1226(6) 0.1816(4) 0.1805(4) 0.0216(18) Uani 1 1 d U . .
O11E O 1.1680(6) 0.1884(4) 0.2395(4) 0.0231(18) Uani 1 1 d U . .
O12E O 1.1142(6) 0.1568(4) 0.3098(4) 0.0225(18) Uani 1 1 d U . .
O13E O 0.9553(7) 0.1324(5) 0.3655(5) 0.029(3) Uani 1 1 d U . .
O14E O 0.8607(7) 0.1183(4) 0.2430(4) 0.024(3) Uani 1 1 d U . .
O15E O 0.9426(7) 0.1692(5) 0.1315(4) 0.027(3) Uani 1 1 d U . .
O16E O 1.1294(7) 0.2406(5) 0.1277(5) 0.029(3) Uani 1 1 d U . .
O17E O 1.2149(7) 0.2524(5) 0.2364(5) 0.030(3) Uani 1 1 d U . .
O18E O 1.1198(7) 0.1953(5) 0.3623(5) 0.032(3) Uani 1 1 d U . .
O19E O 0.9200(6) 0.1311(4) 0.2983(4) 0.0223(19) Uani 1 1 d U . .
O20E O 0.9260(6) 0.1686(4) 0.2032(4) 0.0201(18) Uani 1 1 d U . .
O21E O 1.0366(6) 0.2023(4) 0.1406(4) 0.0221(19) Uani 1 1 d U . .
O22E O 1.1228(6) 0.2428(4) 0.1994(4) 0.0226(18) Uani 1 1 d U . .
O23E O 1.1545(7) 0.2203(5) 0.2935(4) 0.0249(19) Uani 1 1 d U . .
O24E O 1.0241(6) 0.1843(4) 0.3302(4) 0.0203(18) Uani 1 1 d U . .
O25E O 0.9187(6) 0.1933(4) 0.3224(4) 0.0195(17) Uani 1 1 d U . .
O26E O 0.8685(6) 0.1850(4) 0.2561(4) 0.0197(17) Uani 1 1 d U . .
O27E O 0.9387(6) 0.2297(4) 0.1590(4) 0.0211(18) Uani 1 1 d U . .
O28E O 1.0418(6) 0.2678(4) 0.1578(4) 0.0217(18) Uani 1 1 d U . .
O29E O 1.1141(6) 0.2792(4) 0.2523(4) 0.0233(18) Uani 1 1 d U . .
O30E O 1.0636(6) 0.2482(4) 0.3203(4) 0.0226(17) Uani 1 1 d U . .
O31E O 0.8610(7) 0.2311(5) 0.3648(4) 0.029(3) Uani 1 1 d U . .
O32E O 0.7667(7) 0.2178(5) 0.2433(5) 0.028(3) Uani 1 1 d U . .
O33E O 0.8505(7) 0.2681(5) 0.1302(5) 0.030(3) Uani 1 1 d U . .
O34E O 1.0375(7) 0.3400(5) 0.1274(4) 0.027(3) Uani 1 1 d U . .
O35E O 1.1202(7) 0.3521(5) 0.2370(4) 0.025(3) Uani 1 1 d U . .
O36E O 1.0273(7) 0.2948(5) 0.3616(4) 0.026(3) Uani 1 1 d U . .
O37E O 0.8282(6) 0.2278(4) 0.2985(4) 0.0195(18) Uani 1 1 d U . .
O38E O 0.8606(6) 0.2380(4) 0.2027(4) 0.0223(17) Uani 1 1 d U . .
O39E O 0.9463(6) 0.3001(4) 0.1406(4) 0.0191(19) Uani 1 1 d U . .
O40E O 1.0564(6) 0.3131(4) 0.1993(4) 0.0215(18) Uani 1 1 d U . .
O41E O 1.0634(6) 0.3164(4) 0.2958(4) 0.0225(19) Uani 1 1 d U . .
O42E O 0.9596(6) 0.2531(4) 0.3306(4) 0.0206(18) Uani 1 1 d U . .
O43E O 0.8678(6) 0.2891(4) 0.3134(4) 0.0212(17) Uani 1 1 d U . .
O44E O 0.8130(6) 0.2811(4) 0.2410(4) 0.0205(17) Uani 1 1 d U . .
O45E O 0.8568(6) 0.3081(4) 0.1818(4) 0.0199(17) Uani 1 1 d U . .
O46E O 0.9664(6) 0.3510(4) 0.1793(4) 0.0208(17) Uani 1 1 d U . .
O47E O 1.0116(6) 0.3566(4) 0.2372(4) 0.0209(18) Uani 1 1 d U . .
O48E O 0.9563(6) 0.3225(4) 0.3121(4) 0.0210(17) Uani 1 1 d U . .
O49E O 0.8220(6) 0.3439(4) 0.2648(4) 0.0214(17) Uani 1 1 d U . .
O50E O 0.8675(6) 0.3727(4) 0.2033(4) 0.0192(17) Uani 1 1 d U . .
O51E O 0.9153(6) 0.3800(4) 0.2643(4) 0.0214(17) Uani 1 1 d U . .
O52E O 0.9133(6) 0.2517(4) 0.2644(4) 0.0181(15) Uani 1 1 d U . .
O53E O 0.9552(6) 0.2777(4) 0.2065(4) 0.0185(15) Uani 1 1 d U . .
O54E O 0.9990(6) 0.2838(4) 0.2622(4) 0.0201(15) Uani 1 1 d U . .
O55E O 0.9128(6) 0.3172(4) 0.2444(4) 0.0185(14) Uani 1 1 d U . .
O56E O 0.9795(6) 0.1797(4) 0.2645(4) 0.0193(15) Uani 1 1 d U . .
O57E O 1.0219(6) 0.2059(4) 0.2058(4) 0.0201(15) Uani 1 1 d U . .
O58E O 1.0670(6) 0.2130(4) 0.2629(4) 0.0208(15) Uani 1 1 d U . .
O59E O 1.0662(6) 0.1532(4) 0.2445(4) 0.0206(14) Uani 1 1 d U . .
O1F O 0.7659(8) 0.4009(5) 0.6279(5) 0.037(3) Uani 1 1 d U . .
O2F O 0.7570(7) 0.5455(5) 0.5849(5) 0.035(3) Uani 1 1 d U . .
O3F O 0.5724(7) 0.4722(5) 0.5870(5) 0.034(3) Uani 1 1 d U . .
O4F O 0.7608(7) 0.4707(5) 0.5959(5) 0.0352(19) Uani 1 1 d U . .
O5F O 0.6710(7) 0.5056(5) 0.5750(5) 0.0351(19) Uani 1 1 d U . .
O6F O 0.6736(7) 0.4364(5) 0.5963(5) 0.0330(19) Uani 1 1 d U . .
O7F O 0.8146(7) 0.4254(5) 0.5635(5) 0.0319(18) Uani 1 1 d U . .
O8F O 0.8110(7) 0.5071(5) 0.5386(5) 0.0332(18) Uani 1 1 d U . .
O9F O 0.7191(7) 0.5408(5) 0.5192(4) 0.0290(19) Uani 1 1 d U . .
O10F O 0.6145(7) 0.4995(5) 0.5197(4) 0.0278(19) Uani 1 1 d U . .
O11F O 0.6178(7) 0.4294(5) 0.5396(4) 0.0280(19) Uani 1 1 d U . .
O12F O 0.7273(7) 0.3890(5) 0.5635(4) 0.0289(19) Uani 1 1 d U . .
O13F O 0.9068(7) 0.3891(5) 0.5437(5) 0.030(3) Uani 1 1 d U . .
O14F O 0.8991(7) 0.5348(5) 0.5006(5) 0.030(3) Uani 1 1 d U . .
O15F O 0.7293(7) 0.5969(5) 0.4649(5) 0.035(3) Uani 1 1 d U . .
O16F O 0.5454(7) 0.5243(5) 0.4650(4) 0.028(3) Uani 1 1 d U . .
O17F O 0.5520(7) 0.3933(5) 0.5033(5) 0.032(3) Uani 1 1 d U . .
O18F O 0.7432(7) 0.3237(5) 0.5461(5) 0.031(3) Uani 1 1 d U . .
O19F O 0.8859(7) 0.4622(5) 0.5204(5) 0.0343(18) Uani 1 1 d U . .
O20F O 0.7952(7) 0.5351(5) 0.4735(4) 0.0278(18) Uani 1 1 d U . .
O21F O 0.6460(7) 0.5503(5) 0.4696(4) 0.0260(19) Uani 1 1 d U . .
O22F O 0.6035(7) 0.4577(5) 0.4751(4) 0.0263(18) Uani 1 1 d U . .
O23F O 0.6560(7) 0.3691(5) 0.5236(4) 0.0277(19) Uani 1 1 d U . .
O24F O 0.8030(7) 0.3829(5) 0.5183(4) 0.0267(18) Uani 1 1 d U . .
O25F O 0.8781(7) 0.4158(5) 0.4762(4) 0.0245(18) Uani 1 1 d U . .
O26F O 0.8752(7) 0.4950(5) 0.4527(4) 0.0241(18) Uani 1 1 d U . .
O27F O 0.7256(7) 0.5483(5) 0.4217(4) 0.0239(18) Uani 1 1 d U . .
O28F O 0.6273(7) 0.5082(5) 0.4230(4) 0.0237(18) Uani 1 1 d U . .
O29F O 0.6338(7) 0.3959(5) 0.4553(4) 0.0249(18) Uani 1 1 d U . .
O30F O 0.7363(7) 0.3580(5) 0.4772(4) 0.0249(18) Uani 1 1 d U . .
O31F O 0.9401(7) 0.3759(5) 0.4357(4) 0.026(3) Uani 1 1 d U . .
O32F O 0.9325(7) 0.5208(5) 0.3931(4) 0.029(3) Uani 1 1 d U . .
O33F O 0.7613(7) 0.5837(5) 0.3583(5) 0.032(3) Uani 1 1 d U . .
O34F O 0.5796(7) 0.5091(5) 0.3604(4) 0.026(3) Uani 1 1 d U . .
O35F O 0.5864(7) 0.3801(5) 0.3970(5) 0.033(3) Uani 1 1 d U . .
O36F O 0.7774(7) 0.3085(5) 0.4381(4) 0.027(3) Uani 1 1 d U . .
O37F O 0.9187(6) 0.4490(4) 0.4156(4) 0.0218(19) Uani 1 1 d U . .
O38F O 0.8187(7) 0.5255(5) 0.3996(4) 0.0245(17) Uani 1 1 d U . .
O39F O 0.6772(7) 0.5372(4) 0.3640(4) 0.0230(18) Uani 1 1 d U . .
O40F O 0.6250(6) 0.4475(4) 0.4012(4) 0.0216(18) Uani 1 1 d U . .
O41F O 0.6872(7) 0.3544(5) 0.4175(4) 0.0254(19) Uani 1 1 d U . .
O42F O 0.8268(7) 0.3729(5) 0.4435(4) 0.0261(18) Uani 1 1 d U . .
O43F O 0.8715(6) 0.3994(4) 0.3831(4) 0.0205(17) Uani 1 1 d U . .
O44F O 0.8685(6) 0.4867(4) 0.3575(4) 0.0217(18) Uani 1 1 d U . .
O45F O 0.7772(6) 0.5187(4) 0.3390(4) 0.0231(17) Uani 1 1 d U . .
O46F O 0.6705(7) 0.4743(5) 0.3409(4) 0.0236(17) Uani 1 1 d U . .
O47F O 0.6736(7) 0.4064(5) 0.3605(4) 0.0241(17) Uani 1 1 d U . .
O48F O 0.7854(6) 0.3650(4) 0.3836(4) 0.0233(17) Uani 1 1 d U . .
O49F O 0.8512(6) 0.4363(4) 0.3157(4) 0.0232(17) Uani 1 1 d U . .
O50F O 0.7569(6) 0.4717(4) 0.2953(4) 0.0231(17) Uani 1 1 d U . .
O51F O 0.7614(6) 0.3997(4) 0.3163(4) 0.0224(17) Uani 1 1 d U . .
O52F O 0.8169(6) 0.4491(4) 0.4176(4) 0.0217(15) Uani 1 1 d U . .
O53F O 0.7271(6) 0.4813(4) 0.3994(4) 0.0216(15) Uani 1 1 d U . .
O54F O 0.7315(6) 0.4139(4) 0.4174(4) 0.0204(15) Uani 1 1 d U . .
O55F O 0.7743(6) 0.4427(4) 0.3616(4) 0.0212(14) Uani 1 1 d U . .
O56F O 0.7920(7) 0.4589(5) 0.4940(4) 0.0267(16) Uani 1 1 d U . .
O57F O 0.7037(7) 0.4921(5) 0.4758(4) 0.0257(16) Uani 1 1 d U . .
O58F O 0.7061(7) 0.4247(5) 0.4947(4) 0.0253(16) Uani 1 1 d U . .
O59F O 0.7182(7) 0.4659(5) 0.5382(4) 0.0292(15) Uani 1 1 d U . .
O1G O 0.3417(8) 0.3163(5) 0.0630(5) 0.040(4) Uani 1 1 d U . .
O2G O 0.2399(7) 0.4028(5) 0.1474(5) 0.038(4) Uani 1 1 d U . .
O3G O 0.3300(8) 0.4626(5) 0.0175(5) 0.040(4) Uani 1 1 d U . .
O4G O 0.3117(7) 0.3603(5) 0.1120(5) 0.036(2) Uani 1 1 d U . .
O5G O 0.3090(8) 0.4342(5) 0.0909(5) 0.0397(19) Uani 1 1 d U . .
O6G O 0.3627(8) 0.3894(5) 0.0476(5) 0.038(2) Uani 1 1 d U . .
O7G O 0.3969(7) 0.3235(5) 0.1247(5) 0.0307(19) Uani 1 1 d U . .
O8G O 0.3399(7) 0.3712(5) 0.1705(5) 0.0314(19) Uani 1 1 d U . .
O9G O 0.3330(7) 0.4417(5) 0.1492(5) 0.0306(19) Uani 1 1 d U . .
O10G O 0.3837(7) 0.4744(5) 0.0766(5) 0.0312(19) Uani 1 1 d U . .
O11G O 0.4323(7) 0.4322(5) 0.0370(5) 0.0309(19) Uani 1 1 d U . .
O12G O 0.4399(7) 0.3510(5) 0.0638(5) 0.0325(19) Uani 1 1 d U . .
O13G O 0.4571(8) 0.2662(5) 0.1612(5) 0.038(3) Uani 1 1 d U . .
O14G O 0.3534(7) 0.3522(5) 0.2408(5) 0.034(3) Uani 1 1 d U . .
O15G O 0.3419(7) 0.4809(5) 0.2003(5) 0.036(3) Uani 1 1 d U . .
O16G O 0.4293(7) 0.5393(5) 0.0747(5) 0.036(3) Uani 1 1 d U . .
O17G O 0.5214(7) 0.4616(5) 0.0017(5) 0.032(3) Uani 1 1 d U . .
O18G O 0.5342(7) 0.3177(5) 0.0478(5) 0.034(3) Uani 1 1 d U . .
O19G O 0.4103(7) 0.3195(5) 0.1925(5) 0.0324(19) Uani 1 1 d U . .
O20G O 0.3942(7) 0.4140(5) 0.2001(5) 0.0280(19) Uani 1 1 d U . .
O21G O 0.3917(7) 0.5000(5) 0.1349(5) 0.030(2) Uani 1 1 d U . .
O22G O 0.4859(7) 0.4745(5) 0.0663(4) 0.0273(19) Uani 1 1 d U . .
O23G O 0.5202(7) 0.3908(5) 0.0341(5) 0.029(2) Uani 1 1 d U . .
O24G O 0.5017(7) 0.3240(5) 0.1152(5) 0.0281(19) Uani 1 1 d U . .
O25G O 0.5174(7) 0.3141(5) 0.1841(4) 0.0265(18) Uani 1 1 d U . .
O26G O 0.4619(7) 0.3605(5) 0.2278(4) 0.0269(18) Uani 1 1 d U . .
O27G O 0.4512(7) 0.4721(5) 0.1911(4) 0.0247(18) Uani 1 1 d U . .
O28G O 0.4991(7) 0.5032(5) 0.1234(4) 0.0253(18) Uani 1 1 d U . .
O29G O 0.5780(6) 0.4368(5) 0.0611(4) 0.0236(18) Uani 1 1 d U . .
O30G O 0.5858(7) 0.3586(5) 0.0855(4) 0.0250(18) Uani 1 1 d U . .
O31G O 0.6097(7) 0.2762(5) 0.2111(5) 0.030(3) Uani 1 1 d U . .
O32G O 0.5077(7) 0.3631(5) 0.2918(5) 0.033(3) Uani 1 1 d U . .
O33G O 0.4918(7) 0.4899(5) 0.2498(5) 0.030(3) Uani 1 1 d U . .
O34G O 0.5816(7) 0.5484(5) 0.1217(5) 0.032(3) Uani 1 1 d U . .
O35G O 0.6722(7) 0.4725(5) 0.0515(4) 0.027(3) Uani 1 1 d U . .
O36G O 0.6867(7) 0.3278(5) 0.0970(5) 0.032(3) Uani 1 1 d U . .
O37G O 0.5569(7) 0.3277(5) 0.2421(4) 0.0246(19) Uani 1 1 d U . .
O38G O 0.4993(7) 0.4206(5) 0.2343(4) 0.0271(18) Uani 1 1 d U . .
O39G O 0.5400(7) 0.5095(5) 0.1842(4) 0.0269(18) Uani 1 1 d U . .
O40G O 0.5924(6) 0.4813(4) 0.1018(4) 0.0229(18) Uani 1 1 d U . .
O41G O 0.6692(6) 0.4006(4) 0.0817(4) 0.0230(19) Uani 1 1 d U . .
O42G O 0.6074(7) 0.3296(5) 0.1509(4) 0.0245(18) Uani 1 1 d U . .
O43G O 0.6539(7) 0.3402(5) 0.2084(4) 0.0243(17) Uani 1 1 d U . .
O44G O 0.5960(7) 0.3899(5) 0.2562(4) 0.0251(17) Uani 1 1 d U . .
O45G O 0.5872(7) 0.4584(5) 0.2327(4) 0.0251(17) Uani 1 1 d U . .
O46G O 0.6395(7) 0.4923(5) 0.1594(4) 0.0256(17) Uani 1 1 d U . .
O47G O 0.6884(6) 0.4520(4) 0.1207(4) 0.0230(17) Uani 1 1 d U . .
O48G O 0.6953(6) 0.3668(4) 0.1479(4) 0.0207(17) Uani 1 1 d U . .
O49G O 0.7031(6) 0.3890(4) 0.2401(4) 0.0217(17) Uani 1 1 d U . .
O50G O 0.6965(6) 0.4606(4) 0.2173(4) 0.0220(17) Uani 1 1 d U . .
O51G O 0.7459(6) 0.4180(4) 0.1770(4) 0.0221(17) Uani 1 1 d U . .
O52G O 0.5590(6) 0.3802(4) 0.1907(4) 0.0225(15) Uani 1 1 d U . .
O53G O 0.5530(6) 0.4474(4) 0.1684(4) 0.0218(15) Uani 1 1 d U . .
O54G O 0.6015(6) 0.4076(4) 0.1323(4) 0.0213(15) Uani 1 1 d U . .
O55G O 0.6412(6) 0.4169(4) 0.1871(4) 0.0214(14) Uani 1 1 d U . .
O56G O 0.4512(7) 0.3726(5) 0.1544(4) 0.0274(16) Uani 1 1 d U . .
O57G O 0.4439(7) 0.4395(5) 0.1339(4) 0.0257(16) Uani 1 1 d U . .
O58G O 0.4907(7) 0.4000(5) 0.0957(4) 0.0270(16) Uani 1 1 d U . .
O59G O 0.3914(7) 0.3989(5) 0.1051(5) 0.0310(15) Uani 1 1 d U . .
O1H O 1.1971(10) 0.6692(7) 0.0371(7) 0.071(4) Uani 1 1 d U . .
O2H O 1.0053(10) 0.7420(7) -0.0035(6) 0.061(4) Uani 1 1 d U . .
O3H O 1.1015(9) 0.7581(7) 0.1191(6) 0.060(4) Uani 1 1 d U . .
O4H O 1.0892(9) 0.6940(6) 0.0246(6) 0.059(2) Uani 1 1 d U . .
O5H O 1.0446(9) 0.7380(6) 0.0655(6) 0.055(2) Uani 1 1 d U . .
O6H O 1.1387(9) 0.7012(6) 0.0865(6) 0.059(2) Uani 1 1 d U . .
O7H O 1.1055(9) 0.6267(6) 0.0417(6) 0.055(2) Uani 1 1 d U . .
O8H O 0.9990(9) 0.6662(6) 0.0205(6) 0.050(2) Uani 1 1 d U . .
O9H O 0.9523(8) 0.7102(6) 0.0588(5) 0.045(2) Uani 1 1 d U . .
O10H O 1.0083(8) 0.7186(6) 0.1289(5) 0.0448(19) Uani 1 1 d U . .
O11H O 1.0977(8) 0.6853(6) 0.1467(6) 0.049(2) Uani 1 1 d U . .
O12H O 1.1519(9) 0.6356(6) 0.0980(6) 0.054(2) Uani 1 1 d U . .
O13H O 1.1168(9) 0.5582(6) 0.0286(6) 0.057(4) Uani 1 1 d U . .
O14H O 0.9269(9) 0.6304(6) -0.0096(6) 0.053(4) Uani 1 1 d U . .
O15H O 0.8416(8) 0.7084(5) 0.0624(5) 0.040(3) Uani 1 1 d U . .
O16H O 0.9358(8) 0.7257(5) 0.1826(5) 0.039(3) Uani 1 1 d U . .
O17H O 1.1072(8) 0.6601(6) 0.2185(6) 0.047(4) Uani 1 1 d U . .
O18H O 1.2034(9) 0.5728(6) 0.1372(6) 0.054(4) Uani 1 1 d U . .
O19H O 1.0229(9) 0.5996(6) 0.0186(6) 0.048(2) Uani 1 1 d U . .
O20H O 0.9101(8) 0.6492(5) 0.0554(5) 0.0402(19) Uani 1 1 d U . .
O21H O 0.9034(8) 0.7097(5) 0.1211(5) 0.0396(19) Uani 1 1 d U . .
O22H O 1.0113(8) 0.6678(5) 0.1833(5) 0.0394(19) Uani 1 1 d U . .
O23H O 1.1408(8) 0.6202(6) 0.1693(6) 0.048(2) Uani 1 1 d U . .
O24H O 1.1101(8) 0.5744(6) 0.0960(6) 0.049(2) Uani 1 1 d U . .
O25H O 1.0315(8) 0.5430(5) 0.0728(5) 0.0399(19) Uani 1 1 d U . .
O26H O 0.9267(8) 0.5827(5) 0.0501(5) 0.0363(19) Uani 1 1 d U . .
O27H O 0.8542(7) 0.6504(5) 0.1137(5) 0.0297(18) Uani 1 1 d U . .
O28H O 0.9046(7) 0.6591(5) 0.1780(5) 0.0294(18) Uani 1 1 d U . .
O29H O 1.0517(8) 0.6043(5) 0.2089(5) 0.0374(18) Uani 1 1 d U . .
O30H O 1.1041(8) 0.5565(5) 0.1645(5) 0.0403(18) Uani 1 1 d U . .
O31H O 1.0292(7) 0.4693(5) 0.0865(5) 0.035(3) Uani 1 1 d U . .
O32H O 0.8400(8) 0.5410(5) 0.0474(5) 0.035(3) Uani 1 1 d U . .
O33H O 0.7554(7) 0.6208(5) 0.1181(4) 0.028(3) Uani 1 1 d U . .
O34H O 0.8479(7) 0.6375(5) 0.2393(5) 0.029(3) Uani 1 1 d U . .
O35H O 1.0171(8) 0.5742(5) 0.2749(5) 0.037(4) Uani 1 1 d U . .
O36H O 1.1144(7) 0.4864(5) 0.1939(5) 0.037(3) Uani 1 1 d U . .
O37H O 0.9364(7) 0.5125(5) 0.0742(5) 0.031(2) Uani 1 1 d U . .
O38H O 0.8498(7) 0.5872(5) 0.0946(4) 0.0279(18) Uani 1 1 d U . .
O39H O 0.8155(7) 0.6231(5) 0.1761(4) 0.0275(18) Uani 1 1 d U . .
O40H O 0.9484(7) 0.6061(5) 0.2220(5) 0.0297(18) Uani 1 1 d U . .
O41H O 1.0559(7) 0.5336(5) 0.2257(5) 0.032(2) Uani 1 1 d U . .
O42H O 1.0489(7) 0.5126(5) 0.1359(5) 0.0316(19) Uani 1 1 d U . .
O43H O 0.9602(7) 0.4755(5) 0.1401(4) 0.0276(18) Uani 1 1 d U . .
O44H O 0.8478(7) 0.5176(5) 0.1171(4) 0.0265(18) Uani 1 1 d U . .
O45H O 0.8049(7) 0.5609(5) 0.1553(4) 0.0257(17) Uani 1 1 d U . .
O46H O 0.8590(7) 0.5704(5) 0.2258(4) 0.0252(17) Uani 1 1 d U . .
O47H O 0.9485(7) 0.5369(5) 0.2458(4) 0.0266(18) Uani 1 1 d U . .
O48H O 1.0061(7) 0.4840(5) 0.1971(4) 0.0265(18) Uani 1 1 d U . .
O49H O 0.8633(6) 0.4640(4) 0.1756(4) 0.0226(17) Uani 1 1 d U . .
O50H O 0.8148(7) 0.5086(5) 0.2146(4) 0.0236(17) Uani 1 1 d U . .
O51H O 0.9097(6) 0.4738(4) 0.2343(4) 0.0227(18) Uani 1 1 d U . .
O52H O 0.9463(7) 0.5494(5) 0.1225(5) 0.0282(16) Uani 1 1 d U . .
O53H O 0.9029(7) 0.5910(5) 0.1596(4) 0.0255(16) Uani 1 1 d U . .
O54H O 0.9899(7) 0.5589(5) 0.1782(5) 0.0283(16) Uani 1 1 d U . .
O55H O 0.9049(6) 0.5246(4) 0.1802(4) 0.0224(14) Uani 1 1 d U . .
O56H O 1.0097(8) 0.6143(6) 0.0807(5) 0.0439(16) Uani 1 1 d U . .
O57H O 0.9659(8) 0.6557(5) 0.1174(5) 0.0376(16) Uani 1 1 d U . .
O58H O 1.0533(8) 0.6226(6) 0.1363(5) 0.0431(16) Uani 1 1 d U . .
O59H O 1.0511(9) 0.6714(6) 0.0843(6) 0.0512(15) Uani 1 1 d U . .
O1Y O 0.8610(6) 0.3601(4) 0.3283(4) 0.0206(17) Uani 1 1 d U . .
O2Y O 0.7662(6) 0.3444(4) 0.2032(4) 0.0204(17) Uani 1 1 d U . .
O3Y O 0.9524(6) 0.4192(4) 0.2001(4) 0.0210(17) Uani 1 1 d U . .
O4Y O 0.8525(7) 0.5103(5) 0.2827(4) 0.0241(17) Uani 1 1 d U . .
O5Y O 0.6642(7) 0.4348(5) 0.2863(4) 0.0250(17) Uani 1 1 d U . .
O6Y O 0.7565(7) 0.4919(5) 0.1590(4) 0.0247(17) Uani 1 1 d U . .
P1E P 0.9465(2) 0.28128(15) 0.24443(14) 0.0084(10) Uani 1 1 d U . .
P2E P 1.0324(2) 0.18944(15) 0.24492(14) 0.0089(10) Uani 1 1 d U . .
P1F P 0.7621(2) 0.44709(15) 0.40031(14) 0.0100(10) Uani 1 1 d U . .
P2F P 0.7308(2) 0.45953(17) 0.49847(16) 0.0177(12) Uani 1 1 d U . .
P1G P 0.5872(2) 0.41249(15) 0.16904(14) 0.0089(10) Uani 1 1 d U . .
P2G P 0.4471(2) 0.40336(17) 0.12320(16) 0.0173(12) Uani 1 1 d U . .
P1H P 0.9369(2) 0.55674(16) 0.15885(16) 0.0144(11) Uani 1 1 d U . .
P2H P 1.0180(3) 0.6390(2) 0.1056(2) 0.0315(14) Uani 1 1 d U . .
Ti1E Ti 0.88393(16) 0.33994(12) 0.29193(11) 0.0175(8) Uani 1 1 d U . .
Ti2E Ti 0.83114(17) 0.33112(11) 0.22156(11) 0.0178(9) Uani 1 1 d U . .
Ti3E Ti 0.93839(17) 0.37370(11) 0.21869(11) 0.0171(8) Uani 1 1 d U . .
Ti1F Ti 0.82177(16) 0.39659(12) 0.34395(11) 0.0173(8) Uani 1 1 d U . .
Ti2F Ti 0.81789(17) 0.48087(12) 0.31828(11) 0.0199(9) Uani 1 1 d U . .
Ti3F Ti 0.71253(17) 0.43810(12) 0.32005(11) 0.0185(9) Uani 1 1 d U . .
Ti1G Ti 0.71065(16) 0.37644(11) 0.19570(11) 0.0163(8) Uani 1 1 d U . .
Ti2G Ti 0.65289(17) 0.42627(12) 0.24262(11) 0.0184(9) Uani 1 1 d U . .
Ti3G Ti 0.70466(16) 0.45961(11) 0.17013(11) 0.0179(9) Uani 1 1 d U . .
Ti1H Ti 0.93247(17) 0.46634(12) 0.19059(11) 0.0195(9) Uani 1 1 d U . .
Ti2H Ti 0.82246(17) 0.50742(11) 0.16741(11) 0.0173(8) Uani 1 1 d U . .
Ti3H Ti 0.87631(17) 0.51745(12) 0.23714(11) 0.0188(9) Uani 1 1 d U . .
W1E W 1.09476(4) 0.11412(3) 0.29593(3) 0.0221(2) Uani 1 1 d U . .
W2E W 1.03694(4) 0.10541(3) 0.21990(3) 0.0211(2) Uani 1 1 d U . .
W3E W 1.15292(4) 0.14970(3) 0.21797(3) 0.0232(2) Uani 1 1 d U . .
W4E W 0.96636(4) 0.15510(3) 0.32372(3) 0.0199(2) Uani 1 1 d U . .
W5E W 0.90931(4) 0.14614(3) 0.24933(3) 0.0188(2) Uani 1 1 d U . .
W6E W 0.97217(4) 0.18512(3) 0.16469(3) 0.0197(2) Uani 1 1 d U . .
W7E W 1.08605(4) 0.22879(3) 0.16249(3) 0.0221(2) Uani 1 1 d U . .
W8E W 1.14978(4) 0.23800(3) 0.24504(3) 0.0238(2) Uani 1 1 d U . .
W9E W 1.09268(4) 0.20314(3) 0.32159(3) 0.0227(2) Uani 1 1 d U . .
W10E W 0.88667(4) 0.24212(3) 0.32355(2) 0.0178(2) Uani 1 1 d U . .
W11E W 0.82949(4) 0.23309(3) 0.24823(3) 0.0169(2) Uani 1 1 d U . .
W12E W 0.89091(4) 0.27109(3) 0.16518(2) 0.0177(2) Uani 1 1 d U . .
W13E W 1.00537(4) 0.31516(3) 0.16319(3) 0.0204(2) Uani 1 1 d U . .
W14E W 1.06764(4) 0.32405(3) 0.24411(3) 0.0217(2) Uani 1 1 d U . .
W15E W 1.01013(4) 0.28904(3) 0.32115(3) 0.0204(2) Uani 1 1 d U . .
W1F W 0.75006(5) 0.42418(3) 0.58779(3) 0.0307(3) Uani 1 1 d U . .
W2F W 0.74460(5) 0.51428(3) 0.56118(3) 0.0307(3) Uani 1 1 d U . .
W3F W 0.63056(5) 0.46748(3) 0.56258(3) 0.0293(3) Uani 1 1 d U . .
W4F W 0.85697(4) 0.41610(3) 0.52108(3) 0.0259(2) Uani 1 1 d U . .
W5F W 0.85223(4) 0.50469(3) 0.49486(3) 0.0251(2) Uani 1 1 d U . .
W6F W 0.72305(4) 0.55240(3) 0.46780(3) 0.0242(2) Uani 1 1 d U . .
W7F W 0.61077(4) 0.50714(3) 0.46930(3) 0.0239(2) Uani 1 1 d U . .
W8F W 0.61647(4) 0.40910(3) 0.49720(3) 0.0253(2) Uani 1 1 d U . .
W9F W 0.73301(4) 0.36621(3) 0.52222(3) 0.0261(2) Uani 1 1 d U . .
W10F W 0.88401(4) 0.40406(3) 0.42749(3) 0.0216(2) Uani 1 1 d U . .
W11F W 0.87975(4) 0.49311(3) 0.40136(3) 0.0206(2) Uani 1 1 d U . .
W12F W 0.75338(4) 0.53959(3) 0.37540(3) 0.0195(2) Uani 1 1 d U . .
W13F W 0.64070(4) 0.49338(3) 0.37745(3) 0.0196(2) Uani 1 1 d U . .
W14F W 0.64597(4) 0.39770(3) 0.40391(3) 0.0219(2) Uani 1 1 d U . .
W15F W 0.76312(4) 0.35443(3) 0.42921(3) 0.0220(2) Uani 1 1 d U . .
W1G W 0.36932(5) 0.34852(3) 0.08219(3) 0.0366(3) Uani 1 1 d U . .
W2G W 0.30615(5) 0.40171(3) 0.13277(3) 0.0357(3) Uani 1 1 d U . .
W3G W 0.36104(5) 0.43822(3) 0.05378(3) 0.0351(3) Uani 1 1 d U . .
W4G W 0.45933(4) 0.31122(3) 0.15649(3) 0.0279(2) Uani 1 1 d U . .
W5G W 0.39712(4) 0.36378(3) 0.20650(3) 0.0273(2) Uani 1 1 d U . .
W6G W 0.38617(4) 0.46097(3) 0.17483(3) 0.0260(2) Uani 1 1 d U . .
W7G W 0.44035(4) 0.49657(3) 0.09757(3) 0.0254(2) Uani 1 1 d U . .
W8G W 0.51037(4) 0.43833(3) 0.04321(3) 0.0263(2) Uani 1 1 d U . .
W9G W 0.51829(4) 0.35007(3) 0.07060(3) 0.0272(2) Uani 1 1 d U . .
W10G W 0.59190(4) 0.32044(3) 0.19917(3) 0.0212(2) Uani 1 1 d U . .
W11G W 0.52977(4) 0.37369(3) 0.24920(3) 0.0212(2) Uani 1 1 d U . .
W12G W 0.51816(4) 0.46875(3) 0.21755(3) 0.0213(2) Uani 1 1 d U . .
W13G W 0.57313(4) 0.50424(3) 0.14005(3) 0.0211(2) Uani 1 1 d U . .
W14G W 0.64227(4) 0.44716(3) 0.08734(3) 0.0216(2) Uani 1 1 d U . .
W15G W 0.64972(4) 0.35845(3) 0.11516(3) 0.0208(2) Uani 1 1 d U . .
W1H W 1.13557(7) 0.66486(4) 0.05725(5) 0.0723(5) Uani 1 1 d U . .
W2H W 1.01738(7) 0.70976(4) 0.03355(4) 0.0595(4) Uani 1 1 d U . .
W3H W 1.07785(6) 0.71989(4) 0.10872(5) 0.0570(4) Uani 1 1 d U . .
W4H W 1.07336(6) 0.57903(4) 0.05386(4) 0.0542(4) Uani 1 1 d U . .
W5H W 0.95721(6) 0.62317(4) 0.02963(3) 0.0473(4) Uani 1 1 d U . .
W6H W 0.89323(5) 0.68318(3) 0.08433(3) 0.0324(3) Uani 1 1 d U . .
W7H W 0.95158(5) 0.69374(3) 0.15797(3) 0.0297(3) Uani 1 1 d U . .
W8H W 1.07979(5) 0.64509(3) 0.18502(4) 0.0431(3) Uani 1 1 d U . .
W9H W 1.13836(5) 0.59134(4) 0.13482(5) 0.0533(4) Uani 1 1 d U . .
W10H W 0.99707(5) 0.50198(3) 0.10505(3) 0.0294(3) Uani 1 1 d U . .
W11H W 0.88017(5) 0.54624(3) 0.08031(3) 0.0271(2) Uani 1 1 d U . .
W12H W 0.81819(4) 0.60536(3) 0.13318(3) 0.0210(2) Uani 1 1 d U . .
W13H W 0.87595(4) 0.61611(3) 0.20756(3) 0.0204(2) Uani 1 1 d U . .
W14H W 1.00096(4) 0.56850(3) 0.23446(3) 0.0286(2) Uani 1 1 d U . .
W15H W 1.06002(4) 0.51472(3) 0.18414(4) 0.0333(3) Uani 1 1 d U . .
Na1 Na 0.2106(4) 1.0078(3) 0.2433(3) 0.0311(7) Uani 1 1 d U . .
Na2 Na 0.7234(4) 0.5132(3) 0.2416(3) 0.0311(7) Uani 1 1 d U . .
Na3 Na 0.2257(4) 0.8612(3) 0.1961(3) 0.0311(7) Uani 1 1 d U . .
Na4 Na 0.7368(4) 0.3519(3) 0.2904(3) 0.0311(7) Uani 1 1 d U . .
Na5 Na 0.4250(4) 0.9451(3) 0.1918(3) 0.0311(7) Uani 1 1 d U . .
Na6 Na 0.6742(4) 0.2899(3) 0.3309(3) 0.0311(7) Uani 1 1 d U . .
Na7 Na 0.8353(4) 0.4132(3) 0.1509(3) 0.0311(7) Uani 1 1 d U . .
O1S O 0.1809(8) 0.8938(6) 0.4974(6) 0.0476(5) Uani 1 1 d U . .
O2S O 0.5174(8) 0.9316(6) 0.2142(6) 0.0476(5) Uani 1 1 d U . .
O3S O 0.0709(8) 0.0005(6) 0.1941(6) 0.0476(5) Uani 1 1 d U . .
O4S O 0.6906(8) 0.5589(6) 0.1368(6) 0.0476(5) Uani 1 1 d U . .
O5S O 0.8066(8) 0.5807(6) 0.2886(6) 0.0476(5) Uani 1 1 d U . .
O6S O 0.1830(8) 0.0174(6) 0.3445(6) 0.0476(5) Uani 1 1 d U . .
O7S O 0.3029(8) 0.0967(6) 0.1842(6) 0.0476(5) Uani 1 1 d U . .
O8S O 0.2012(8) 0.8002(6) 0.2212(6) 0.0476(5) Uani 1 1 d U . .
O9S O 0.6493(8) 0.3528(6) 0.3190(6) 0.0476(5) Uani 1 1 d U . .
O10S O 0.7630(8) 0.3094(6) 0.3426(6) 0.0476(5) Uani 1 1 d U . .
O11S O 0.4600(8) 0.9223(6) 0.1381(6) 0.0476(5) Uani 1 1 d U . .
O12S O 0.4504(8) 1.0058(6) 0.1654(6) 0.0476(5) Uani 1 1 d U . .
O13S O 0.2565(8) 0.8390(6) 0.1438(6) 0.0476(5) Uani 1 1 d U . .
O14S O 0.7063(8) 0.2985(6) 0.2681(6) 0.0476(5) Uani 1 1 d U . .
O15S O 0.1369(8) 0.8736(6) 0.1722(6) 0.0476(5) Uani 1 1 d U . .
O16S O 0.1237(8) 1.0187(6) 0.2681(6) 0.0476(5) Uani 1 1 d U . .
O17S O 0.5795(8) 0.4852(6) 0.2968(6) 0.0476(5) Uani 1 1 d U . .
O18S O 0.5864(8) 0.2838(6) 0.3084(6) 0.0476(5) Uani 1 1 d U . .
O19S O 0.3309(8) 0.8747(6) 0.3400(6) 0.0476(5) Uani 1 1 d U . .
O20S O 0.6389(8) 0.4228(6) 0.6654(6) 0.0476(5) Uani 1 1 d U . .
O21S O 0.7330(8) 0.2797(6) 0.1733(6) 0.0476(5) Uani 1 1 d U . .
O22S O 0.1728(8) 1.0499(6) 0.1971(6) 0.0476(5) Uani 1 1 d U . .
O23S O 0.7202(8) 0.2340(6) 0.3281(6) 0.0476(5) Uani 1 1 d U . .
O24S O 0.8080(8) 0.3610(6) 0.1261(6) 0.0476(5) Uani 1 1 d U . .
O25S O 0.3212(8) 0.6510(6) 0.3217(6) 0.0476(5) Uani 1 1 d U . .
O26S O 0.0496(8) 0.9511(6) 0.4532(5) 0.0476(5) Uani 1 1 d U . .
O27S O 0.6152(8) 0.5992(6) 0.3603(6) 0.0476(5) Uani 1 1 d U . .
O28S O 0.4614(8) 0.2793(6) 0.2593(6) 0.0476(5) Uani 1 1 d U . .
O29S O 0.8075(8) 0.1479(6) 0.3323(6) 0.0476(5) Uani 1 1 d U . .
O30S O 0.9738(8) 0.0474(6) 0.3095(6) 0.0476(5) Uani 1 1 d U . .
O31S O 0.1676(8) 0.8120(6) 0.1563(6) 0.0476(5) Uani 1 1 d U . .
O32S O 0.2236(8) 1.0563(6) 0.2699(6) 0.0476(5) Uani 1 1 d U . .
O33S O 0.3664(8) 0.9042(6) 0.9829(6) 0.0476(5) Uani 1 1 d U . .
O34S O 0.5024(8) 0.0613(6) 0.5331(6) 0.0476(5) Uani 1 1 d U . .
O35S O 0.9318(8) 0.4071(6) 0.1236(6) 0.0476(5) Uani 1 1 d U . .
O36S O 0.7388(8) 0.5734(6) 0.2169(6) 0.0476(5) Uani 1 1 d U . .
O37S O 0.6875(8) 0.5411(6) 0.2861(6) 0.0476(5) Uani 1 1 d U . .
O38S O 0.6198(8) 0.2973(6) 0.5610(6) 0.0476(5) Uani 1 1 d U . .
O39S O 0.3891(8) 0.8585(6) 0.0909(6) 0.0476(5) Uani 1 1 d U . .
O40S O 0.3639(8) 0.6463(6) 0.3990(5) 0.0476(5) Uani 1 1 d U . .
O41S O 0.2913(8) 0.8022(6) 0.3599(6) 0.0476(5) Uani 1 1 d U . .
O42S O 0.1235(8) 0.7969(6) 0.4800(6) 0.0476(5) Uani 1 1 d U . .
O43S O 0.2351(8) 0.1530(6) 0.3096(6) 0.0476(5) Uani 1 1 d U . .
O44S O 0.7452(8) 0.6833(6) 0.1729(6) 0.0476(5) Uani 1 1 d U . .
O45S O 0.5261(8) 0.9658(6) 0.0011(6) 0.0476(5) Uani 1 1 d U . .
O46S O 0.1620(8) 0.3204(6) 0.1638(6) 0.0476(5) Uani 1 1 d U . .
O47S O 0.8025(8) 0.4543(6) 0.1019(5) 0.0476(5) Uani 1 1 d U . .
O48S O 0.9724(8) 0.5326(6) 0.9974(6) 0.0476(5) Uani 1 1 d U . .
O49S O 0.5578(8) 0.8880(6) 0.3060(6) 0.0476(5) Uani 1 1 d U . .
O50S O 0.4846(8) 0.7054(6) 0.4027(6) 0.0476(5) Uani 1 1 d U . .
O51S O 0.5876(8) 0.2623(6) 0.1249(6) 0.0476(5) Uani 1 1 d U . .
O52S O 0.9541(8) 0.7821(6) 0.2275(6) 0.0476(5) Uani 1 1 d U . .
O53S O 0.2534(8) 0.8198(6) 0.4438(6) 0.0476(5) Uani 1 1 d U . .
O54S O 0.6375(8) 0.5314(6) 0.2180(6) 0.0476(5) Uani 1 1 d U . .
O55S O 0.5383(8) 0.2248(6) 0.2617(5) 0.0476(5) Uani 1 1 d U . .
O56S O 0.4431(8) 0.2287(6) 0.3826(6) 0.0476(5) Uani 1 1 d U . .
O57S O 0.1022(8) 0.1383(6) 0.1220(6) 0.0476(5) Uani 1 1 d U . .
O58S O 0.6275(8) 0.3113(6) 0.4835(6) 0.0476(5) Uani 1 1 d U . .
N1C N 0.9928(11) 0.2064(8) 0.4005(7) 0.0542(6) Uani 1 1 d U . .
N2C N 0.8141(11) 0.1795(8) 0.1735(7) 0.0542(6) Uani 1 1 d U . .
N3C N 0.4775(11) 0.5745(8) 0.1802(7) 0.0542(6) Uani 1 1 d U . .
N4C N 0.8725(11) 0.3173(8) 0.4969(7) 0.0542(6) Uani 1 1 d U . .
N5C N 0.7198(11) 0.1894(8) 0.3895(7) 0.0542(6) Uani 1 1 d U . .
N6C N 0.6529(11) 0.8007(8) 0.3188(7) 0.0542(6) Uani 1 1 d U . .
N7C N 0.2589(11) 0.9279(8) 0.4053(7) 0.0542(6) Uani 1 1 d U . .
N8C N 0.9960(11) 0.9991(8) 0.0832(7) 0.0542(6) Uani 1 1 d U . .
N9C N 0.1245(11) 0.8811(8) 0.0083(7) 0.0542(6) Uani 1 1 d U . .
N10C N 0.2300(11) 0.4811(8) 0.1783(7) 0.0542(6) Uani 1 1 d U . .
N11C N 0.2913(11) 0.0402(8) 0.4475(7) 0.0542(6) Uani 1 1 d U . .
N12C N 0.4250(11) 0.4660(8) 0.9607(7) 0.0542(6) Uani 1 1 d U . .
N13C N 0.6575(11) 0.8393(8) 0.1510(7) 0.0542(6) Uani 1 1 d U . .
N14C N 0.6555(11) 0.2180(8) 0.2702(7) 0.0542(6) Uani 1 1 d U . .
N15C N 0.1495(11) 0.9567(8) 0.4772(7) 0.0542(6) Uani 1 1 d U . .
N16C N 0.4216(11) 0.8804(8) 0.4431(7) 0.0542(6) Uani 1 1 d U . .
N17C N 0.5240(11) 0.5725(8) 0.3982(7) 0.0542(6) Uani 1 1 d U . .
N18C N 0.5295(11) 0.9648(8) 0.1517(7) 0.0542(6) Uani 1 1 d U . .
N19C N 0.4862(11) 0.7602(8) 0.0837(7) 0.0542(6) Uani 1 1 d U . .
N20C N 0.6491(11) 0.2909(8) 0.3884(7) 0.0542(6) Uani 1 1 d U . .
N21C N 0.3451(11) 0.1478(8) 0.0548(7) 0.0542(6) Uani 1 1 d U . .
N22C N 0.2688(11) 0.9129(8) 0.4807(7) 0.0542(6) Uani 1 1 d U . .
N23C N 0.3089(11) 0.2913(8) 0.1770(7) 0.0542(6) Uani 1 1 d U . .
N24C N 0.2913(11) 0.9741(8) 0.5008(7) 0.0542(6) Uani 1 1 d U . .
N25C N 0.8526(11) 0.5901(8) 0.4180(7) 0.0542(6) Uani 1 1 d U . .
N26C N 0.2901(11) 0.7532(8) 0.4207(7) 0.0542(6) Uani 1 1 d U . .
N27C N 0.9628(12) 0.4183(8) 0.3092(8) 0.0542(6) Uani 1 1 d U . .
N28C N 0.4661(11) 0.5464(8) 0.3412(7) 0.0542(6) Uani 1 1 d U . .
N29C N 0.2369(11) 0.3366(8) 0.2143(7) 0.0542(6) Uani 1 1 d U . .
N30C N 0.7018(11) 0.2514(8) 0.4906(7) 0.0542(6) Uani 1 1 d U . .
N31C N 0.8047(11) 0.0975(8) 0.4429(7) 0.0542(6) Uani 1 1 d U . .
N32C N 0.9671(11) 0.6606(8) 0.2627(7) 0.0542(6) Uani 1 1 d U . .
N33C N 0.0128(11) 0.9574(8) 0.1555(7) 0.0542(6) Uani 1 1 d U . .
N34C N 0.8911(11) 0.4686(8) 0.5947(7) 0.0542(6) Uani 1 1 d U . .
N35C N 0.2219(11) 0.7491(8) 0.3108(7) 0.0542(6) Uani 1 1 d U . .
N36C N 0.0723(11) 0.7113(8) 0.3588(7) 0.0542(6) Uani 1 1 d U . .
N37C N 0.4461(11) 0.8629(8) 0.3608(7) 0.0542(6) Uani 1 1 d U . .
N38C N 0.7068(11) 0.1511(8) 0.3003(7) 0.0542(6) Uani 1 1 d U . .
N39C N 0.1678(11) 0.2851(8) 0.3319(7) 0.0542(6) Uani 1 1 d U . .
N40C N 0.4898(11) 0.0063(8) 0.9078(7) 0.0542(6) Uani 1 1 d U . .
N41C N 0.0718(11) 0.4198(8) 0.2041(7) 0.0542(6) Uani 1 1 d U . .
N42C N 0.0076(11) 0.5471(8) 0.5228(7) 0.0542(6) Uani 1 1 d U . .
N43C N 0.5067(11) 0.3709(8) 0.5712(7) 0.0542(6) Uani 1 1 d U . .
N44C N 0.1711(11) 0.1230(8) 0.3814(7) 0.0542(6) Uani 1 1 d U . .
N45C N 0.1174(11) 0.3717(8) 0.3199(7) 0.0542(6) Uani 1 1 d U . .
N46C N 0.8004(11) 0.2589(8) 0.5180(7) 0.0542(6) Uani 1 1 d U . .
N47C N 0.2888(11) 0.2026(8) 0.2091(7) 0.0542(6) Uani 1 1 d U . .
N48C N 0.9705(11) 0.1073(8) 0.9572(7) 0.0542(6) Uani 1 1 d U . .
N49C N 0.0253(11) 0.4440(8) 0.3901(7) 0.0542(6) Uani 1 1 d U . .
N50C N 0.1301(11) 0.8377(8) 0.0920(7) 0.0542(6) Uani 1 1 d U . .
N51C N 0.0249(11) 0.0637(8) 0.3833(7) 0.0542(6) Uani 1 1 d U . .
N52C N 0.5295(11) 0.4209(8) 0.3357(7) 0.0542(6) Uani 1 1 d U . .
N53C N 0.7853(11) 0.4800(8) 0.6608(7) 0.0542(6) Uani 1 1 d U . .
N54C N 0.3546(11) 0.1776(8) 0.9152(7) 0.0542(6) Uani 1 1 d U . .
O59S O 0.7382(11) 0.7127(7) 0.1010(7) 0.0746(7) Uani 1 1 d U . .
O60S O 0.8633(11) 0.1103(7) 0.1623(7) 0.0746(7) Uani 1 1 d U . .
O61S O 0.9858(11) 0.4750(7) 0.5511(7) 0.0746(7) Uani 1 1 d U . .
O62S O 0.4437(11) 0.1933(7) 0.9483(7) 0.0746(7) Uani 1 1 d U . .
O63S O 0.5966(11) 0.0444(7) 0.4959(7) 0.0746(7) Uani 1 1 d U . .
O64S O 0.3496(11) 0.8415(7) 0.4117(7) 0.0746(7) Uani 1 1 d U . .
O65S O 0.3162(11) 0.5147(7) 0.2436(7) 0.0746(7) Uani 1 1 d U . .
O66S O 0.6380(11) 0.3840(7) 0.0092(7) 0.0746(7) Uani 1 1 d U . .
O67S O 0.2089(11) 0.7229(7) 0.4244(7) 0.0746(7) Uani 1 1 d U . .
O68S O 0.0402(11) 0.7311(7) 0.2214(7) 0.0746(7) Uani 1 1 d U . .
O69S O 0.1495(11) 0.4906(7) 0.1060(7) 0.0746(7) Uani 1 1 d U . .
O70S O 0.3705(11) 0.0891(7) 0.8822(7) 0.0746(7) Uani 1 1 d U . .
O71S O 0.8734(11) 0.5250(7) 0.9681(7) 0.0746(7) Uani 1 1 d U . .
O72S O 0.6433(11) 0.5317(7) 0.6364(7) 0.0746(7) Uani 1 1 d U . .
O73S O 0.2102(11) 0.9956(7) 0.4204(7) 0.0746(7) Uani 1 1 d U . .
O74S O 0.6457(11) 0.1345(7) 0.4953(7) 0.0746(7) Uani 1 1 d U . .
O75S O 0.6770(11) 0.2117(7) 0.1911(7) 0.0746(7) Uani 1 1 d U . .
O76S O 0.2915(11) 0.5507(7) 0.2887(7) 0.0746(7) Uani 1 1 d U . .
O77S O 0.4122(11) 0.4240(7) 0.2852(7) 0.0746(7) Uani 1 1 d U . .
O78S O 0.6663(11) 0.6385(7) 0.4078(7) 0.0746(7) Uani 1 1 d U . .
O79S O 0.7280(11) 0.8345(7) 0.2698(7) 0.0746(7) Uani 1 1 d U . .
O80S O 0.4473(11) 0.1758(7) 0.2103(7) 0.0746(7) Uani 1 1 d U . .
O81S O 0.3857(11) 0.2469(7) 0.1076(7) 0.0746(7) Uani 1 1 d U . .
O82S O 0.8518(11) 0.7746(7) 0.1248(7) 0.0746(7) Uani 1 1 d U . .
O83S O 0.5314(11) 0.9169(7) 0.0739(7) 0.0746(7) Uani 1 1 d U . .
O84S O 0.9518(11) 0.0682(7) 0.0742(7) 0.0746(7) Uani 1 1 d U . .
O85S O 0.0801(11) 0.6500(7) 0.9649(7) 0.0746(7) Uani 1 1 d U . .
O86S O 0.3538(11) 0.5430(7) 0.0163(7) 0.0746(7) Uani 1 1 d U . .
O88S O 0.1657(11) 0.1919(7) 0.0778(7) 0.0746(7) Uani 1 1 d U . .
O89S O 0.5355(11) 0.6193(7) 0.1004(7) 0.0746(7) Uani 1 1 d U . .
O90S O 0.9098(11) 0.7955(7) 0.1705(7) 0.0746(7) Uani 1 1 d U . .
O91S O 0.5588(11) 0.1493(7) 0.1676(7) 0.0746(7) Uani 1 1 d U . .
O92S O 0.9380(11) 0.4280(8) 0.2886(7) 0.0746(7) Uani 1 1 d U . .
O93S O 0.2969(11) 0.1995(7) 0.3352(7) 0.0746(7) Uani 1 1 d U . .
O95S O 0.5466(11) 0.2164(7) 0.1934(7) 0.0746(7) Uani 1 1 d U . .
O96S O 0.7389(11) 0.6623(7) 0.3408(7) 0.0746(7) Uani 1 1 d U . .
O98S O 0.9756(11) 0.0925(7) 0.1329(7) 0.0746(7) Uani 1 1 d U . .
O99S O 0.2597(11) 0.4993(7) 0.1102(7) 0.0746(7) Uani 1 1 d U . .
O100 O 0.3573(11) 0.9183(7) 0.9091(7) 0.0746(7) Uani 1 1 d U . .
O101 O 0.4129(11) 0.7819(7) 0.4078(7) 0.0746(7) Uani 1 1 d U . .
O102 O 0.9702(11) 0.9458(7) 0.5042(7) 0.0746(7) Uani 1 1 d U . .
O103 O 0.8738(11) 0.1617(7) 0.4129(7) 0.0746(7) Uani 1 1 d U . .
O104 O 0.2177(11) 0.8312(7) 0.5089(7) 0.0746(7) Uani 1 1 d U . .
O107 O 0.8719(11) 0.5558(7) 0.5705(7) 0.0746(7) Uani 1 1 d U . .
O108 O 0.5371(11) 0.3213(7) 0.3622(7) 0.0746(7) Uani 1 1 d U . .
O109 O 0.5887(11) 0.2288(7) 0.4293(7) 0.0746(7) Uani 1 1 d U . .
O110 O 0.5139(11) 0.5396(7) 0.5482(7) 0.0746(7) Uani 1 1 d U . .
O106 O 0.8094(11) 0.9525(7) 0.4643(7) 0.0746(7) Uani 1 1 d U . .
O87S O 0.474(2) 0.9108(16) 0.9799(15) 0.0746(7) Uani 0.50 1 d PU A 1
O94S O 0.787(2) 0.7615(16) 0.3164(15) 0.0746(7) Uani 0.50 1 d PU B 1
O97S O 0.476(2) 0.9233(16) 0.9634(15) 0.0746(7) Uani 0.50 1 d PU C 2
O105 O 0.800(2) 0.7636(16) 0.2979(15) 0.0746(7) Uani 0.50 1 d PU D 2
O112 O 0.8033(11) 0.6286(7) 0.0277(7) 0.0746(7) Uani 1 1 d U . .

loop_
_atom_site_aniso_label
_atom_site_aniso_U_11
_atom_site_aniso_U_22
_atom_site_aniso_U_33
_atom_site_aniso_U_23
_atom_site_aniso_U_13
_atom_site_aniso_U_12
N1 0.020(5) 0.015(5) 0.016(5) -0.004(4) 0.001(4) -0.001(4)
N2 0.021(5) 0.020(5) 0.021(5) -0.003(4) 0.000(4) 0.002(4)
O1A 0.030(4) 0.031(4) 0.034(4) -0.005(3) -0.002(3) 0.002(3)
O2A 0.030(4) 0.028(4) 0.031(4) -0.004(3) 0.000(3) 0.002(3)
O3A 0.032(4) 0.030(4) 0.031(4) -0.009(3) 0.000(3) 0.002(3)
O4A 0.023(3) 0.020(3) 0.024(3) -0.002(2) 0.000(2) 0.002(2)
O5A 0.025(3) 0.022(3) 0.024(3) -0.003(2) 0.001(2) 0.003(2)
O6A 0.024(3) 0.021(3) 0.024(3) -0.004(2) 0.001(2) 0.003(2)
O7A 0.020(3) 0.019(3) 0.023(3) -0.003(2) 0.001(2) 0.003(2)
O8A 0.020(3) 0.018(3) 0.022(3) -0.004(2) 0.001(2) 0.000(2)
O9A 0.021(3) 0.019(3) 0.023(3) -0.003(2) 0.000(2) 0.001(2)
O10A 0.024(3) 0.022(3) 0.023(3) -0.005(2) 0.000(2) 0.003(2)
O11A 0.025(3) 0.022(3) 0.025(3) -0.003(2) 0.001(2) 0.004(2)
O12A 0.020(3) 0.019(3) 0.023(3) -0.003(2) 0.002(2) 0.003(2)
O13A 0.027(4) 0.026(4) 0.029(4) -0.004(3) -0.001(3) 0.003(3)
O14A 0.024(4) 0.025(4) 0.026(4) -0.002(3) -0.001(3) 0.000(3)
O15A 0.027(4) 0.025(4) 0.029(4) -0.006(3) -0.001(3) -0.001(3)
O16A 0.035(4) 0.032(4) 0.033(4) -0.008(3) -0.002(3) 0.002(3)
O17A 0.031(4) 0.029(4) 0.031(4) -0.005(3) 0.003(3) 0.003(3)
O18A 0.025(4) 0.028(4) 0.029(4) -0.005(3) 0.000(3) 0.000(3)
O19A 0.020(3) 0.019(3) 0.021(3) -0.002(2) 0.000(2) 0.001(2)
O20A 0.019(3) 0.018(3) 0.021(3) -0.002(2) 0.000(2) 0.001(2)
O21A 0.023(3) 0.020(3) 0.022(3) -0.005(2) -0.003(3) -0.001(2)
O22A 0.023(3) 0.021(3) 0.023(3) -0.003(2) 0.000(2) 0.003(2)
O23A 0.022(3) 0.022(3) 0.025(3) -0.002(2) 0.001(3) 0.003(3)
O24A 0.019(3) 0.019(3) 0.022(3) -0.002(2) 0.000(2) 0.002(2)
O25A 0.020(3) 0.019(3) 0.022(3) -0.003(2) -0.001(2) 0.001(2)
O26A 0.018(3) 0.017(3) 0.019(3) -0.003(2) 0.001(2) 0.001(2)
O27A 0.021(3) 0.018(3) 0.021(3) -0.003(2) -0.001(2) -0.001(2)
O28A 0.021(3) 0.019(3) 0.019(3) -0.005(2) -0.002(2) 0.002(2)
O29A 0.022(3) 0.019(3) 0.022(3) -0.003(2) 0.001(2) 0.002(2)
O30A 0.018(3) 0.018(3) 0.020(3) -0.003(2) -0.001(2) 0.002(2)
O31A 0.021(4) 0.020(4) 0.022(4) -0.005(3) -0.001(3) 0.003(3)
O32A 0.019(4) 0.020(4) 0.017(4) -0.002(3) 0.003(3) 0.000(3)
O33A 0.025(4) 0.023(4) 0.027(4) -0.005(3) -0.001(3) 0.000(3)
O34A 0.027(4) 0.027(4) 0.027(4) -0.003(3) -0.002(3) 0.000(3)
O35A 0.024(4) 0.024(4) 0.023(4) -0.004(3) 0.001(3) 0.003(3)
O36A 0.022(4) 0.020(4) 0.023(4) -0.004(3) 0.001(3) 0.001(3)
O37A 0.025(3) 0.022(3) 0.024(3) -0.006(2) 0.000(2) 0.002(2)
O38A 0.020(3) 0.019(3) 0.021(3) -0.004(2) 0.000(2) 0.001(2)
O39A 0.018(3) 0.017(3) 0.019(3) -0.004(2) -0.001(2) 0.001(2)
O40A 0.019(3) 0.018(3) 0.018(3) -0.003(2) 0.000(2) 0.001(2)
O41A 0.024(3) 0.022(3) 0.025(3) -0.003(2) 0.001(2) 0.000(2)
O42A 0.021(3) 0.021(3) 0.024(3) -0.004(2) -0.002(2) 0.001(2)
O43A 0.022(3) 0.021(3) 0.023(3) -0.004(2) -0.002(2) 0.001(2)
O44A 0.019(3) 0.020(3) 0.021(3) -0.003(2) -0.001(2) 0.002(2)
O45A 0.016(3) 0.017(3) 0.018(3) -0.003(2) 0.000(2) 0.001(2)
O46A 0.019(3) 0.018(3) 0.020(3) -0.003(2) -0.002(2) 0.000(2)
O47A 0.019(3) 0.019(3) 0.020(3) -0.002(2) 0.001(2) 0.000(2)
O48A 0.019(3) 0.017(3) 0.021(3) -0.005(2) -0.001(2) 0.002(2)
O49A 0.020(3) 0.019(3) 0.020(3) -0.005(2) -0.002(2) 0.000(2)
O50A 0.017(3) 0.018(3) 0.019(3) -0.004(2) -0.001(2) 0.001(2)
O51A 0.018(3) 0.017(3) 0.019(3) -0.004(2) -0.001(2) 0.001(2)
O52A 0.017(2) 0.016(2) 0.018(2) -0.003(2) -0.001(2) 0.001(2)
O53A 0.017(2) 0.016(2) 0.018(2) -0.003(2) -0.001(2) 0.001(2)
O54A 0.017(2) 0.017(2) 0.019(2) -0.002(2) 0.000(2) 0.001(2)
O55A 0.017(2) 0.015(2) 0.018(2) -0.003(2) 0.000(2) 0.002(2)
O56A 0.019(2) 0.017(2) 0.020(2) -0.003(2) -0.001(2) 0.002(2)
O57A 0.021(2) 0.019(2) 0.021(2) -0.003(2) -0.001(2) 0.002(2)
O58A 0.019(2) 0.018(2) 0.021(2) -0.003(2) 0.000(2) 0.002(2)
O59A 0.022(2) 0.019(2) 0.023(2) -0.003(2) 0.001(2) 0.003(2)
O1B 0.030(4) 0.031(4) 0.031(4) -0.004(3) -0.003(3) -0.002(3)
O2B 0.030(4) 0.028(4) 0.031(4) -0.006(3) -0.002(3) -0.002(3)
O3B 0.029(4) 0.031(4) 0.027(4) -0.005(3) -0.001(3) -0.005(3)
O4B 0.026(3) 0.024(3) 0.027(3) -0.005(2) -0.001(3) -0.004(3)
O5B 0.027(3) 0.025(3) 0.026(3) -0.007(2) -0.001(3) -0.004(3)
O6B 0.029(3) 0.027(3) 0.027(3) -0.005(2) -0.002(3) -0.003(3)
O7B 0.020(3) 0.023(3) 0.023(3) -0.004(2) -0.003(2) -0.005(2)
O8B 0.023(3) 0.022(3) 0.024(3) -0.003(2) -0.002(2) -0.004(2)
O9B 0.024(3) 0.023(3) 0.026(3) -0.005(2) -0.003(2) -0.003(2)
O10B 0.024(3) 0.024(3) 0.024(3) -0.006(2) -0.001(2) -0.005(2)
O11B 0.026(3) 0.026(3) 0.024(3) -0.004(2) -0.001(2) -0.005(2)
O12B 0.025(3) 0.025(3) 0.028(3) -0.003(2) -0.004(2) -0.003(2)
O13B 0.025(4) 0.028(4) 0.031(4) -0.003(3) -0.003(3) -0.002(3)
O14B 0.024(4) 0.024(4) 0.023(4) -0.002(3) 0.000(3) -0.005(3)
O15B 0.024(4) 0.025(4) 0.025(4) -0.003(3) 0.001(3) 0.000(3)
O16B 0.028(4) 0.029(4) 0.030(4) -0.006(3) -0.001(3) -0.003(3)
O17B 0.030(4) 0.031(4) 0.027(4) -0.006(3) -0.002(3) -0.002(3)
O18B 0.031(4) 0.030(4) 0.030(4) -0.005(3) -0.004(3) -0.003(3)
O19B 0.020(3) 0.022(3) 0.023(3) -0.002(2) -0.002(3) -0.004(2)
O20B 0.021(3) 0.021(3) 0.023(3) -0.004(2) -0.001(2) -0.002(2)
O21B 0.024(3) 0.022(3) 0.026(3) -0.006(2) -0.001(3) -0.002(3)
O22B 0.025(3) 0.025(3) 0.025(3) -0.005(2) 0.000(2) -0.004(2)
O23B 0.027(3) 0.027(3) 0.026(3) -0.003(2) -0.004(3) -0.003(3)
O24B 0.023(3) 0.024(3) 0.025(3) -0.004(2) -0.003(2) -0.001(2)
O25B 0.019(3) 0.021(3) 0.024(3) -0.003(2) -0.001(2) -0.002(2)
O26B 0.019(3) 0.019(3) 0.022(3) -0.002(2) 0.000(2) -0.003(2)
O27B 0.020(3) 0.019(3) 0.022(3) -0.005(2) -0.002(2) -0.001(2)
O28B 0.021(3) 0.021(3) 0.023(3) -0.006(2) -0.001(2) -0.003(2)
O29B 0.023(3) 0.023(3) 0.021(3) -0.004(2) -0.002(2) -0.004(2)
O30B 0.024(3) 0.023(3) 0.025(3) -0.003(2) -0.004(2) -0.002(2)
O31B 0.020(4) 0.023(4) 0.027(4) -0.006(3) -0.003(3) -0.001(3)
O32B 0.024(4) 0.025(4) 0.022(4) -0.003(3) -0.002(3) -0.003(3)
O33B 0.024(4) 0.021(4) 0.023(4) -0.004(3) -0.002(3) 0.001(3)
O34B 0.024(4) 0.025(4) 0.026(4) -0.007(3) 0.001(3) -0.001(3)
O35B 0.032(4) 0.031(4) 0.031(4) -0.004(3) 0.000(3) -0.003(3)
O36B 0.030(4) 0.032(4) 0.032(4) -0.003(3) -0.002(3) 0.000(3)
O37B 0.018(3) 0.018(3) 0.021(3) -0.003(2) 0.000(2) -0.001(2)
O38B 0.019(3) 0.019(3) 0.021(3) -0.003(2) -0.001(2) -0.001(2)
O39B 0.019(3) 0.019(3) 0.021(3) -0.005(2) -0.003(2) -0.001(2)
O40B 0.020(3) 0.020(3) 0.020(3) -0.005(2) 0.000(2) -0.004(2)
O41B 0.025(3) 0.024(3) 0.024(3) -0.004(2) -0.003(2) -0.002(2)
O42B 0.020(3) 0.020(3) 0.023(3) -0.004(2) -0.002(2) 0.000(2)
O43B 0.019(3) 0.017(3) 0.020(3) -0.004(2) -0.001(2) 0.000(2)
O44B 0.019(3) 0.019(3) 0.020(3) -0.003(2) 0.000(2) -0.001(2)
O45B 0.017(3) 0.017(3) 0.019(3) -0.003(2) -0.001(2) -0.002(2)
O46B 0.018(3) 0.018(3) 0.018(3) -0.005(2) -0.002(2) -0.002(2)
O47B 0.023(3) 0.022(3) 0.023(3) -0.004(2) 0.000(2) -0.002(2)
O48B 0.023(3) 0.022(3) 0.024(3) -0.005(2) -0.002(2) -0.001(2)
O49B 0.019(3) 0.016(3) 0.019(3) -0.005(2) -0.001(2) 0.001(2)
O50B 0.018(3) 0.018(3) 0.019(3) -0.003(2) -0.001(2) 0.001(2)
O51B 0.021(3) 0.021(3) 0.022(3) -0.005(2) -0.001(2) 0.001(2)
O52B 0.019(2) 0.018(2) 0.020(2) -0.003(2) -0.001(2) -0.001(2)
O53B 0.017(2) 0.017(2) 0.019(2) -0.004(2) -0.002(2) 0.000(2)
O54B 0.020(2) 0.020(2) 0.020(2) -0.002(2) -0.001(2) -0.001(2)
O55B 0.018(2) 0.017(2) 0.020(2) -0.004(2) -0.002(2) 0.000(2)
O56B 0.020(2) 0.021(2) 0.023(2) -0.003(2) -0.002(2) -0.004(2)
O57B 0.022(2) 0.022(2) 0.023(2) -0.005(2) -0.001(2) -0.002(2)
O58B 0.023(2) 0.023(2) 0.024(2) -0.003(2) -0.002(2) -0.003(2)
O59B 0.024(2) 0.024(2) 0.025(2) -0.005(2) -0.003(2) -0.005(2)
O1C 0.045(5) 0.045(5) 0.046(5) -0.005(3) 0.001(3) -0.005(3)
O2C 0.044(5) 0.046(5) 0.044(5) -0.007(3) 0.001(3) -0.004(3)
O3C 0.040(5) 0.045(5) 0.043(5) -0.006(3) -0.001(3) -0.006(3)
O4C 0.036(3) 0.039(3) 0.038(3) -0.004(3) 0.002(3) -0.005(3)
O5C 0.035(3) 0.041(3) 0.038(3) -0.005(3) 0.001(3) -0.002(3)
O6C 0.035(3) 0.038(3) 0.038(3) -0.004(3) -0.003(3) -0.005(3)
O7C 0.031(3) 0.035(3) 0.035(3) -0.003(2) 0.000(2) -0.005(2)
O8C 0.032(3) 0.036(3) 0.032(3) -0.005(2) 0.004(2) -0.003(2)
O9C 0.030(3) 0.036(3) 0.033(3) -0.006(2) 0.002(2) -0.002(2)
O10C 0.029(3) 0.034(3) 0.035(3) -0.005(2) 0.001(2) -0.004(2)
O11C 0.030(3) 0.034(3) 0.034(3) -0.005(2) -0.002(2) -0.003(2)
O12C 0.032(3) 0.034(3) 0.035(3) -0.004(2) -0.001(2) -0.006(2)
O13C 0.034(4) 0.035(4) 0.037(4) -0.003(3) 0.003(3) -0.004(3)
O14C 0.036(4) 0.037(4) 0.035(4) -0.005(3) -0.001(3) -0.003(3)
O15C 0.031(4) 0.035(4) 0.034(4) -0.006(3) 0.001(3) -0.002(3)
O16C 0.033(4) 0.036(4) 0.037(4) -0.007(3) -0.001(3) -0.001(3)
O17C 0.032(4) 0.035(4) 0.033(4) -0.006(3) -0.002(3) -0.002(3)
O18C 0.038(4) 0.036(5) 0.040(5) -0.004(3) -0.003(3) -0.004(3)
O19C 0.031(3) 0.032(3) 0.031(3) -0.003(3) 0.001(3) -0.003(3)
O20C 0.030(3) 0.033(3) 0.032(3) -0.005(2) 0.002(2) -0.003(2)
O21C 0.025(3) 0.029(3) 0.030(3) -0.006(2) 0.001(3) -0.002(3)
O22C 0.026(3) 0.030(3) 0.032(3) -0.004(2) 0.000(2) 0.000(2)
O23C 0.029(3) 0.030(3) 0.032(3) -0.004(3) -0.001(3) -0.004(3)
O24C 0.031(3) 0.030(3) 0.032(3) -0.003(2) 0.000(2) -0.004(2)
O25C 0.027(3) 0.026(3) 0.028(3) -0.002(2) 0.002(2) -0.002(2)
O26C 0.026(3) 0.028(3) 0.026(3) -0.005(2) 0.000(2) -0.001(2)
O27C 0.023(3) 0.026(3) 0.027(3) -0.005(2) 0.002(2) -0.001(2)
O28C 0.022(3) 0.024(3) 0.027(3) -0.005(2) 0.000(2) -0.001(2)
O29C 0.024(3) 0.026(3) 0.028(3) -0.005(2) 0.000(2) -0.001(2)
O30C 0.026(3) 0.025(3) 0.029(3) -0.004(2) -0.001(2) -0.002(2)
O31C 0.033(4) 0.033(4) 0.034(4) -0.004(3) -0.002(3) -0.002(3)
O32C 0.030(4) 0.030(4) 0.030(4) -0.006(3) -0.001(3) -0.001(3)
O33C 0.026(4) 0.026(4) 0.029(4) -0.004(3) 0.002(3) -0.001(3)
O34C 0.020(4) 0.022(4) 0.023(4) -0.002(3) 0.001(3) 0.000(3)
O35C 0.030(4) 0.031(4) 0.032(4) -0.005(3) -0.002(3) -0.002(3)
O36C 0.034(4) 0.032(4) 0.035(4) -0.006(3) -0.001(3) 0.000(3)
O37C 0.026(3) 0.025(3) 0.027(3) -0.005(2) -0.001(2) -0.002(2)
O38C 0.025(3) 0.024(3) 0.026(3) -0.006(2) 0.001(2) 0.000(2)
O39C 0.021(3) 0.021(3) 0.025(3) -0.003(2) -0.001(2) -0.001(2)
O40C 0.020(3) 0.021(3) 0.022(3) -0.005(2) -0.001(2) -0.002(2)
O41C 0.022(3) 0.022(3) 0.025(3) -0.004(2) -0.002(3) -0.002(3)
O42C 0.022(3) 0.021(3) 0.025(3) -0.003(2) 0.000(2) -0.001(2)
O43C 0.023(3) 0.022(3) 0.024(3) -0.003(2) 0.000(2) 0.000(2)
O44C 0.024(3) 0.024(3) 0.024(3) -0.004(2) -0.001(2) -0.001(2)
O45C 0.019(3) 0.020(3) 0.022(3) -0.004(2) -0.001(2) 0.000(2)
O46C 0.019(3) 0.019(3) 0.021(3) -0.003(2) -0.001(2) 0.001(2)
O47C 0.022(3) 0.021(3) 0.022(3) -0.004(2) 0.000(2) -0.001(2)
O48C 0.022(3) 0.020(3) 0.022(3) -0.003(2) -0.001(2) -0.001(2)
O49C 0.020(3) 0.021(3) 0.022(3) -0.004(2) -0.002(2) 0.001(2)
O50C 0.021(3) 0.020(3) 0.021(3) -0.003(2) -0.001(2) 0.000(2)
O51C 0.019(3) 0.019(3) 0.020(3) -0.003(2) 0.000(2) 0.000(2)
O52C 0.021(2) 0.020(2) 0.023(2) -0.003(2) -0.001(2) -0.001(2)
O53C 0.020(2) 0.020(2) 0.024(2) -0.004(2) 0.000(2) 0.000(2)
O54C 0.021(2) 0.020(2) 0.023(2) -0.004(2) -0.001(2) -0.001(2)
O55C 0.019(2) 0.019(2) 0.019(2) -0.002(2) -0.001(2) -0.001(2)
O56C 0.028(2) 0.031(2) 0.030(2) -0.004(2) 0.001(2) -0.003(2)
O57C 0.026(2) 0.029(2) 0.029(2) -0.006(2) 0.001(2) -0.003(2)
O58C 0.029(2) 0.029(2) 0.032(2) -0.004(2) -0.001(2) -0.003(2)
O59C 0.030(2) 0.036(2) 0.035(2) -0.004(2) 0.001(2) -0.005(2)
O1D 0.036(4) 0.039(5) 0.035(4) -0.007(3) 0.000(3) 0.000(3)
O2D 0.032(4) 0.035(4) 0.034(4) -0.005(3) -0.005(3) -0.002(3)
O3D 0.031(4) 0.032(4) 0.033(4) 0.001(3) 0.000(3) 0.000(3)
O4D 0.027(3) 0.035(3) 0.033(3) -0.011(3) 0.002(3) -0.001(3)
O5D 0.024(3) 0.029(3) 0.035(3) -0.001(3) 0.000(3) -0.001(3)
O6D 0.030(3) 0.031(3) 0.031(3) -0.006(3) 0.004(3) 0.000(3)
O7D 0.026(3) 0.027(3) 0.024(3) -0.006(2) 0.000(2) 0.000(2)
O8D 0.025(3) 0.030(3) 0.026(3) -0.005(2) -0.002(2) -0.001(2)
O9D 0.023(3) 0.027(3) 0.024(3) -0.003(2) 0.000(2) 0.001(2)
O10D 0.023(3) 0.023(3) 0.023(3) 0.000(2) -0.002(2) 0.001(2)
O11D 0.025(3) 0.027(3) 0.026(3) -0.002(2) 0.000(2) 0.000(2)
O12D 0.024(3) 0.027(3) 0.023(3) -0.002(2) 0.001(2) 0.000(2)
O13D 0.031(4) 0.032(4) 0.029(4) -0.005(3) -0.002(3) -0.001(3)
O14D 0.028(4) 0.031(4) 0.027(4) -0.007(3) 0.001(3) 0.000(3)
O15D 0.023(4) 0.024(4) 0.027(4) -0.003(3) -0.001(3) 0.000(3)
O16D 0.025(4) 0.025(4) 0.026(4) -0.002(3) 0.000(3) 0.000(3)
O17D 0.025(4) 0.027(4) 0.029(4) -0.002(3) -0.002(3) -0.002(3)
O18D 0.026(4) 0.026(4) 0.025(4) -0.003(3) 0.000(3) -0.002(3)
O19D 0.024(3) 0.026(3) 0.023(3) -0.006(2) -0.002(3) -0.002(3)
O20D 0.022(3) 0.025(3) 0.022(3) -0.003(2) -0.002(2) -0.001(2)
O21D 0.022(3) 0.021(3) 0.022(3) -0.002(2) -0.001(3) 0.001(2)
O22D 0.021(3) 0.021(3) 0.021(3) 0.000(2) -0.001(2) -0.001(2)
O23D 0.021(3) 0.024(3) 0.022(3) -0.001(2) 0.001(3) -0.001(3)
O24D 0.024(3) 0.024(3) 0.021(3) -0.004(2) 0.001(2) 0.000(2)
O25D 0.024(3) 0.022(3) 0.022(3) -0.006(2) -0.001(2) -0.001(2)
O26D 0.021(3) 0.023(3) 0.022(3) -0.004(2) 0.000(2) -0.003(2)
O27D 0.018(3) 0.019(3) 0.019(3) -0.003(2) -0.001(2) 0.002(2)
O28D 0.019(3) 0.017(3) 0.020(3) -0.003(2) -0.001(2) 0.001(2)
O29D 0.019(3) 0.021(3) 0.022(3) 0.000(2) 0.000(2) -0.001(2)
O30D 0.020(3) 0.022(3) 0.020(3) -0.002(2) 0.001(2) 0.000(2)
O31D 0.024(4) 0.024(4) 0.026(4) -0.003(3) 0.001(3) 0.001(3)
O32D 0.023(4) 0.023(4) 0.024(4) -0.005(3) 0.000(3) 0.000(3)
O33D 0.017(4) 0.016(4) 0.018(4) -0.003(3) 0.000(3) 0.000(3)
O34D 0.025(4) 0.025(4) 0.024(4) -0.003(3) -0.004(3) 0.001(3)
O35D 0.026(4) 0.025(4) 0.026(4) -0.001(3) -0.002(3) -0.001(3)
O36D 0.026(4) 0.027(4) 0.027(4) -0.006(3) 0.001(3) 0.001(3)
O37D 0.024(3) 0.023(3) 0.024(3) -0.003(2) -0.001(2) -0.001(2)
O38D 0.017(3) 0.019(3) 0.019(3) -0.003(2) -0.001(2) -0.001(2)
O39D 0.019(3) 0.016(3) 0.018(3) -0.004(2) 0.000(2) 0.001(2)
O40D 0.017(3) 0.016(3) 0.019(3) -0.002(2) -0.002(2) 0.001(2)
O41D 0.018(3) 0.021(3) 0.022(3) -0.003(2) -0.001(2) 0.000(2)
O42D 0.019(3) 0.020(3) 0.020(3) -0.003(2) 0.001(2) 0.001(2)
O43D 0.019(3) 0.017(3) 0.019(3) -0.004(2) 0.000(2) -0.001(2)
O44D 0.019(3) 0.019(3) 0.018(3) -0.003(2) 0.000(2) 0.001(2)
O45D 0.017(3) 0.016(3) 0.016(3) -0.001(2) 0.000(2) 0.000(2)
O46D 0.017(3) 0.016(3) 0.018(3) -0.001(2) -0.002(2) 0.001(2)
O47D 0.018(3) 0.019(3) 0.020(3) -0.003(2) -0.001(2) 0.000(2)
O48D 0.018(3) 0.018(3) 0.019(3) -0.002(2) 0.001(2) 0.000(2)
O49D 0.018(3) 0.017(3) 0.018(3) -0.004(2) -0.001(2) 0.000(2)
O50D 0.018(3) 0.016(3) 0.018(3) -0.003(2) -0.001(2) -0.001(2)
O51D 0.018(3) 0.019(3) 0.020(3) -0.003(2) -0.001(2) 0.000(2)
O52D 0.017(2) 0.017(2) 0.018(2) -0.004(2) -0.001(2) 0.000(2)
O53D 0.019(2) 0.017(2) 0.018(2) -0.002(2) 0.000(2) 0.001(2)
O54D 0.017(2) 0.017(2) 0.019(2) -0.002(2) 0.000(2) 0.000(2)
O55D 0.017(2) 0.016(2) 0.017(2) -0.001(2) 0.000(2) 0.000(2)
O56D 0.022(2) 0.023(2) 0.022(2) -0.005(2) 0.000(2) -0.001(2)
O57D 0.020(2) 0.021(2) 0.020(2) -0.003(2) 0.000(2) -0.001(2)
O58D 0.020(2) 0.023(2) 0.021(2) -0.002(2) 0.000(2) 0.000(2)
O59D 0.023(2) 0.027(2) 0.024(2) -0.004(2) 0.000(2) -0.002(2)
O1X 0.018(3) 0.017(3) 0.020(3) -0.004(2) -0.002(2) 0.001(2)
O2X 0.018(3) 0.016(3) 0.019(3) -0.003(2) 0.000(2) -0.001(2)
O3X 0.016(3) 0.016(3) 0.018(3) -0.002(2) 0.001(2) 0.001(2)
O4X 0.018(3) 0.017(3) 0.018(3) -0.003(2) -0.001(2) 0.000(2)
O5X 0.019(3) 0.019(3) 0.021(3) -0.003(2) -0.001(2) -0.001(2)
O6X 0.018(3) 0.016(3) 0.018(3) -0.003(2) -0.001(2) 0.001(2)
P1A 0.0057(19) 0.005(2) 0.009(2) -0.0039(17) -0.0004(17) 0.0031(17)
P2A 0.007(2) 0.009(2) 0.007(2) -0.0014(17) -0.0018(17) 0.0021(17)
P1B 0.009(2) 0.010(2) 0.012(2) -0.0048(18) -0.0029(17) -0.0052(17)
P2B 0.013(2) 0.014(2) 0.016(2) -0.0055(19) -0.0027(18) -0.0094(18)
P1C 0.009(2) 0.008(2) 0.012(2) -0.0008(18) 0.0010(18) -0.0035(17)
P2C 0.019(2) 0.024(2) 0.026(2) -0.004(2) 0.001(2) -0.007(2)
P1D 0.0070(19) 0.007(2) 0.0066(19) -0.0004(17) 0.0014(17) 0.0021(17)
P2D 0.011(2) 0.018(2) 0.011(2) -0.0014(19) -0.0009(18) -0.0034(18)
Ti1A 0.0178(17) 0.0111(17) 0.0150(17) -0.0012(14) -0.0021(14) 0.0028(14)
Ti2A 0.0143(16) 0.0139(18) 0.0173(17) -0.0024(15) -0.0004(14) 0.0063(14)
Ti3A 0.0127(16) 0.0137(17) 0.0167(17) -0.0042(14) -0.0016(14) 0.0036(14)
Ti1B 0.0195(17) 0.0124(17) 0.0184(17) -0.0043(15) -0.0019(15) 0.0028(14)
Ti2B 0.0136(16) 0.0128(17) 0.0156(17) -0.0044(14) -0.0020(14) 0.0020(14)
Ti3B 0.0149(17) 0.0144(18) 0.0168(17) -0.0028(15) -0.0013(14) 0.0006(14)
Ti1C 0.0170(17) 0.0136(18) 0.0163(17) -0.0027(15) 0.0001(15) 0.0026(14)
Ti2C 0.0157(17) 0.0153(18) 0.0176(17) -0.0038(15) -0.0006(15) 0.0001(14)
Ti3C 0.0153(17) 0.0120(17) 0.0170(17) -0.0021(14) -0.0005(14) 0.0010(14)
Ti1D 0.0127(16) 0.0130(17) 0.0166(17) 0.0003(14) -0.0005(14) 0.0017(14)
Ti2D 0.0151(16) 0.0115(17) 0.0147(17) -0.0020(14) 0.0013(14) 0.0014(14)
Ti3D 0.0135(16) 0.0116(17) 0.0170(17) -0.0025(14) -0.0018(14) 0.0007(14)
W1A 0.0205(5) 0.0163(5) 0.0284(5) -0.0012(4) 0.0011(4) 0.0105(4)
W2A 0.0239(5) 0.0120(5) 0.0268(5) -0.0021(4) 0.0014(4) 0.0089(4)
W3A 0.0294(6) 0.0173(5) 0.0251(5) -0.0036(4) 0.0039(4) 0.0128(4)
W4A 0.0180(5) 0.0154(5) 0.0216(5) -0.0005(4) -0.0031(4) 0.0070(4)
W5A 0.0194(5) 0.0118(5) 0.0208(5) 0.0012(4) 0.0024(4) 0.0067(4)
W6A 0.0216(5) 0.0099(5) 0.0281(5) -0.0040(4) -0.0006(4) 0.0039(4)
W7A 0.0285(5) 0.0162(5) 0.0219(5) -0.0070(4) -0.0022(4) 0.0092(4)
W8A 0.0235(5) 0.0179(5) 0.0221(5) 0.0008(4) 0.0062(4) 0.0102(4)
W9A 0.0141(5) 0.0166(5) 0.0297(5) -0.0003(4) 0.0029(4) 0.0062(4)
W10A 0.0186(5) 0.0130(5) 0.0191(5) -0.0027(4) -0.0036(4) 0.0046(4)
W11A 0.0180(5) 0.0118(5) 0.0173(5) 0.0003(4) 0.0022(4) 0.0051(4)
W12A 0.0151(5) 0.0112(5) 0.0242(5) -0.0039(4) -0.0002(4) 0.0020(4)
W13A 0.0211(5) 0.0139(5) 0.0193(5) -0.0046(4) -0.0036(4) 0.0063(4)
W14A 0.0179(5) 0.0143(5) 0.0199(5) 0.0006(4) 0.0033(4) 0.0064(4)
W15A 0.0134(4) 0.0119(5) 0.0261(5) -0.0006(4) 0.0009(4) 0.0022(4)
W1B 0.0255(5) 0.0270(6) 0.0290(6) -0.0036(5) -0.0096(5) -0.0077(5)
W2B 0.0252(5) 0.0208(6) 0.0284(6) -0.0051(4) -0.0053(4) -0.0081(4)
W3B 0.0311(6) 0.0279(6) 0.0249(5) -0.0082(5) -0.0044(5) -0.0117(5)
W4B 0.0149(5) 0.0221(6) 0.0299(6) -0.0026(4) -0.0041(4) -0.0034(4)
W5B 0.0187(5) 0.0179(5) 0.0230(5) -0.0007(4) -0.0015(4) -0.0058(4)
W6B 0.0212(5) 0.0141(5) 0.0258(5) -0.0048(4) -0.0038(4) -0.0029(4)
W7B 0.0231(5) 0.0227(6) 0.0259(5) -0.0123(4) -0.0002(4) -0.0061(4)
W8B 0.0283(6) 0.0273(6) 0.0174(5) -0.0023(4) -0.0052(4) -0.0111(4)
W9B 0.0264(5) 0.0229(6) 0.0262(5) 0.0021(4) -0.0110(4) -0.0061(4)
W10B 0.0132(4) 0.0159(5) 0.0274(5) -0.0033(4) -0.0005(4) 0.0005(4)
W11B 0.0168(5) 0.0165(5) 0.0179(5) -0.0022(4) 0.0000(4) -0.0023(4)
W12B 0.0170(5) 0.0114(5) 0.0221(5) -0.0044(4) -0.0053(4) 0.0008(4)
W13B 0.0157(5) 0.0184(5) 0.0241(5) -0.0111(4) 0.0004(4) -0.0021(4)
W14B 0.0229(5) 0.0220(5) 0.0167(5) -0.0009(4) -0.0025(4) -0.0087(4)
W15B 0.0231(5) 0.0161(5) 0.0243(5) 0.0007(4) -0.0086(4) -0.0012(4)
W1C 0.0309(6) 0.0438(8) 0.0446(7) 0.0054(6) 0.0031(6) -0.0149(6)
W2C 0.0263(6) 0.0551(8) 0.0399(7) -0.0052(6) 0.0102(5) -0.0107(6)
W3C 0.0225(6) 0.0456(8) 0.0450(7) -0.0027(6) 0.0025(5) -0.0105(5)
W4C 0.0281(6) 0.0306(6) 0.0319(6) 0.0044(5) 0.0019(5) -0.0089(5)
W5C 0.0269(6) 0.0393(7) 0.0263(6) -0.0023(5) 0.0062(5) -0.0070(5)
W6C 0.0195(5) 0.0339(7) 0.0346(6) -0.0099(5) 0.0095(5) -0.0020(5)
W7C 0.0149(5) 0.0286(6) 0.0389(6) -0.0037(5) 0.0030(5) -0.0006(4)
W8C 0.0196(5) 0.0294(6) 0.0377(6) -0.0034(5) -0.0040(5) -0.0066(4)
W9C 0.0285(6) 0.0242(6) 0.0384(6) -0.0007(5) -0.0028(5) -0.0104(5)
W10C 0.0217(5) 0.0169(5) 0.0229(5) 0.0005(4) -0.0015(4) -0.0005(4)
W11C 0.0201(5) 0.0224(6) 0.0185(5) -0.0038(4) -0.0009(4) -0.0010(4)
W12C 0.0155(5) 0.0168(5) 0.0254(5) -0.0073(4) 0.0036(4) 0.0004(4)
W13C 0.0125(4) 0.0155(5) 0.0260(5) -0.0025(4) 0.0009(4) 0.0023(4)
W14C 0.0183(5) 0.0179(5) 0.0264(5) -0.0044(4) -0.0041(4) -0.0018(4)
W15C 0.0230(5) 0.0137(5) 0.0290(5) -0.0049(4) -0.0042(4) -0.0013(4)
W1D 0.0298(6) 0.0428(7) 0.0213(5) -0.0030(5) -0.0004(5) 0.0043(5)
W2D 0.0234(5) 0.0452(7) 0.0241(6) -0.0010(5) -0.0050(5) 0.0007(5)
W3D 0.0247(5) 0.0329(6) 0.0253(6) 0.0035(5) -0.0025(5) 0.0019(5)
W4D 0.0257(5) 0.0256(6) 0.0190(5) -0.0076(4) -0.0015(4) 0.0003(4)
W5D 0.0172(5) 0.0299(6) 0.0214(5) -0.0056(4) -0.0024(4) -0.0033(4)
W6D 0.0160(5) 0.0247(6) 0.0205(5) 0.0009(4) -0.0022(4) 0.0048(4)
W7D 0.0215(5) 0.0154(5) 0.0217(5) 0.0024(4) -0.0031(4) 0.0030(4)
W8D 0.0172(5) 0.0213(5) 0.0229(5) 0.0067(4) 0.0000(4) -0.0022(4)
W9D 0.0187(5) 0.0270(6) 0.0185(5) 0.0013(4) 0.0043(4) 0.0034(4)
W10D 0.0202(5) 0.0145(5) 0.0200(5) -0.0060(4) 0.0001(4) 0.0003(4)
W11D 0.0147(5) 0.0173(5) 0.0214(5) -0.0037(4) 0.0001(4) -0.0038(4)
W12D 0.0134(4) 0.0160(5) 0.0191(5) -0.0019(4) -0.0005(4) 0.0047(4)
W13D 0.0191(5) 0.0109(5) 0.0198(5) -0.0015(4) -0.0037(4) 0.0030(4)
W14D 0.0129(4) 0.0165(5) 0.0222(5) 0.0013(4) -0.0014(4) -0.0017(4)
W15D 0.0134(4) 0.0176(5) 0.0207(5) -0.0006(4) 0.0030(4) 0.0028(4)
O1E 0.023(4) 0.022(4) 0.025(4) -0.005(3) -0.002(3) 0.001(3)
O2E 0.028(4) 0.025(4) 0.030(4) -0.003(3) -0.001(3) 0.001(3)
O3E 0.028(4) 0.028(4) 0.032(4) -0.004(3) 0.001(3) 0.002(3)
O4E 0.022(3) 0.018(3) 0.024(3) -0.005(2) -0.002(3) 0.002(2)
O5E 0.022(3) 0.018(3) 0.023(3) -0.008(2) 0.000(2) 0.002(2)
O6E 0.022(3) 0.021(3) 0.026(3) -0.004(2) -0.001(3) 0.003(3)
O7E 0.022(3) 0.019(3) 0.023(3) -0.003(2) -0.002(2) 0.003(2)
O8E 0.021(3) 0.018(3) 0.021(3) -0.005(2) -0.001(2) 0.002(2)
O9E 0.022(3) 0.019(3) 0.023(3) -0.005(2) 0.000(2) 0.003(2)
O10E 0.021(3) 0.019(3) 0.025(3) -0.004(2) 0.003(2) 0.002(2)
O11E 0.020(3) 0.020(3) 0.028(3) -0.004(2) 0.001(2) 0.002(2)
O12E 0.022(3) 0.020(3) 0.025(3) -0.004(2) 0.000(2) 0.002(2)
O13E 0.027(4) 0.028(4) 0.030(4) -0.003(3) -0.003(3) 0.001(3)
O14E 0.024(4) 0.020(4) 0.025(4) -0.002(3) -0.002(3) 0.001(3)
O15E 0.028(4) 0.025(4) 0.027(4) -0.006(3) 0.000(3) 0.000(3)
O16E 0.028(4) 0.028(4) 0.031(4) -0.003(3) 0.001(3) 0.001(3)
O17E 0.027(4) 0.029(4) 0.033(4) -0.004(3) -0.001(3) 0.000(3)
O18E 0.032(4) 0.031(4) 0.032(4) -0.005(3) -0.001(3) 0.002(3)
O19E 0.022(3) 0.020(3) 0.024(3) -0.003(2) -0.001(3) 0.001(2)
O20E 0.020(3) 0.018(3) 0.022(3) -0.004(2) 0.000(2) 0.002(2)
O21E 0.023(3) 0.020(3) 0.023(3) -0.004(2) 0.002(3) 0.003(2)
O22E 0.021(3) 0.020(3) 0.026(3) -0.004(2) 0.001(2) 0.002(2)
O23E 0.023(3) 0.022(3) 0.029(3) -0.004(2) -0.001(3) 0.002(3)
O24E 0.020(3) 0.019(3) 0.022(3) -0.004(2) 0.000(2) 0.003(2)
O25E 0.019(3) 0.018(3) 0.021(3) -0.004(2) 0.000(2) 0.002(2)
O26E 0.019(3) 0.018(3) 0.022(3) -0.003(2) 0.001(2) 0.000(2)
O27E 0.021(3) 0.020(3) 0.022(3) -0.004(2) 0.002(2) 0.001(2)
O28E 0.021(3) 0.019(3) 0.024(3) -0.002(2) 0.004(2) 0.002(2)
O29E 0.022(3) 0.020(3) 0.028(3) -0.004(2) 0.000(2) 0.002(2)
O30E 0.021(3) 0.021(3) 0.025(3) -0.004(2) -0.003(2) 0.001(2)
O31E 0.029(4) 0.028(4) 0.028(4) -0.004(3) 0.000(3) 0.002(3)
O32E 0.026(4) 0.027(4) 0.029(4) -0.004(3) -0.001(3) 0.000(3)
O33E 0.031(4) 0.030(4) 0.030(4) -0.006(3) -0.003(3) 0.002(3)
O34E 0.028(4) 0.025(4) 0.028(4) -0.003(3) 0.002(3) -0.001(3)
O35E 0.023(4) 0.023(4) 0.029(4) -0.004(3) -0.003(3) -0.002(3)
O36E 0.027(4) 0.025(4) 0.027(4) -0.007(3) -0.002(3) 0.001(3)
O37E 0.020(3) 0.018(3) 0.020(3) -0.004(2) 0.002(2) 0.002(2)
O38E 0.023(3) 0.022(3) 0.023(3) -0.006(2) -0.001(2) 0.000(2)
O39E 0.020(3) 0.018(3) 0.019(3) -0.003(2) 0.002(2) 0.001(2)
O40E 0.021(3) 0.019(3) 0.024(3) -0.003(2) 0.001(2) 0.000(2)
O41E 0.021(3) 0.020(3) 0.026(3) -0.005(2) -0.003(3) 0.000(2)
O42E 0.020(3) 0.020(3) 0.022(3) -0.003(2) 0.000(2) 0.002(2)
O43E 0.021(3) 0.021(3) 0.022(3) -0.005(2) 0.000(2) 0.001(2)
O44E 0.020(3) 0.020(3) 0.021(3) -0.004(2) 0.001(2) 0.001(2)
O45E 0.021(3) 0.018(3) 0.021(3) -0.005(2) -0.001(2) 0.000(2)
O46E 0.021(3) 0.018(3) 0.023(3) -0.002(2) 0.001(2) 0.001(2)
O47E 0.020(3) 0.019(3) 0.024(3) -0.005(2) -0.001(2) 0.000(2)
O48E 0.021(3) 0.020(3) 0.023(3) -0.005(2) -0.002(2) 0.002(2)
O49E 0.020(3) 0.021(3) 0.022(3) -0.003(2) 0.001(2) 0.002(2)
O50E 0.019(3) 0.017(3) 0.021(3) -0.003(2) 0.000(2) 0.001(2)
O51E 0.021(3) 0.020(3) 0.023(3) -0.004(2) 0.000(2) 0.001(2)
O52E 0.018(2) 0.017(2) 0.019(2) -0.003(2) 0.000(2) 0.002(2)
O53E 0.019(2) 0.017(2) 0.019(2) -0.003(2) 0.001(2) 0.000(2)
O54E 0.019(2) 0.018(2) 0.023(2) -0.003(2) -0.001(2) 0.000(2)
O55E 0.018(2) 0.017(2) 0.020(2) -0.004(2) 0.001(2) 0.002(2)
O56E 0.019(2) 0.017(2) 0.022(2) -0.004(2) 0.000(2) 0.002(2)
O57E 0.020(2) 0.018(2) 0.022(2) -0.003(2) 0.000(2) 0.001(2)
O58E 0.020(2) 0.019(2) 0.024(2) -0.005(2) -0.001(2) 0.002(2)
O59E 0.020(2) 0.018(2) 0.024(2) -0.004(2) 0.000(2) 0.003(2)
O1F 0.037(4) 0.038(5) 0.035(4) -0.006(3) -0.002(3) 0.002(3)
O2F 0.036(4) 0.035(4) 0.034(4) -0.007(3) -0.001(3) 0.000(3)
O3F 0.034(4) 0.035(4) 0.033(4) -0.005(3) 0.003(3) 0.000(3)
O4F 0.036(3) 0.036(3) 0.033(3) -0.005(2) -0.001(2) -0.001(2)
O5F 0.036(3) 0.036(3) 0.034(3) -0.007(2) 0.000(2) -0.001(2)
O6F 0.033(3) 0.034(3) 0.031(3) -0.004(2) 0.001(2) 0.000(2)
O7F 0.032(3) 0.033(3) 0.029(3) -0.004(2) -0.001(2) 0.000(2)
O8F 0.034(3) 0.034(3) 0.031(3) -0.006(2) 0.000(2) -0.002(2)
O9F 0.031(3) 0.030(3) 0.026(3) -0.006(2) 0.001(2) -0.001(2)
O10F 0.028(3) 0.029(3) 0.026(3) -0.006(2) 0.002(2) 0.002(2)
O11F 0.028(3) 0.029(3) 0.026(3) -0.004(2) 0.003(2) 0.000(2)
O12F 0.030(3) 0.030(3) 0.027(3) -0.003(2) 0.001(2) 0.000(2)
O13F 0.031(4) 0.031(4) 0.030(4) -0.006(3) -0.002(3) 0.000(3)
O14F 0.029(4) 0.030(4) 0.030(4) -0.004(3) 0.000(3) -0.001(3)
O15F 0.035(4) 0.037(4) 0.034(4) -0.007(3) -0.002(3) -0.002(3)
O16F 0.028(4) 0.028(4) 0.029(4) -0.006(3) 0.002(3) 0.000(3)
O17F 0.032(4) 0.033(4) 0.032(4) -0.005(3) 0.001(3) -0.003(3)
O18F 0.030(4) 0.030(4) 0.032(4) -0.002(3) -0.002(3) -0.002(3)
O19F 0.034(3) 0.035(3) 0.032(3) -0.004(2) -0.001(2) 0.000(2)
O20F 0.028(3) 0.028(3) 0.026(3) -0.004(2) 0.001(2) -0.001(2)
O21F 0.028(3) 0.026(3) 0.024(3) -0.005(2) 0.001(3) 0.001(3)
O22F 0.027(3) 0.027(3) 0.025(3) -0.004(2) 0.002(2) 0.001(2)
O23F 0.028(3) 0.028(3) 0.026(3) -0.002(2) 0.002(3) 0.000(3)
O24F 0.028(3) 0.026(3) 0.026(3) -0.004(2) 0.000(2) -0.001(2)
O25F 0.024(3) 0.025(3) 0.024(3) -0.004(2) -0.002(2) 0.000(2)
O26F 0.024(3) 0.025(3) 0.023(3) -0.004(2) -0.001(2) -0.001(2)
O27F 0.026(3) 0.023(3) 0.023(3) -0.006(2) 0.000(2) 0.000(2)
O28F 0.024(3) 0.024(3) 0.023(3) -0.005(2) 0.000(2) 0.001(2)
O29F 0.025(3) 0.024(3) 0.025(3) -0.003(2) 0.001(2) -0.001(2)
O30F 0.026(3) 0.024(3) 0.024(3) -0.002(2) 0.002(2) -0.001(2)
O31F 0.026(4) 0.025(4) 0.026(4) -0.003(3) -0.001(3) 0.002(3)
O32F 0.029(4) 0.028(4) 0.029(4) -0.005(3) -0.001(3) -0.002(3)
O33F 0.033(4) 0.031(4) 0.031(4) -0.006(3) -0.001(3) 0.001(3)
O34F 0.028(4) 0.027(4) 0.025(4) -0.007(3) 0.000(3) 0.003(3)
O35F 0.033(4) 0.032(4) 0.032(4) -0.004(3) -0.002(3) 0.000(3)
O36F 0.027(4) 0.026(4) 0.028(4) -0.005(3) 0.001(3) 0.001(3)
O37F 0.021(3) 0.022(3) 0.022(3) -0.003(2) 0.000(3) 0.001(2)
O38F 0.025(3) 0.024(3) 0.025(3) -0.004(2) -0.001(2) 0.000(2)
O39F 0.025(3) 0.023(3) 0.022(3) -0.006(2) -0.001(2) 0.001(2)
O40F 0.022(3) 0.022(3) 0.021(3) -0.004(2) -0.001(2) 0.001(2)
O41F 0.026(3) 0.023(3) 0.026(3) -0.002(2) 0.001(3) 0.000(3)
O42F 0.026(3) 0.026(3) 0.025(3) -0.004(2) -0.001(2) 0.001(2)
O43F 0.020(3) 0.020(3) 0.021(3) -0.003(2) -0.001(2) 0.001(2)
O44F 0.021(3) 0.022(3) 0.022(3) -0.003(2) -0.001(2) 0.000(2)
O45F 0.024(3) 0.023(3) 0.023(3) -0.004(2) 0.001(2) 0.001(2)
O46F 0.024(3) 0.023(3) 0.024(3) -0.005(2) 0.000(2) 0.002(2)
O47F 0.024(3) 0.023(3) 0.024(3) -0.004(2) -0.001(2) 0.001(2)
O48F 0.023(3) 0.022(3) 0.024(3) -0.003(2) 0.001(2) 0.002(2)
O49F 0.023(3) 0.022(3) 0.023(3) -0.004(2) 0.000(2) 0.001(2)
O50F 0.023(3) 0.022(3) 0.024(3) -0.003(2) -0.001(2) 0.002(2)
O51F 0.022(3) 0.022(3) 0.023(3) -0.004(2) -0.001(2) 0.001(2)
O52F 0.021(2) 0.021(2) 0.022(2) -0.002(2) 0.000(2) 0.001(2)
O53F 0.022(2) 0.021(2) 0.021(2) -0.003(2) -0.001(2) 0.001(2)
O54F 0.021(2) 0.020(2) 0.020(2) -0.003(2) 0.000(2) 0.001(2)
O55F 0.021(2) 0.021(2) 0.021(2) -0.003(2) 0.000(2) 0.002(2)
O56F 0.027(2) 0.027(2) 0.025(2) -0.004(2) 0.000(2) 0.000(2)
O57F 0.026(2) 0.026(2) 0.025(2) -0.004(2) 0.001(2) 0.002(2)
O58F 0.026(2) 0.026(2) 0.023(2) -0.004(2) 0.002(2) 0.000(2)
O59F 0.030(2) 0.031(2) 0.027(2) -0.004(2) 0.000(2) -0.001(2)
O1G 0.040(5) 0.039(5) 0.042(5) -0.008(3) -0.002(3) -0.004(3)
O2G 0.034(4) 0.039(5) 0.038(4) -0.005(3) 0.002(3) 0.000(3)
O3G 0.040(5) 0.041(5) 0.039(5) -0.005(3) -0.002(3) 0.000(3)
O4G 0.035(3) 0.035(3) 0.039(3) -0.009(3) 0.005(3) -0.004(3)
O5G 0.038(3) 0.039(3) 0.041(3) -0.004(2) 0.005(2) 0.004(2)
O6G 0.043(3) 0.035(3) 0.036(3) -0.008(3) -0.003(3) -0.003(3)
O7G 0.029(3) 0.030(3) 0.033(3) -0.006(2) -0.002(2) -0.002(2)
O8G 0.029(3) 0.032(3) 0.033(3) -0.005(2) 0.000(2) -0.001(2)
O9G 0.028(3) 0.031(3) 0.033(3) -0.007(2) 0.000(2) -0.001(2)
O10G 0.029(3) 0.032(3) 0.032(3) -0.005(2) -0.002(2) 0.001(2)
O11G 0.030(3) 0.032(3) 0.030(3) -0.005(2) -0.002(2) -0.001(2)
O12G 0.032(3) 0.032(3) 0.034(3) -0.007(2) -0.002(2) -0.002(2)
O13G 0.039(4) 0.036(4) 0.039(4) -0.007(3) -0.002(3) -0.003(3)
O14G 0.033(4) 0.034(4) 0.034(4) -0.003(3) 0.000(3) -0.001(3)
O15G 0.035(4) 0.036(4) 0.037(4) -0.007(3) 0.000(3) 0.000(3)
O16G 0.035(4) 0.034(4) 0.038(4) -0.006(3) -0.002(3) -0.001(3)
O17G 0.031(4) 0.032(4) 0.031(4) -0.004(3) 0.001(3) -0.001(3)
O18G 0.035(4) 0.033(4) 0.034(4) -0.009(3) 0.000(3) -0.001(3)
O19G 0.030(3) 0.032(3) 0.035(3) -0.005(2) 0.000(2) -0.002(2)
O20G 0.026(3) 0.028(3) 0.030(3) -0.005(2) 0.001(2) 0.000(2)
O21G 0.028(3) 0.030(3) 0.031(3) -0.005(2) -0.002(3) 0.001(3)
O22G 0.026(3) 0.027(3) 0.028(3) -0.004(2) -0.001(2) -0.001(2)
O23G 0.028(3) 0.030(3) 0.029(3) -0.004(2) 0.000(3) -0.001(3)
O24G 0.028(3) 0.027(3) 0.030(3) -0.006(2) 0.000(2) -0.002(2)
O25G 0.026(3) 0.024(3) 0.029(3) -0.005(2) 0.000(2) -0.001(2)
O26G 0.025(3) 0.026(3) 0.028(3) -0.003(2) 0.001(2) -0.001(2)
O27G 0.023(3) 0.025(3) 0.026(3) -0.006(2) -0.001(2) 0.001(2)
O28G 0.024(3) 0.024(3) 0.027(3) -0.004(2) -0.003(2) 0.000(2)
O29G 0.022(3) 0.024(3) 0.023(3) -0.003(2) 0.000(2) 0.000(2)
O30G 0.025(3) 0.025(3) 0.025(3) -0.005(2) 0.001(2) -0.001(2)
O31G 0.029(4) 0.028(4) 0.032(4) -0.007(3) -0.001(3) 0.000(3)
O32G 0.032(4) 0.034(4) 0.034(4) -0.007(3) -0.002(3) 0.000(3)
O33G 0.030(4) 0.030(4) 0.031(4) -0.007(3) -0.001(3) 0.003(3)
O34G 0.032(4) 0.030(4) 0.033(4) -0.005(3) -0.003(3) -0.001(3)
O35G 0.027(4) 0.028(4) 0.027(4) -0.005(3) -0.001(3) -0.002(3)
O36G 0.032(4) 0.032(4) 0.033(4) -0.007(3) 0.000(3) -0.001(3)
O37G 0.024(3) 0.024(3) 0.025(3) -0.004(2) 0.001(2) -0.001(2)
O38G 0.026(3) 0.027(3) 0.029(3) -0.006(2) 0.000(2) 0.000(2)
O39G 0.027(3) 0.025(3) 0.029(3) -0.005(2) -0.002(2) 0.001(2)
O40G 0.022(3) 0.022(3) 0.024(3) -0.002(2) -0.002(2) 0.001(2)
O41G 0.023(3) 0.023(3) 0.023(3) -0.004(2) 0.001(3) 0.000(3)
O42G 0.024(3) 0.023(3) 0.027(3) -0.005(2) 0.002(2) 0.000(2)
O43G 0.025(3) 0.023(3) 0.025(3) -0.005(2) 0.001(2) 0.001(2)
O44G 0.025(3) 0.025(3) 0.025(3) -0.004(2) 0.000(2) 0.000(2)
O45G 0.025(3) 0.025(3) 0.025(3) -0.005(2) 0.000(2) 0.002(2)
O46G 0.025(3) 0.024(3) 0.027(3) -0.005(2) -0.003(2) 0.001(2)
O47G 0.023(3) 0.023(3) 0.023(3) -0.005(2) -0.001(2) 0.001(2)
O48G 0.021(3) 0.020(3) 0.021(3) -0.004(2) 0.002(2) 0.000(2)
O49G 0.022(3) 0.020(3) 0.022(3) -0.004(2) -0.001(2) 0.002(2)
O50G 0.022(3) 0.021(3) 0.023(3) -0.005(2) -0.001(2) 0.001(2)
O51G 0.022(3) 0.021(3) 0.023(3) -0.004(2) 0.000(2) 0.001(2)
O52G 0.022(2) 0.021(2) 0.024(2) -0.003(2) 0.001(2) 0.000(2)
O53G 0.021(2) 0.021(2) 0.023(2) -0.005(2) 0.000(2) 0.002(2)
O54G 0.021(2) 0.021(2) 0.022(2) -0.003(2) 0.001(2) 0.001(2)
O55G 0.021(2) 0.021(2) 0.022(2) -0.004(2) 0.000(2) 0.001(2)
O56G 0.026(2) 0.027(2) 0.029(2) -0.005(2) 0.000(2) -0.002(2)
O57G 0.025(2) 0.025(2) 0.027(2) -0.006(2) -0.001(2) 0.000(2)
O58G 0.026(2) 0.027(2) 0.027(2) -0.005(2) -0.001(2) -0.001(2)
O59G 0.030(2) 0.031(2) 0.033(2) -0.007(2) -0.002(2) -0.001(2)
O1H 0.070(5) 0.067(5) 0.075(5) -0.014(3) 0.006(3) -0.004(3)
O2H 0.064(5) 0.059(5) 0.060(5) -0.010(3) 0.005(3) -0.004(3)
O3H 0.060(5) 0.057(5) 0.063(5) -0.011(3) 0.003(3) -0.006(3)
O4H 0.060(3) 0.053(3) 0.062(3) -0.012(3) 0.012(3) -0.006(3)
O5H 0.059(3) 0.048(3) 0.060(3) -0.011(3) 0.007(3) -0.006(3)
O6H 0.057(3) 0.053(3) 0.068(3) -0.016(3) 0.011(3) -0.008(3)
O7H 0.056(3) 0.050(3) 0.061(3) -0.013(2) 0.013(3) -0.007(3)
O8H 0.056(3) 0.045(3) 0.050(3) -0.010(2) 0.009(3) -0.007(3)
O9H 0.050(3) 0.040(3) 0.046(3) -0.009(2) 0.008(3) -0.006(3)
O10H 0.046(3) 0.040(3) 0.050(3) -0.011(2) 0.005(3) -0.004(3)
O11H 0.047(3) 0.045(3) 0.057(3) -0.014(2) 0.005(3) -0.007(3)
O12H 0.050(3) 0.049(3) 0.065(3) -0.015(2) 0.010(3) -0.007(3)
O13H 0.057(5) 0.055(5) 0.058(5) -0.010(3) 0.008(3) -0.004(3)
O14H 0.058(5) 0.050(5) 0.051(5) -0.009(3) 0.002(3) -0.004(3)
O15H 0.042(4) 0.038(4) 0.039(4) -0.007(3) 0.002(3) -0.002(3)
O16H 0.040(4) 0.037(4) 0.039(4) -0.008(3) 0.001(3) -0.003(3)
O17H 0.045(5) 0.046(5) 0.050(5) -0.011(3) -0.001(3) -0.003(3)
O18H 0.051(5) 0.052(5) 0.058(5) -0.012(3) 0.002(3) -0.002(3)
O19H 0.054(3) 0.043(3) 0.048(3) -0.010(3) 0.010(3) -0.006(3)
O20H 0.046(3) 0.036(3) 0.039(3) -0.009(2) 0.005(2) -0.004(2)
O21H 0.042(3) 0.036(3) 0.041(3) -0.008(2) 0.003(2) -0.004(2)
O22H 0.039(3) 0.036(3) 0.045(3) -0.011(2) 0.001(2) -0.003(2)
O23H 0.043(3) 0.045(3) 0.058(3) -0.012(3) 0.004(3) -0.004(3)
O24H 0.047(3) 0.044(3) 0.056(3) -0.012(2) 0.009(3) -0.005(3)
O25H 0.042(3) 0.035(3) 0.043(3) -0.010(2) 0.008(2) -0.004(2)
O26H 0.043(3) 0.033(3) 0.034(3) -0.008(2) 0.005(2) -0.004(2)
O27H 0.032(3) 0.027(3) 0.030(3) -0.005(2) 0.003(2) -0.002(2)
O28H 0.031(3) 0.027(3) 0.031(3) -0.008(2) 0.002(2) 0.000(2)
O29H 0.035(3) 0.035(3) 0.043(3) -0.011(2) 0.000(2) -0.002(2)
O30H 0.035(3) 0.037(3) 0.049(3) -0.011(2) 0.002(2) -0.002(2)
O31H 0.035(4) 0.034(4) 0.037(4) -0.007(3) 0.004(3) 0.000(3)
O32H 0.037(4) 0.034(4) 0.033(4) -0.005(3) 0.000(3) 0.000(3)
O33H 0.028(4) 0.027(4) 0.029(4) -0.006(3) -0.004(3) -0.002(3)
O34H 0.030(4) 0.027(4) 0.030(4) -0.008(3) 0.000(3) 0.002(3)
O35H 0.038(4) 0.036(5) 0.038(4) -0.008(3) -0.003(3) 0.000(3)
O36H 0.034(4) 0.035(4) 0.042(4) -0.009(3) 0.000(3) 0.000(3)
O37H 0.034(3) 0.029(3) 0.032(3) -0.007(2) 0.003(3) -0.002(3)
O38H 0.031(3) 0.025(3) 0.028(3) -0.006(2) 0.001(2) -0.001(2)
O39H 0.029(3) 0.025(3) 0.029(3) -0.005(2) 0.000(2) 0.000(2)
O40H 0.030(3) 0.028(3) 0.032(3) -0.009(2) 0.000(2) 0.001(2)
O41H 0.029(3) 0.031(3) 0.038(3) -0.009(3) 0.000(3) 0.001(3)
O42H 0.030(3) 0.029(3) 0.037(3) -0.009(2) 0.003(2) -0.002(2)
O43H 0.028(3) 0.025(3) 0.030(3) -0.006(2) 0.002(2) 0.000(2)
O44H 0.028(3) 0.025(3) 0.027(3) -0.006(2) 0.000(2) -0.001(2)
O45H 0.026(3) 0.024(3) 0.027(3) -0.005(2) 0.001(2) 0.000(2)
O46H 0.025(3) 0.023(3) 0.027(3) -0.006(2) 0.000(2) 0.001(2)
O47H 0.026(3) 0.025(3) 0.030(3) -0.007(2) 0.000(2) 0.001(2)
O48H 0.024(3) 0.026(3) 0.030(3) -0.007(2) 0.002(2) 0.002(2)
O49H 0.022(3) 0.022(3) 0.024(3) -0.006(2) 0.000(2) 0.000(2)
O50H 0.023(3) 0.023(3) 0.024(3) -0.004(2) 0.000(2) 0.001(2)
O51H 0.022(3) 0.022(3) 0.024(3) -0.005(2) 0.000(2) 0.001(2)
O52H 0.030(2) 0.026(2) 0.029(2) -0.007(2) 0.003(2) -0.001(2)
O53H 0.026(2) 0.023(2) 0.027(2) -0.006(2) 0.002(2) 0.001(2)
O54H 0.026(2) 0.027(2) 0.032(2) -0.009(2) 0.001(2) 0.000(2)
O55H 0.022(2) 0.021(2) 0.024(2) -0.005(2) 0.001(2) 0.000(2)
O56H 0.048(2) 0.039(2) 0.046(2) -0.011(2) 0.010(2) -0.005(2)
O57H 0.040(2) 0.034(2) 0.040(2) -0.009(2) 0.005(2) -0.003(2)
O58H 0.041(2) 0.039(2) 0.052(2) -0.013(2) 0.005(2) -0.004(2)
O59H 0.052(2) 0.045(2) 0.057(2) -0.012(2) 0.011(2) -0.008(2)
O1Y 0.021(3) 0.019(3) 0.022(3) -0.004(2) 0.000(2) 0.001(2)
O2Y 0.020(3) 0.020(3) 0.021(3) -0.003(2) 0.002(2) 0.001(2)
O3Y 0.021(3) 0.020(3) 0.023(3) -0.005(2) 0.001(2) 0.002(2)
O4Y 0.024(3) 0.023(3) 0.025(2) -0.005(2) 0.000(2) 0.002(2)
O5Y 0.025(3) 0.025(3) 0.025(2) -0.005(2) 0.000(2) 0.002(2)
O6Y 0.025(3) 0.024(3) 0.025(3) -0.004(2) -0.001(2) 0.000(2)
P1E 0.007(2) 0.008(2) 0.010(2) -0.0008(17) 0.0022(17) 0.0005(17)
P2E 0.007(2) 0.010(2) 0.010(2) -0.0034(18) 0.0031(17) 0.0022(17)
P1F 0.009(2) 0.011(2) 0.009(2) -0.0008(18) 0.0000(17) 0.0037(18)
P2F 0.019(2) 0.020(2) 0.014(2) -0.0024(19) 0.0004(19) 0.000(2)
P1G 0.0054(19) 0.010(2) 0.012(2) -0.0023(18) 0.0010(17) -0.0034(17)
P2G 0.017(2) 0.018(2) 0.017(2) -0.0041(19) -0.0001(19) -0.0029(19)
P1H 0.013(2) 0.013(2) 0.018(2) -0.0081(19) 0.0027(19) -0.0012(18)
P2H 0.033(3) 0.028(3) 0.035(3) -0.011(2) 0.014(2) -0.006(2)
Ti1E 0.0159(17) 0.0175(18) 0.0198(17) -0.0066(15) -0.0006(15) 0.0042(15)
Ti2E 0.0170(17) 0.0148(18) 0.0207(18) -0.0029(15) 0.0010(15) 0.0067(15)
Ti3E 0.0171(17) 0.0136(18) 0.0205(17) -0.0039(15) -0.0003(15) 0.0040(14)
Ti1F 0.0168(17) 0.0168(18) 0.0183(17) -0.0050(15) 0.0027(15) 0.0055(15)
Ti2F 0.0205(18) 0.0179(18) 0.0209(18) -0.0035(15) -0.0014(15) 0.0029(15)
Ti3F 0.0208(18) 0.0157(18) 0.0187(17) -0.0037(15) -0.0008(15) 0.0053(15)
Ti1G 0.0143(17) 0.0152(18) 0.0177(17) -0.0007(15) -0.0002(15) 0.0056(14)
Ti2G 0.0178(17) 0.0168(18) 0.0198(17) -0.0035(15) -0.0011(15) 0.0080(15)
Ti3G 0.0149(17) 0.0149(18) 0.0232(18) -0.0030(15) 0.0003(15) 0.0023(14)
Ti1H 0.0181(17) 0.0165(18) 0.0243(18) -0.0059(15) -0.0013(15) 0.0035(15)
Ti2H 0.0170(17) 0.0161(18) 0.0193(17) -0.0048(15) 0.0005(15) 0.0000(15)
Ti3H 0.0192(17) 0.0160(18) 0.0213(18) -0.0047(15) 0.0006(15) 0.0035(15)
W1E 0.0219(5) 0.0132(5) 0.0299(6) -0.0030(4) -0.0021(4) 0.0090(4)
W2E 0.0232(5) 0.0108(5) 0.0290(5) -0.0047(4) 0.0006(4) 0.0066(4)
W3E 0.0181(5) 0.0149(5) 0.0357(6) -0.0052(4) 0.0039(4) 0.0078(4)
W4E 0.0227(5) 0.0127(5) 0.0221(5) 0.0004(4) 0.0009(4) 0.0063(4)
W5E 0.0171(5) 0.0116(5) 0.0274(5) -0.0030(4) 0.0001(4) 0.0012(4)
W6E 0.0236(5) 0.0140(5) 0.0220(5) -0.0058(4) 0.0000(4) 0.0056(4)
W7E 0.0229(5) 0.0133(5) 0.0283(5) -0.0021(4) 0.0101(4) 0.0055(4)
W8E 0.0132(5) 0.0159(5) 0.0420(6) -0.0057(5) 0.0006(4) 0.0038(4)
W9E 0.0205(5) 0.0167(5) 0.0313(6) -0.0072(4) -0.0084(4) 0.0092(4)
W10E 0.0188(5) 0.0140(5) 0.0188(5) -0.0001(4) 0.0019(4) 0.0053(4)
W11E 0.0132(4) 0.0129(5) 0.0233(5) -0.0013(4) 0.0008(4) 0.0026(4)
W12E 0.0199(5) 0.0140(5) 0.0188(5) -0.0034(4) 0.0002(4) 0.0056(4)
W13E 0.0224(5) 0.0120(5) 0.0248(5) -0.0004(4) 0.0082(4) 0.0039(4)
W14E 0.0151(5) 0.0119(5) 0.0381(6) -0.0049(4) -0.0009(4) 0.0022(4)
W15E 0.0196(5) 0.0162(5) 0.0267(5) -0.0085(4) -0.0066(4) 0.0068(4)
W1F 0.0324(6) 0.0377(7) 0.0192(5) 0.0012(5) 0.0017(5) 0.0015(5)
W2F 0.0381(6) 0.0353(7) 0.0192(5) -0.0068(5) 0.0032(5) -0.0015(5)
W3F 0.0312(6) 0.0360(7) 0.0196(5) -0.0036(5) 0.0058(5) 0.0019(5)
W4F 0.0249(5) 0.0306(6) 0.0195(5) 0.0016(5) -0.0014(4) 0.0024(5)
W5F 0.0266(5) 0.0299(6) 0.0187(5) -0.0036(4) -0.0007(4) -0.0027(5)
W6F 0.0321(6) 0.0219(6) 0.0188(5) -0.0059(4) 0.0037(4) 0.0029(4)
W7F 0.0256(5) 0.0260(6) 0.0196(5) -0.0053(4) 0.0028(4) 0.0060(4)
W8F 0.0246(5) 0.0270(6) 0.0226(5) -0.0009(5) 0.0040(4) -0.0013(4)
W9F 0.0284(6) 0.0252(6) 0.0218(5) 0.0025(4) 0.0035(4) 0.0003(5)
W10F 0.0187(5) 0.0223(6) 0.0216(5) -0.0001(4) -0.0015(4) 0.0066(4)
W11F 0.0204(5) 0.0222(6) 0.0184(5) -0.0019(4) -0.0002(4) 0.0003(4)
W12F 0.0259(5) 0.0152(5) 0.0168(5) -0.0028(4) 0.0019(4) 0.0051(4)
W13F 0.0209(5) 0.0196(5) 0.0176(5) -0.0038(4) -0.0001(4) 0.0079(4)
W14F 0.0219(5) 0.0203(5) 0.0225(5) -0.0018(4) 0.0006(4) 0.0007(4)
W15F 0.0250(5) 0.0161(5) 0.0225(5) 0.0014(4) 0.0013(4) 0.0038(4)
W1G 0.0315(6) 0.0351(7) 0.0455(7) -0.0126(6) -0.0050(5) -0.0044(5)
W2G 0.0224(6) 0.0396(7) 0.0455(7) -0.0091(6) -0.0021(5) -0.0006(5)
W3G 0.0296(6) 0.0378(7) 0.0372(7) -0.0046(6) -0.0087(5) -0.0012(5)
W4G 0.0241(5) 0.0203(6) 0.0390(6) -0.0049(5) 0.0015(5) -0.0038(4)
W5G 0.0189(5) 0.0288(6) 0.0326(6) -0.0022(5) 0.0041(4) -0.0032(4)
W6G 0.0166(5) 0.0275(6) 0.0341(6) -0.0080(5) -0.0015(4) 0.0064(4)
W7G 0.0210(5) 0.0216(6) 0.0322(6) -0.0013(5) -0.0086(4) 0.0040(4)
W8G 0.0258(5) 0.0303(6) 0.0214(5) -0.0013(5) -0.0030(4) -0.0011(5)
W9G 0.0274(6) 0.0268(6) 0.0294(6) -0.0108(5) -0.0011(5) 0.0004(5)
W10G 0.0216(5) 0.0125(5) 0.0279(5) -0.0003(4) 0.0032(4) 0.0018(4)
W11G 0.0191(5) 0.0200(5) 0.0225(5) -0.0004(4) 0.0046(4) 0.0018(4)
W12G 0.0186(5) 0.0191(5) 0.0268(5) -0.0080(4) -0.0028(4) 0.0091(4)
W13G 0.0191(5) 0.0132(5) 0.0292(5) 0.0000(4) -0.0061(4) 0.0044(4)
W14G 0.0219(5) 0.0217(6) 0.0193(5) 0.0010(4) 0.0007(4) 0.0010(4)
W15G 0.0216(5) 0.0194(5) 0.0217(5) -0.0057(4) 0.0022(4) 0.0041(4)
W1H 0.0663(10) 0.0465(9) 0.1086(13) -0.0280(9) 0.0581(10) -0.0271(8)
W2H 0.0836(11) 0.0337(8) 0.0614(9) -0.0103(7) 0.0415(8) -0.0221(7)
W3H 0.0553(9) 0.0334(8) 0.0867(11) -0.0222(7) 0.0312(8) -0.0229(6)
W4H 0.0658(9) 0.0326(7) 0.0675(9) -0.0212(7) 0.0490(8) -0.0163(6)
W5H 0.0818(10) 0.0293(7) 0.0317(7) -0.0088(5) 0.0270(7) -0.0153(7)
W6H 0.0490(7) 0.0179(6) 0.0295(6) -0.0021(5) 0.0106(5) -0.0065(5)
W7H 0.0351(6) 0.0169(6) 0.0389(6) -0.0105(5) 0.0092(5) -0.0049(5)
W8H 0.0294(6) 0.0294(7) 0.0764(9) -0.0242(7) 0.0002(6) -0.0070(5)
W9H 0.0259(6) 0.0368(8) 0.1034(12) -0.0295(8) 0.0218(7) -0.0097(5)
W10H 0.0334(6) 0.0208(6) 0.0361(6) -0.0127(5) 0.0171(5) -0.0018(5)
W11H 0.0406(6) 0.0200(6) 0.0214(5) -0.0061(4) 0.0057(5) -0.0031(5)
W12H 0.0251(5) 0.0122(5) 0.0244(5) -0.0012(4) 0.0017(4) 0.0018(4)
W13H 0.0251(5) 0.0129(5) 0.0232(5) -0.0049(4) 0.0045(4) 0.0034(4)
W14H 0.0237(5) 0.0244(6) 0.0415(6) -0.0162(5) -0.0063(5) 0.0029(4)
W15H 0.0174(5) 0.0262(6) 0.0609(8) -0.0212(6) 0.0016(5) 0.0028(4)
Na1 0.0309(11) 0.0301(11) 0.0319(11) -0.0056(10) 0.0002(10) 0.0012(10)
Na2 0.0309(11) 0.0301(11) 0.0319(11) -0.0056(10) 0.0002(10) 0.0012(10)
Na3 0.0309(11) 0.0301(11) 0.0319(11) -0.0056(10) 0.0002(10) 0.0012(10)
Na4 0.0309(11) 0.0301(11) 0.0319(11) -0.0056(10) 0.0002(10) 0.0012(10)
Na5 0.0309(11) 0.0301(11) 0.0319(11) -0.0056(10) 0.0002(10) 0.0012(10)
Na6 0.0309(11) 0.0301(11) 0.0319(11) -0.0056(10) 0.0002(10) 0.0012(10)
Na7 0.0309(11) 0.0301(11) 0.0319(11) -0.0056(10) 0.0002(10) 0.0012(10)
O1S 0.0474(6) 0.0472(6) 0.0479(6) -0.0082(4) -0.0005(4) -0.0010(4)
O2S 0.0474(6) 0.0472(6) 0.0479(6) -0.0082(4) -0.0005(4) -0.0010(4)
O3S 0.0474(6) 0.0472(6) 0.0479(6) -0.0082(4) -0.0005(4) -0.0010(4)
O4S 0.0474(6) 0.0472(6) 0.0479(6) -0.0082(4) -0.0005(4) -0.0010(4)
O5S 0.0474(6) 0.0472(6) 0.0479(6) -0.0082(4) -0.0005(4) -0.0010(4)
O6S 0.0474(6) 0.0472(6) 0.0479(6) -0.0082(4) -0.0005(4) -0.0010(4)
O7S 0.0474(6) 0.0472(6) 0.0479(6) -0.0082(4) -0.0005(4) -0.0010(4)
O8S 0.0474(6) 0.0472(6) 0.0479(6) -0.0082(4) -0.0005(4) -0.0010(4)
O9S 0.0474(6) 0.0472(6) 0.0479(6) -0.0082(4) -0.0005(4) -0.0010(4)
O10S 0.0474(6) 0.0472(6) 0.0479(6) -0.0082(4) -0.0005(4) -0.0010(4)
O11S 0.0474(6) 0.0472(6) 0.0479(6) -0.0082(4) -0.0005(4) -0.0010(4)
O12S 0.0474(6) 0.0472(6) 0.0479(6) -0.0082(4) -0.0005(4) -0.0010(4)
O13S 0.0474(6) 0.0472(6) 0.0479(6) -0.0082(4) -0.0005(4) -0.0010(4)
O14S 0.0474(6) 0.0472(6) 0.0479(6) -0.0082(4) -0.0005(4) -0.0010(4)
O15S 0.0474(6) 0.0472(6) 0.0479(6) -0.0082(4) -0.0005(4) -0.0010(4)
O16S 0.0474(6) 0.0472(6) 0.0479(6) -0.0082(4) -0.0005(4) -0.0010(4)
O17S 0.0474(6) 0.0472(6) 0.0479(6) -0.0082(4) -0.0005(4) -0.0010(4)
O18S 0.0474(6) 0.0472(6) 0.0479(6) -0.0082(4) -0.0005(4) -0.0010(4)
O19S 0.0474(6) 0.0472(6) 0.0479(6) -0.0082(4) -0.0005(4) -0.0010(4)
O20S 0.0474(6) 0.0472(6) 0.0479(6) -0.0082(4) -0.0005(4) -0.0010(4)
O21S 0.0474(6) 0.0472(6) 0.0479(6) -0.0082(4) -0.0005(4) -0.0010(4)
O22S 0.0474(6) 0.0472(6) 0.0479(6) -0.0082(4) -0.0005(4) -0.0010(4)
O23S 0.0474(6) 0.0472(6) 0.0479(6) -0.0082(4) -0.0005(4) -0.0010(4)
O24S 0.0474(6) 0.0472(6) 0.0479(6) -0.0082(4) -0.0005(4) -0.0010(4)
O25S 0.0474(6) 0.0472(6) 0.0479(6) -0.0082(4) -0.0005(4) -0.0010(4)
O26S 0.0474(6) 0.0472(6) 0.0479(6) -0.0082(4) -0.0005(4) -0.0010(4)
O27S 0.0474(6) 0.0472(6) 0.0479(6) -0.0082(4) -0.0005(4) -0.0010(4)
O28S 0.0474(6) 0.0472(6) 0.0479(6) -0.0082(4) -0.0005(4) -0.0010(4)
O29S 0.0474(6) 0.0472(6) 0.0479(6) -0.0082(4) -0.0005(4) -0.0010(4)
O30S 0.0474(6) 0.0472(6) 0.0479(6) -0.0082(4) -0.0005(4) -0.0010(4)
O31S 0.0474(6) 0.0472(6) 0.0479(6) -0.0082(4) -0.0005(4) -0.0010(4)
O32S 0.0474(6) 0.0472(6) 0.0479(6) -0.0082(4) -0.0005(4) -0.0010(4)
O33S 0.0474(6) 0.0472(6) 0.0479(6) -0.0082(4) -0.0005(4) -0.0010(4)
O34S 0.0474(6) 0.0472(6) 0.0479(6) -0.0082(4) -0.0005(4) -0.0010(4)
O35S 0.0474(6) 0.0472(6) 0.0479(6) -0.0082(4) -0.0005(4) -0.0010(4)
O36S 0.0474(6) 0.0472(6) 0.0479(6) -0.0082(4) -0.0005(4) -0.0010(4)
O37S 0.0474(6) 0.0472(6) 0.0479(6) -0.0082(4) -0.0005(4) -0.0010(4)
O38S 0.0474(6) 0.0472(6) 0.0479(6) -0.0082(4) -0.0005(4) -0.0010(4)
O39S 0.0474(6) 0.0472(6) 0.0479(6) -0.0082(4) -0.0005(4) -0.0010(4)
O40S 0.0474(6) 0.0472(6) 0.0479(6) -0.0082(4) -0.0005(4) -0.0010(4)
O41S 0.0474(6) 0.0472(6) 0.0479(6) -0.0082(4) -0.0005(4) -0.0010(4)
O42S 0.0474(6) 0.0472(6) 0.0479(6) -0.0082(4) -0.0005(4) -0.0010(4)
O43S 0.0474(6) 0.0472(6) 0.0479(6) -0.0082(4) -0.0005(4) -0.0010(4)
O44S 0.0474(6) 0.0472(6) 0.0479(6) -0.0082(4) -0.0005(4) -0.0010(4)
O45S 0.0474(6) 0.0472(6) 0.0479(6) -0.0082(4) -0.0005(4) -0.0010(4)
O46S 0.0474(6) 0.0472(6) 0.0479(6) -0.0082(4) -0.0005(4) -0.0010(4)
O47S 0.0474(6) 0.0472(6) 0.0479(6) -0.0082(4) -0.0005(4) -0.0010(4)
O48S 0.0474(6) 0.0472(6) 0.0479(6) -0.0082(4) -0.0005(4) -0.0010(4)
O49S 0.0474(6) 0.0472(6) 0.0479(6) -0.0082(4) -0.0005(4) -0.0010(4)
O50S 0.0474(6) 0.0472(6) 0.0479(6) -0.0082(4) -0.0005(4) -0.0010(4)
O51S 0.0474(6) 0.0472(6) 0.0479(6) -0.0082(4) -0.0005(4) -0.0010(4)
O52S 0.0474(6) 0.0472(6) 0.0479(6) -0.0082(4) -0.0005(4) -0.0010(4)
O53S 0.0474(6) 0.0472(6) 0.0479(6) -0.0082(4) -0.0005(4) -0.0010(4)
O54S 0.0474(6) 0.0472(6) 0.0479(6) -0.0082(4) -0.0005(4) -0.0010(4)
O55S 0.0474(6) 0.0472(6) 0.0479(6) -0.0082(4) -0.0005(4) -0.0010(4)
O56S 0.0474(6) 0.0472(6) 0.0479(6) -0.0082(4) -0.0005(4) -0.0010(4)
O57S 0.0474(6) 0.0472(6) 0.0479(6) -0.0082(4) -0.0005(4) -0.0010(4)
O58S 0.0474(6) 0.0472(6) 0.0479(6) -0.0082(4) -0.0005(4) -0.0010(4)
N1C 0.0540(8) 0.0539(8) 0.0541(8) -0.0090(5) -0.0010(5) -0.0019(5)
N2C 0.0540(8) 0.0539(8) 0.0541(8) -0.0090(5) -0.0010(5) -0.0019(5)
N3C 0.0540(8) 0.0539(8) 0.0541(8) -0.0090(5) -0.0010(5) -0.0019(5)
N4C 0.0540(8) 0.0539(8) 0.0541(8) -0.0090(5) -0.0010(5) -0.0019(5)
N5C 0.0540(8) 0.0539(8) 0.0541(8) -0.0090(5) -0.0010(5) -0.0019(5)
N6C 0.0540(8) 0.0539(8) 0.0541(8) -0.0090(5) -0.0010(5) -0.0019(5)
N7C 0.0540(8) 0.0539(8) 0.0541(8) -0.0090(5) -0.0010(5) -0.0019(5)
N8C 0.0540(8) 0.0539(8) 0.0541(8) -0.0090(5) -0.0010(5) -0.0019(5)
N9C 0.0540(8) 0.0539(8) 0.0541(8) -0.0090(5) -0.0010(5) -0.0019(5)
N10C 0.0540(8) 0.0539(8) 0.0541(8) -0.0090(5) -0.0010(5) -0.0019(5)
N11C 0.0540(8) 0.0539(8) 0.0541(8) -0.0090(5) -0.0010(5) -0.0019(5)
N12C 0.0540(8) 0.0539(8) 0.0541(8) -0.0090(5) -0.0010(5) -0.0019(5)
N13C 0.0540(8) 0.0539(8) 0.0541(8) -0.0090(5) -0.0010(5) -0.0019(5)
N14C 0.0540(8) 0.0539(8) 0.0541(8) -0.0090(5) -0.0010(5) -0.0019(5)
N15C 0.0540(8) 0.0539(8) 0.0541(8) -0.0090(5) -0.0010(5) -0.0019(5)
N16C 0.0540(8) 0.0539(8) 0.0541(8) -0.0090(5) -0.0010(5) -0.0019(5)
N17C 0.0540(8) 0.0539(8) 0.0541(8) -0.0090(5) -0.0010(5) -0.0019(5)
N18C 0.0540(8) 0.0539(8) 0.0541(8) -0.0090(5) -0.0010(5) -0.0019(5)
N19C 0.0540(8) 0.0539(8) 0.0541(8) -0.0090(5) -0.0010(5) -0.0019(5)
N20C 0.0540(8) 0.0539(8) 0.0541(8) -0.0090(5) -0.0010(5) -0.0019(5)
N21C 0.0540(8) 0.0539(8) 0.0541(8) -0.0090(5) -0.0010(5) -0.0019(5)
N22C 0.0540(8) 0.0539(8) 0.0541(8) -0.0090(5) -0.0010(5) -0.0019(5)
N23C 0.0540(8) 0.0539(8) 0.0541(8) -0.0090(5) -0.0010(5) -0.0019(5)
N24C 0.0540(8) 0.0539(8) 0.0541(8) -0.0090(5) -0.0010(5) -0.0019(5)
N25C 0.0540(8) 0.0539(8) 0.0541(8) -0.0090(5) -0.0010(5) -0.0019(5)
N26C 0.0540(8) 0.0539(8) 0.0541(8) -0.0090(5) -0.0010(5) -0.0019(5)
N27C 0.0540(8) 0.0539(8) 0.0541(8) -0.0090(5) -0.0010(5) -0.0019(5)
N28C 0.0540(8) 0.0539(8) 0.0541(8) -0.0090(5) -0.0010(5) -0.0019(5)
N29C 0.0540(8) 0.0539(8) 0.0541(8) -0.0090(5) -0.0010(5) -0.0019(5)
N30C 0.0540(8) 0.0539(8) 0.0541(8) -0.0090(5) -0.0010(5) -0.0019(5)
N31C 0.0540(8) 0.0539(8) 0.0541(8) -0.0090(5) -0.0010(5) -0.0019(5)
N32C 0.0540(8) 0.0539(8) 0.0541(8) -0.0090(5) -0.0010(5) -0.0019(5)
N33C 0.0540(8) 0.0539(8) 0.0541(8) -0.0090(5) -0.0010(5) -0.0019(5)
N34C 0.0540(8) 0.0539(8) 0.0541(8) -0.0090(5) -0.0010(5) -0.0019(5)
N35C 0.0540(8) 0.0539(8) 0.0541(8) -0.0090(5) -0.0010(5) -0.0019(5)
N36C 0.0540(8) 0.0539(8) 0.0541(8) -0.0090(5) -0.0010(5) -0.0019(5)
N37C 0.0540(8) 0.0539(8) 0.0541(8) -0.0090(5) -0.0010(5) -0.0019(5)
N38C 0.0540(8) 0.0539(8) 0.0541(8) -0.0090(5) -0.0010(5) -0.0019(5)
N39C 0.0540(8) 0.0539(8) 0.0541(8) -0.0090(5) -0.0010(5) -0.0019(5)
N40C 0.0540(8) 0.0539(8) 0.0541(8) -0.0090(5) -0.0010(5) -0.0019(5)
N41C 0.0540(8) 0.0539(8) 0.0541(8) -0.0090(5) -0.0010(5) -0.0019(5)
N42C 0.0540(8) 0.0539(8) 0.0541(8) -0.0090(5) -0.0010(5) -0.0019(5)
N43C 0.0540(8) 0.0539(8) 0.0541(8) -0.0090(5) -0.0010(5) -0.0019(5)
N44C 0.0540(8) 0.0539(8) 0.0541(8) -0.0090(5) -0.0010(5) -0.0019(5)
N45C 0.0540(8) 0.0539(8) 0.0541(8) -0.0090(5) -0.0010(5) -0.0019(5)
N46C 0.0540(8) 0.0539(8) 0.0541(8) -0.0090(5) -0.0010(5) -0.0019(5)
N47C 0.0540(8) 0.0539(8) 0.0541(8) -0.0090(5) -0.0010(5) -0.0019(5)
N48C 0.0540(8) 0.0539(8) 0.0541(8) -0.0090(5) -0.0010(5) -0.0019(5)
N49C 0.0540(8) 0.0539(8) 0.0541(8) -0.0090(5) -0.0010(5) -0.0019(5)
N50C 0.0540(8) 0.0539(8) 0.0541(8) -0.0090(5) -0.0010(5) -0.0019(5)
N51C 0.0540(8) 0.0539(8) 0.0541(8) -0.0090(5) -0.0010(5) -0.0019(5)
N52C 0.0540(8) 0.0539(8) 0.0541(8) -0.0090(5) -0.0010(5) -0.0019(5)
N53C 0.0540(8) 0.0539(8) 0.0541(8) -0.0090(5) -0.0010(5) -0.0019(5)
N54C 0.0540(8) 0.0539(8) 0.0541(8) -0.0090(5) -0.0010(5) -0.0019(5)
O59S 0.0746(8) 0.0742(8) 0.0744(8) -0.0125(5) -0.0009(5) -0.0023(5)
O60S 0.0746(8) 0.0742(8) 0.0744(8) -0.0125(5) -0.0009(5) -0.0023(5)
O61S 0.0746(8) 0.0742(8) 0.0744(8) -0.0125(5) -0.0009(5) -0.0023(5)
O62S 0.0746(8) 0.0742(8) 0.0744(8) -0.0125(5) -0.0009(5) -0.0023(5)
O63S 0.0746(8) 0.0742(8) 0.0744(8) -0.0125(5) -0.0009(5) -0.0023(5)
O64S 0.0746(8) 0.0742(8) 0.0744(8) -0.0125(5) -0.0009(5) -0.0023(5)
O65S 0.0746(8) 0.0742(8) 0.0744(8) -0.0125(5) -0.0009(5) -0.0023(5)
O66S 0.0746(8) 0.0742(8) 0.0744(8) -0.0125(5) -0.0009(5) -0.0023(5)
O67S 0.0746(8) 0.0742(8) 0.0744(8) -0.0125(5) -0.0009(5) -0.0023(5)
O68S 0.0746(8) 0.0742(8) 0.0744(8) -0.0125(5) -0.0009(5) -0.0023(5)
O69S 0.0746(8) 0.0742(8) 0.0744(8) -0.0125(5) -0.0009(5) -0.0023(5)
O70S 0.0746(8) 0.0742(8) 0.0744(8) -0.0125(5) -0.0009(5) -0.0023(5)
O71S 0.0746(8) 0.0742(8) 0.0744(8) -0.0125(5) -0.0009(5) -0.0023(5)
O72S 0.0746(8) 0.0742(8) 0.0744(8) -0.0125(5) -0.0009(5) -0.0023(5)
O73S 0.0746(8) 0.0742(8) 0.0744(8) -0.0125(5) -0.0009(5) -0.0023(5)
O74S 0.0746(8) 0.0742(8) 0.0744(8) -0.0125(5) -0.0009(5) -0.0023(5)
O75S 0.0746(8) 0.0742(8) 0.0744(8) -0.0125(5) -0.0009(5) -0.0023(5)
O76S 0.0746(8) 0.0742(8) 0.0744(8) -0.0125(5) -0.0009(5) -0.0023(5)
O77S 0.0746(8) 0.0742(8) 0.0744(8) -0.0125(5) -0.0009(5) -0.0023(5)
O78S 0.0746(8) 0.0742(8) 0.0744(8) -0.0125(5) -0.0009(5) -0.0023(5)
O79S 0.0746(8) 0.0742(8) 0.0744(8) -0.0125(5) -0.0009(5) -0.0023(5)
O80S 0.0746(8) 0.0742(8) 0.0744(8) -0.0125(5) -0.0009(5) -0.0023(5)
O81S 0.0746(8) 0.0742(8) 0.0744(8) -0.0125(5) -0.0009(5) -0.0023(5)
O82S 0.0746(8) 0.0742(8) 0.0744(8) -0.0125(5) -0.0009(5) -0.0023(5)
O83S 0.0746(8) 0.0742(8) 0.0744(8) -0.0125(5) -0.0009(5) -0.0023(5)
O84S 0.0746(8) 0.0742(8) 0.0744(8) -0.0125(5) -0.0009(5) -0.0023(5)
O85S 0.0746(8) 0.0742(8) 0.0744(8) -0.0125(5) -0.0009(5) -0.0023(5)
O86S 0.0746(8) 0.0742(8) 0.0744(8) -0.0125(5) -0.0009(5) -0.0023(5)
O88S 0.0746(8) 0.0742(8) 0.0744(8) -0.0125(5) -0.0009(5) -0.0023(5)
O89S 0.0746(8) 0.0742(8) 0.0744(8) -0.0125(5) -0.0009(5) -0.0023(5)
O90S 0.0746(8) 0.0742(8) 0.0744(8) -0.0125(5) -0.0009(5) -0.0023(5)
O91S 0.0746(8) 0.0742(8) 0.0744(8) -0.0125(5) -0.0009(5) -0.0023(5)
O92S 0.0746(8) 0.0742(8) 0.0744(8) -0.0125(5) -0.0009(5) -0.0023(5)
O93S 0.0746(8) 0.0742(8) 0.0744(8) -0.0125(5) -0.0009(5) -0.0023(5)
O95S 0.0746(8) 0.0742(8) 0.0744(8) -0.0125(5) -0.0009(5) -0.0023(5)
O96S 0.0746(8) 0.0742(8) 0.0744(8) -0.0125(5) -0.0009(5) -0.0023(5)
O98S 0.0746(8) 0.0742(8) 0.0744(8) -0.0125(5) -0.0009(5) -0.0023(5)
O99S 0.0746(8) 0.0742(8) 0.0744(8) -0.0125(5) -0.0009(5) -0.0023(5)
O100 0.0746(8) 0.0742(8) 0.0744(8) -0.0125(5) -0.0009(5) -0.0023(5)
O101 0.0746(8) 0.0742(8) 0.0744(8) -0.0125(5) -0.0009(5) -0.0023(5)
O102 0.0746(8) 0.0742(8) 0.0744(8) -0.0125(5) -0.0009(5) -0.0023(5)
O103 0.0746(8) 0.0742(8) 0.0744(8) -0.0125(5) -0.0009(5) -0.0023(5)
O104 0.0746(8) 0.0742(8) 0.0744(8) -0.0125(5) -0.0009(5) -0.0023(5)
O107 0.0746(8) 0.0742(8) 0.0744(8) -0.0125(5) -0.0009(5) -0.0023(5)
O108 0.0746(8) 0.0742(8) 0.0744(8) -0.0125(5) -0.0009(5) -0.0023(5)
O109 0.0746(8) 0.0742(8) 0.0744(8) -0.0125(5) -0.0009(5) -0.0023(5)
O110 0.0746(8) 0.0742(8) 0.0744(8) -0.0125(5) -0.0009(5) -0.0023(5)
O106 0.0746(8) 0.0742(8) 0.0744(8) -0.0125(5) -0.0009(5) -0.0023(5)
O87S 0.0746(8) 0.0742(8) 0.0744(8) -0.0125(5) -0.0009(5) -0.0023(5)
O94S 0.0746(8) 0.0742(8) 0.0744(8) -0.0125(5) -0.0009(5) -0.0023(5)
O97S 0.0746(8) 0.0742(8) 0.0744(8) -0.0125(5) -0.0009(5) -0.0023(5)
O105 0.0746(8) 0.0742(8) 0.0744(8) -0.0125(5) -0.0009(5) -0.0023(5)
O112 0.0746(8) 0.0742(8) 0.0744(8) -0.0125(5) -0.0009(5) -0.0023(5)

loop_
_atom_type_symbol
_atom_type_description
_atom_type_scat_dispersion_real
_atom_type_scat_dispersion_imag
_atom_type_scat_source
N N 0.0061 0.0033 'International Tables Vol C Tables 4.2.6.8 and 6.1.1.4'
H H 0.0000 0.0000 'International Tables Vol C Tables 4.2.6.8 and 6.1.1.4'
O O 0.0106 0.0060 'International Tables Vol C Tables 4.2.6.8 and 6.1.1.4'
Na Na 0.0362 0.0249 'International Tables Vol C Tables 4.2.6.8 and 6.1.1.4'
P P 0.1023 0.0942 'International Tables Vol C Tables 4.2.6.8 and 6.1.1.4'
Ti Ti 0.2776 0.4457 'International Tables Vol C Tables 4.2.6.8 and 6.1.1.4'
W W -0.8490 6.8722 'International Tables Vol C Tables 4.2.6.8 and 6.1.1.4'

loop_
_geom_angle_atom_site_label_1
_geom_angle_atom_site_label_2
_geom_angle_atom_site_label_3
_geom_angle
W2A O4A W1A 121.5(12)
W3A O5A W2A 121.6(12)
W1A O6A W3A 121.4(12)
W1A O7A W4A 148.4(13)
W2A O8A W5A 149.2(13)
W2A O9A W6A 149.2(13)
W3A O10A W7A 148.5(14)
W3A O11A W8A 148.8(14)
W1A O12A W9A 148.7(13)
W4A O19A W5A 119.9(12)
W6A O20A W5A 155.4(13)
W6A O21A W7A 121.0(12)
W8A O22A W7A 156.6(14)
W8A O23A W9A 122.0(12)
W4A O24A W9A 156.8(14)
W4A O25A W10A 161.4(14)
W5A O26A W11A 161.5(13)
W6A O27A W12A 163.3(13)
W7A O28A W13A 160.8(13)
W8A O29A W14A 162.6(14)
W9A O30A W15A 162.7(13)
W11A O37A W10A 120.7(12)
W12A O38A W11A 143.5(13)
W13A O39A W12A 122.3(11)
W13A O40A W14A 143.4(12)
W15A O41A W14A 122.5(12)
W10A O42A W15A 144.2(13)
W10A O43A Ti1A 149.3(13)
W11A O44A Ti2A 149.5(13)
W12A O45A Ti2A 150.3(13)
W13A O46A Ti3A 150.7(13)
W14A O47A Ti3A 150.3(13)
W15A O48A Ti1A 150.4(13)
Ti1A O49A Ti2A 116.1(12)
Ti2A O50A Ti3A 116.6(12)
Ti2A O50A Na3 121.7(11)
Ti3A O50A Na3 120.5(11)
Ti3A O51A Ti1A 114.8(12)
Ti3A O51A Na5 121.6(11)
Ti1A O51A Na5 122.0(11)
P1A O52A W11A 127.9(12)
P1A O52A W10A 126.9(12)
W11A O52A W10A 92.1(8)
P1A O53A W13A 126.3(12)
P1A O53A W12A 127.8(12)
W13A O53A W12A 91.9(8)
P1A O54A W14A 126.7(12)
P1A O54A W15A 127.8(12)
W14A O54A W15A 91.6(8)
P1A O55A Ti3A 126.8(12)
P1A O55A Ti1A 126.4(12)
Ti3A O55A Ti1A 87.8(8)
P1A O55A Ti2A 126.4(12)
Ti3A O55A Ti2A 87.4(8)
Ti1A O55A Ti2A 89.3(8)
P2A O56A W4A 129.0(12)
P2A O56A W5A 128.1(13)
W4A O56A W5A 91.1(8)
P2A O57A W7A 129.8(13)
P2A O57A W6A 128.8(13)
W7A O57A W6A 91.1(8)
P2A O58A W8A 129.0(13)
P2A O58A W9A 128.2(13)
W8A O58A W9A 91.1(8)
P2A O59A W2A 123.4(12)
P2A O59A W3A 123.3(12)
W2A O59A W3A 93.0(8)
P2A O59A W1A 123.0(13)
W2A O59A W1A 92.8(8)
W3A O59A W1A 92.7(8)
W2B O4B W1B 124.4(13)
W2B O5B W3B 123.1(13)
W3B O6B W1B 123.5(13)
W1B O7B W4B 149.5(13)
W2B O8B W5B 149.5(13)
W2B O9B W6B 149.6(14)
W3B O10B W7B 150.1(14)
W3B O11B W8B 151.8(14)
W1B O12B W9B 149.4(14)
W5B O19B W4B 122.2(12)
W5B O20B W6B 155.0(14)
W7B O21B W6B 122.0(12)
W8B O22B W7B 155.7(14)
W9B O23B W8B 121.8(13)
W4B O24B W9B 154.7(14)
W4B O25B W10B 161.6(14)
W5B O26B W11B 161.7(13)
W6B O27B W12B 160.2(13)
W7B O28B W13B 162.0(14)
W8B O29B W14B 162.8(14)
W9B O30B W15B 161.0(14)
W10B O37B W11B 121.0(11)
W12B O38B W11B 142.7(13)
W12B O39B W13B 120.1(11)
W13B O40B W14B 141.1(12)
W14B O41B W15B 122.6(13)
W10B O42B W15B 144.0(13)
W10B O43B Ti1B 151.5(13)
W11B O44B Ti2B 151.9(13)
W12B O45B Ti2B 152.4(12)
W13B O46B Ti3B 154.1(13)
W14B O47B Ti3B 151.7(14)
W15B O48B Ti1B 149.8(14)
Ti1B O49B Ti2B 113.7(11)
Ti1B O49B Na5 120.3(10)
Ti2B O49B Na5 123.8(11)
Ti2B O50B Ti3B 117.3(12)
Ti2B O50B Na1 120.0(11)
Ti3B O50B Na1 121.3(10)
Ti3B O51B Ti1B 117.5(12)
P1B O52B W11B 128.1(13)
P1B O52B W10B 126.7(13)
W11B O52B W10B 91.6(8)
P1B O53B W12B 127.9(12)
P1B O53B W13B 125.9(12)
W12B O53B W13B 92.6(8)
P1B O54B W14B 127.4(13)
P1B O54B W15B 126.4(13)
W14B O54B W15B 91.9(8)
P1B O55B Ti1B 125.7(13)
P1B O55B Ti2B 128.9(13)
Ti1B O55B Ti2B 88.2(8)
P1B O55B Ti3B 126.2(12)
Ti1B O55B Ti3B 87.8(8)
Ti2B O55B Ti3B 86.9(8)
P2B O56B W4B 131.3(14)
P2B O56B W5B 130.0(14)
W4B O56B W5B 89.4(8)
P2B O57B W7B 130.7(14)
P2B O57B W6B 129.4(13)
W7B O57B W6B 90.9(8)
P2B O58B W9B 128.5(13)
P2B O58B W8B 128.4(14)
W9B O58B W8B 90.0(8)
P2B O59B W2B 125.0(13)
P2B O59B W3B 122.6(13)
W2B O59B W3B 93.5(9)
P2B O59B W1B 122.1(13)
W2B O59B W1B 92.6(8)
W3B O59B W1B 92.1(8)
W1C O4C W2C 124.1(15)
W3C O5C W2C 124.6(15)
W3C O6C W1C 125.1(15)
W1C O7C W4C 148.4(16)
W2C O8C W5C 148.7(16)
W2C O9C W6C 148.7(16)
W3C O10C W7C 149.1(16)
W3C O11C W8C 150.7(16)
W1C O12C W9C 149.8(16)
W5C O19C W4C 123.5(14)
W6C O20C W5C 154.0(16)
W6C O21C W7C 122.8(13)
W8C O22C W7C 153.9(15)
W8C O23C W9C 120.0(13)
W9C O24C W4C 156.5(16)
W4C O25C W10C 162.5(15)
W5C O26C W11C 162.2(15)
W6C O27C W12C 163.4(15)
W7C O28C W13C 161.4(14)
W8C O29C W14C 159.9(15)
W9C O30C W15C 163.8(15)
W10C O37C W11C 121.2(13)
W11C O38C W12C 142.2(13)
W12C O39C W13C 120.7(12)
W14C O40C W13C 142.5(13)
W14C O41C W15C 122.3(12)
W15C O42C W10C 142.8(13)
W10C O43C Ti1C 149.7(14)
W11C O44C Ti2C 150.1(14)
W12C O45C Ti2C 153.8(13)
W13C O46C Ti3C 152.5(13)
W14C O47C Ti3C 151.5(13)
W15C O48C Ti1C 151.2(13)
Ti2C O49C Ti1C 116.6(12)
Ti2C O50C Ti3C 116.3(12)
Ti2C O50C Na1 124.0(11)
Ti3C O50C Na1 118.1(11)
Ti3C O51C Ti1C 115.0(12)
Ti3C O51C Na3 123.8(11)
Ti1C O51C Na3 117.7(11)
P1C O52C W11C 126.9(13)
P1C O52C W10C 125.5(13)
W11C O52C W10C 92.4(8)
P1C O53C W13C 125.7(13)
P1C O53C W12C 127.3(13)
W13C O53C W12C 91.9(8)
P1C O54C W15C 128.3(13)
P1C O54C W14C 125.8(13)
W15C O54C W14C 90.8(8)
P1C O55C Ti3C 126.5(13)
P1C O55C Ti1C 127.2(13)
Ti3C O55C Ti1C 88.8(8)
P1C O55C Ti2C 126.9(12)
Ti3C O55C Ti2C 87.0(8)
Ti1C O55C Ti2C 87.4(8)
P2C O56C W5C 128.4(15)
P2C O56C W4C 128.8(15)
W5C O56C W4C 91.2(9)
P2C O57C W7C 128.4(14)
P2C O57C W6C 129.6(14)
W7C O57C W6C 92.6(9)
P2C O58C W8C 130.1(15)
P2C O58C W9C 129.3(15)
W8C O58C W9C 90.3(9)
P2C O59C W1C 125.0(16)
P2C O59C W2C 123.8(15)
W1C O59C W2C 92.2(9)
P2C O59C W3C 123.5(15)
W1C O59C W3C 91.3(9)
W2C O59C W3C 91.4(9)
W2D O4D W1D 128.2(14)
W3D O5D W2D 127.6(14)
W3D O6D W1D 125.1(14)
W1D O7D W4D 148.6(14)
W2D O8D W5D 150.4(14)
W2D O9D W6D 149.3(14)
W3D O10D W7D 148.3(13)
W3D O11D W8D 150.6(14)
W1D O12D W9D 147.2(14)
W5D O19D W4D 120.6(12)
W5D O20D W6D 155.1(14)
W7D O21D W6D 121.3(12)
W7D O22D W8D 157.3(14)
W9D O23D W8D 121.6(12)
W4D O24D W9D 157.6(14)
W4D O25D W10D 160.1(14)
W5D O26D W11D 161.3(14)
W6D O27D W12D 160.7(13)
W7D O28D W13D 161.7(13)
W8D O29D W14D 161.9(13)
W9D O30D W15D 162.2(14)
W10D O37D W11D 119.9(12)
W11D O38D W12D 143.2(13)
W12D O39D W13D 121.6(11)
W13D O40D W14D 141.5(12)
W15D O41D W14D 121.5(11)
W10D O42D W15D 142.8(13)
W10D O43D Ti1D 150.7(13)
W11D O44D Ti2D 150.5(13)
W12D O45D Ti2D 152.7(12)
W13D O46D Ti3D 153.7(13)
W14D O47D Ti3D 150.3(13)
W15D O48D Ti1D 150.3(13)
Ti1D O49D Ti2D 113.8(11)
Ti1D O49D Na3 122.1(11)
Ti2D O49D Na3 121.6(10)
Ti3D O50D Ti2D 114.6(11)
Ti3D O50D Na1 123.8(10)
Ti2D O50D Na1 120.0(10)
Ti1D O51D Ti3D 114.6(12)
Ti1D O51D Na5 120.5(11)
Ti3D O51D Na5 123.6(11)
P1D O52D W10D 128.7(12)
P1D O52D W11D 125.8(12)
W10D O52D W11D 90.3(7)
P1D O53D W12D 127.5(13)
P1D O53D W13D 127.6(13)
W12D O53D W13D 91.4(8)
P1D O54D W14D 127.8(13)
P1D O54D W15D 127.1(13)
W14D O54D W15D 91.3(7)
P1D O55D Ti1D 126.9(12)
P1D O55D Ti3D 128.6(12)
Ti1D O55D Ti3D 88.4(8)
P1D O55D Ti2D 125.7(12)
Ti1D O55D Ti2D 87.6(8)
Ti3D O55D Ti2D 86.3(8)
P2D O56D W4D 129.4(13)
P2D O56D W5D 127.9(13)
W4D O56D W5D 91.0(8)
P2D O57D W6D 129.9(13)
P2D O57D W7D 128.9(13)
W6D O57D W7D 90.6(8)
P2D O58D W8D 129.7(13)
P2D O58D W9D 129.0(13)
W8D O58D W9D 91.4(8)
P2D O59D W2D 124.6(13)
P2D O59D W1D 124.2(13)
W2D O59D W1D 92.2(9)
P2D O59D W3D 123.2(13)
W2D O59D W3D 91.8(9)
W1D O59D W3D 91.4(8)
Ti1A O1X Ti1B 150.0(14)
Ti2A O2X Ti1C 149.2(14)
Ti1D O3X Ti3A 148.3(13)
Ti3D O4X Ti2B 146.6(13)
Ti2C O5X Ti3B 148.2(14)
Ti3C O6X Ti2D 149.9(13)
O54A P1A O53A 112.6(12)
O54A P1A O52A 112.1(12)
O53A P1A O52A 111.2(12)
O54A P1A O55A 107.0(12)
O53A P1A O55A 107.4(12)
O52A P1A O55A 106.0(12)
O57A P2A O58A 112.1(13)
O57A P2A O56A 113.2(12)
O58A P2A O56A 112.0(13)
O57A P2A O59A 105.5(12)
O58A P2A O59A 106.6(12)
O56A P2A O59A 106.8(12)
O54B P1B O52B 112.9(13)
O54B P1B O53B 112.1(13)
O52B P1B O53B 110.7(13)
O54B P1B O55B 108.3(13)
O52B P1B O55B 106.1(12)
O53B P1B O55B 106.4(12)
O56B P2B O58B 111.8(14)
O56B P2B O57B 114.7(13)
O58B P2B O57B 112.5(13)
O56B P2B O59B 104.8(13)
O58B P2B O59B 108.6(13)
O57B P2B O59B 103.7(13)
O54C P1C O53C 112.5(13)
O54C P1C O52C 111.1(13)
O53C P1C O52C 109.6(13)
O54C P1C O55C 107.3(13)
O53C P1C O55C 108.6(13)
O52C P1C O55C 107.6(13)
O58C P2C O56C 112.4(15)
O58C P2C O57C 113.5(15)
O56C P2C O57C 112.9(14)
O58C P2C O59C 105.7(15)
O56C P2C O59C 106.0(15)
O57C P2C O59C 105.4(15)
O53D P1D O52D 112.6(13)
O53D P1D O54D 111.5(13)
O52D P1D O54D 111.0(12)
O53D P1D O55D 107.2(12)
O52D P1D O55D 108.4(12)
O54D P1D O55D 105.8(12)
O57D P2D O56D 112.9(13)
O57D P2D O58D 113.2(13)
O56D P2D O58D 112.2(13)
O57D P2D O59D 105.9(13)
O56D P2D O59D 105.9(13)
O58D P2D O59D 105.9(13)
O1X Ti1A O51A 99.2(10)
O1X Ti1A O49A 100.1(10)
O51A Ti1A O49A 93.2(10)
O1X Ti1A O48A 95.5(10)
O51A Ti1A O48A 91.7(10)
O49A Ti1A O48A 162.7(10)
O1X Ti1A O43A 97.0(10)
O51A Ti1A O43A 163.2(10)
O49A Ti1A O43A 88.2(10)
O48A Ti1A O43A 82.4(10)
O1X Ti1A O55A 176.4(9)
O51A Ti1A O55A 78.4(9)
O49A Ti1A O55A 77.6(9)
O48A Ti1A O55A 87.2(9)
O43A Ti1A O55A 85.6(9)
O1X Ti1A Na5 68.6(7)
O51A Ti1A Na5 33.0(7)
O49A Ti1A Na5 109.9(7)
O48A Ti1A Na5 82.8(7)
O43A Ti1A Na5 158.2(7)
O55A Ti1A Na5 109.5(6)
O2X Ti2A O50A 101.2(10)
O2X Ti2A O49A 100.2(10)
O50A Ti2A O49A 93.6(10)
O2X Ti2A O44A 95.6(10)
O50A Ti2A O44A 162.4(10)
O49A Ti2A O44A 88.2(10)
O2X Ti2A O45A 97.0(10)
O50A Ti2A O45A 91.0(10)
O49A Ti2A O45A 160.9(10)
O44A Ti2A O45A 82.0(9)
O2X Ti2A O55A 176.4(9)
O50A Ti2A O55A 77.8(9)
O49A Ti2A O55A 76.5(9)
O44A Ti2A O55A 85.7(9)
O45A Ti2A O55A 86.4(8)
O2X Ti2A Na3 70.0(7)
O50A Ti2A Na3 33.5(7)
O49A Ti2A Na3 110.2(7)
O44A Ti2A Na3 158.0(7)
O45A Ti2A Na3 83.3(6)
O55A Ti2A Na3 109.7(6)
O3X Ti3A O51A 99.3(10)
O3X Ti3A O50A 100.3(10)
O51A Ti3A O50A 94.2(10)
O3X Ti3A O46A 96.0(10)
O51A Ti3A O46A 162.9(10)
O50A Ti3A O46A 90.6(9)
O3X Ti3A O47A 95.9(10)
O51A Ti3A O47A 90.5(10)
O50A Ti3A O47A 162.1(10)
O46A Ti3A O47A 80.2(9)
O3X Ti3A O55A 177.2(9)
O51A Ti3A O55A 78.7(9)
O50A Ti3A O55A 77.9(9)
O46A Ti3A O55A 86.3(9)
O47A Ti3A O55A 86.2(9)
O3X Ti3A Na3 68.5(7)
O51A Ti3A Na3 109.9(7)
O50A Ti3A Na3 33.9(7)
O46A Ti3A Na3 83.0(6)
O47A Ti3A Na3 155.7(7)
O55A Ti3A Na3 110.2(6)
O3X Ti3A Na5 68.2(7)
O51A Ti3A Na5 33.3(7)
O50A Ti3A Na5 110.8(7)
O46A Ti3A Na5 155.0(7)
O47A Ti3A Na5 82.2(7)
O55A Ti3A Na5 110.3(6)
Na3 Ti3A Na5 107.3(2)
O1X Ti1B O49B 100.9(10)
O1X Ti1B O51B 100.6(10)
O49B Ti1B O51B 93.7(10)
O1X Ti1B O43B 94.9(10)
O49B Ti1B O43B 90.8(10)
O51B Ti1B O43B 162.7(10)
O1X Ti1B O48B 92.9(10)
O49B Ti1B O48B 164.5(10)
O51B Ti1B O48B 90.6(10)
O43B Ti1B O48B 80.9(10)
O1X Ti1B O55B 179.0(10)
O49B Ti1B O55B 79.1(9)
O51B Ti1B O55B 78.4(9)
O43B Ti1B O55B 86.1(9)
O48B Ti1B O55B 87.3(9)
O1X Ti1B Na5 69.7(7)
O49B Ti1B Na5 34.0(7)
O51B Ti1B Na5 111.8(7)
O43B Ti1B Na5 80.7(6)
O48B Ti1B Na5 153.4(7)
O55B Ti1B Na5 110.5(6)
O4X Ti2B O50B 101.9(10)
O4X Ti2B O49B 99.9(10)
O50B Ti2B O49B 94.2(10)
O4X Ti2B O45B 96.9(9)
O50B Ti2B O45B 91.0(9)
O49B Ti2B O45B 161.1(10)
O4X Ti2B O44B 94.8(10)
O50B Ti2B O44B 161.5(10)
O49B Ti2B O44B 90.5(10)
O45B Ti2B O44B 79.2(9)
O4X Ti2B O55B 178.3(10)
O50B Ti2B O55B 79.0(9)
O49B Ti2B O55B 78.6(9)
O45B Ti2B O55B 84.5(9)
O44B Ti2B O55B 84.5(9)
O4X Ti2B Na5 70.3(7)
O50B Ti2B Na5 111.4(7)
O49B Ti2B Na5 31.9(7)
O45B Ti2B Na5 155.8(7)
O44B Ti2B Na5 81.5(6)
O55B Ti2B Na5 108.0(6)
O4X Ti2B Na1 69.2(7)
O50B Ti2B Na1 35.0(7)
O49B Ti2B Na1 111.4(7)
O45B Ti2B Na1 82.9(6)
O44B Ti2B Na1 154.4(7)
O55B Ti2B Na1 112.0(6)
Na5 Ti2B Na1 109.9(2)
O5X Ti3B O51B 101.5(10)
O5X Ti3B O50B 101.6(10)
O51B Ti3B O50B 93.6(10)
O5X Ti3B O46B 99.7(10)
O51B Ti3B O46B 156.7(10)
O50B Ti3B O46B 91.5(10)
O5X Ti3B O47B 97.9(10)
O51B Ti3B O47B 88.4(10)
O50B Ti3B O47B 159.7(10)
O46B Ti3B O47B 79.3(9)
O5X Ti3B O55B 176.5(9)
O51B Ti3B O55B 75.9(9)
O50B Ti3B O55B 76.4(9)
O46B Ti3B O55B 83.3(8)
O47B Ti3B O55B 84.5(9)
O2X Ti1C O49C 100.4(10)
O2X Ti1C O51C 101.7(10)
O49C Ti1C O51C 92.5(10)
O2X Ti1C O43C 94.0(10)
O49C Ti1C O43C 91.6(10)
O51C Ti1C O43C 162.8(10)
O2X Ti1C O48C 95.1(10)
O49C Ti1C O48C 162.8(10)
O51C Ti1C O48C 91.7(10)
O43C Ti1C O48C 79.8(10)
O2X Ti1C O55C 178.6(10)
O49C Ti1C O55C 78.8(9)
O51C Ti1C O55C 77.3(9)
O43C Ti1C O55C 87.1(9)
O48C Ti1C O55C 85.8(9)
O2X Ti1C Na3 69.6(7)
O49C Ti1C Na3 112.6(7)
O51C Ti1C Na3 35.6(7)
O43C Ti1C Na3 152.4(7)
O48C Ti1C Na3 79.8(7)
O55C Ti1C Na3 109.7(6)
O5X Ti2C O50C 99.4(10)
O5X Ti2C O49C 100.6(10)
O50C Ti2C O49C 94.9(10)
O5X Ti2C O45C 99.4(10)
O50C Ti2C O45C 91.4(10)
O49C Ti2C O45C 157.7(10)
O5X Ti2C O44C 99.2(10)
O50C Ti2C O44C 160.1(10)
O49C Ti2C O44C 88.5(10)
O45C Ti2C O44C 78.7(10)
O5X Ti2C O55C 175.3(9)
O50C Ti2C O55C 77.3(9)
O49C Ti2C O55C 76.5(9)
O45C Ti2C O55C 84.1(9)
O44C Ti2C O55C 84.5(9)
O6X Ti3C O51C 99.7(10)
O6X Ti3C O50C 99.8(10)
O51C Ti3C O50C 92.8(10)
O6X Ti3C O47C 95.0(10)
O51C Ti3C O47C 92.6(10)
O50C Ti3C O47C 163.2(10)
O6X Ti3C O46C 97.4(10)
O51C Ti3C O46C 161.9(10)
O50C Ti3C O46C 90.0(10)
O47C Ti3C O46C 80.2(10)
O6X Ti3C O55C 177.9(10)
O51C Ti3C O55C 78.6(9)
O50C Ti3C O55C 79.0(9)
O47C Ti3C O55C 86.4(9)
O46C Ti3C O55C 84.4(9)
O6X Ti3C Na1 66.6(7)
O51C Ti3C Na1 110.4(7)
O50C Ti3C Na1 35.8(7)
O47C Ti3C Na1 152.2(7)
O46C Ti3C Na1 81.9(7)
O55C Ti3C Na1 112.7(6)
O6X Ti3C Na3 70.9(7)
O51C Ti3C Na3 32.5(7)
O50C Ti3C Na3 111.8(7)
O47C Ti3C Na3 80.6(7)
O46C Ti3C Na3 156.4(7)
O55C Ti3C Na3 107.9(6)
Na1 Ti3C Na3 110.2(2)
O3X Ti1D O49D 99.2(10)
O3X Ti1D O51D 101.8(10)
O49D Ti1D O51D 93.9(10)
O3X Ti1D O48D 93.7(9)
O49D Ti1D O48D 164.7(10)
O51D Ti1D O48D 91.5(10)
O3X Ti1D O43D 92.5(10)
O49D Ti1D O43D 91.2(9)
O51D Ti1D O43D 163.8(10)
O48D Ti1D O43D 79.9(9)
O3X Ti1D O55D 179.4(9)
O49D Ti1D O55D 80.4(9)
O51D Ti1D O55D 78.7(9)
O48D Ti1D O55D 86.6(9)
O43D Ti1D O55D 87.0(9)
O3X Ti1D Na5 70.4(7)
O49D Ti1D Na5 109.7(7)
O51D Ti1D Na5 33.5(7)
O48D Ti1D Na5 82.4(7)
O43D Ti1D Na5 154.5(6)
O55D Ti1D Na5 110.1(6)
O3X Ti1D Na3 69.0(7)
O49D Ti1D Na3 32.9(7)
O51D Ti1D Na3 112.0(7)
O48D Ti1D Na3 152.8(7)
O43D Ti1D Na3 80.2(6)
O55D Ti1D Na3 110.6(6)
Na5 Ti1D Na3 109.4(2)
O6X Ti2D O50D 98.1(10)
O6X Ti2D O49D 101.5(10)
O50D Ti2D O49D 94.2(10)
O6X Ti2D O45D 97.1(9)
O50D Ti2D O45D 90.7(9)
O49D Ti2D O45D 159.9(9)
O6X Ti2D O44D 97.7(9)
O50D Ti2D O44D 162.7(10)
O49D Ti2D O44D 89.4(9)
O45D Ti2D O44D 80.5(9)
O6X Ti2D O55D 176.7(9)
O50D Ti2D O55D 78.7(9)
O49D Ti2D O55D 77.8(9)
O45D Ti2D O55D 84.0(8)
O44D Ti2D O55D 85.5(8)
O6X Ti2D Na3 72.2(7)
O50D Ti2D Na3 112.2(7)
O49D Ti2D Na3 32.8(7)
O45D Ti2D Na3 155.6(7)
O44D Ti2D Na3 79.4(6)
O55D Ti2D Na3 108.0(6)
O4X Ti3D O50D 97.8(10)
O4X Ti3D O51D 101.2(10)
O50D Ti3D O51D 94.8(10)
O4X Ti3D O46D 98.0(10)
O50D Ti3D O46D 90.9(9)
O51D Ti3D O46D 159.0(10)
O4X Ti3D O47D 98.0(10)
O50D Ti3D O47D 162.7(10)
O51D Ti3D O47D 89.1(9)
O46D Ti3D O47D 79.8(9)
O4X Ti3D O55D 177.4(9)
O50D Ti3D O55D 80.0(9)
O51D Ti3D O55D 77.6(9)
O46D Ti3D O55D 83.5(8)
O47D Ti3D O55D 84.4(8)
O4X Ti3D Na5 72.1(7)
O50D Ti3D Na5 110.2(7)
O51D Ti3D Na5 31.6(7)
O46D Ti3D Na5 157.4(7)
O47D Ti3D Na5 81.5(6)
O55D Ti3D Na5 107.3(6)
O1A W1A O12A 101.9(12)
O1A W1A O7A 102.4(11)
O12A W1A O7A 89.5(10)
O1A W1A O6A 99.6(11)
O12A W1A O6A 88.9(10)
O7A W1A O6A 157.8(10)
O1A W1A O4A 100.0(11)
O12A W1A O4A 158.1(10)
O7A W1A O4A 87.6(10)
O6A W1A O4A 85.6(10)
O1A W1A O59A 169.7(11)
O12A W1A O59A 85.7(9)
O7A W1A O59A 84.5(9)
O6A W1A O59A 73.3(9)
O4A W1A O59A 72.4(9)
O2A W2A O8A 102.0(11)
O2A W2A O9A 102.7(11)
O8A W2A O9A 89.1(10)
O2A W2A O4A 99.5(11)
O8A W2A O4A 88.4(10)
O9A W2A O4A 157.6(10)
O2A W2A O5A 100.2(11)
O8A W2A O5A 157.7(10)
O9A W2A O5A 88.7(10)
O4A W2A O5A 85.3(10)
O2A W2A O59A 170.1(10)
O8A W2A O59A 84.8(9)
O9A W2A O59A 84.4(9)
O4A W2A O59A 73.3(9)
O5A W2A O59A 72.9(9)
O3A W3A O11A 102.3(12)
O3A W3A O10A 101.1(11)
O11A W3A O10A 89.9(10)
O3A W3A O5A 100.4(11)
O11A W3A O5A 157.1(10)
O10A W3A O5A 88.8(10)
O3A W3A O6A 100.9(11)
O11A W3A O6A 87.7(10)
O10A W3A O6A 157.9(10)
O5A W3A O6A 84.9(10)
O3A W3A O59A 170.5(11)
O11A W3A O59A 84.6(9)
O10A W3A O59A 85.3(9)
O5A W3A O59A 72.5(9)
O6A W3A O59A 72.6(9)
O13A W4A O25A 100.9(11)
O13A W4A O24A 101.5(11)
O25A W4A O24A 92.0(10)
O13A W4A O19A 99.3(11)
O25A W4A O19A 92.4(10)
O24A W4A O19A 157.5(10)
O13A W4A O7A 96.4(11)
O25A W4A O7A 162.7(10)
O24A W4A O7A 84.1(10)
O19A W4A O7A 85.2(9)
O13A W4A O56A 173.0(10)
O25A W4A O56A 82.4(9)
O24A W4A O56A 84.5(9)
O19A W4A O56A 74.3(9)
O7A W4A O56A 80.5(9)
O14A W5A O26A 100.2(11)
O14A W5A O20A 101.1(11)
O26A W5A O20A 91.4(10)
O14A W5A O19A 99.5(10)
O26A W5A O19A 93.1(10)
O20A W5A O19A 157.7(9)
O14A W5A O8A 95.8(10)
O26A W5A O8A 164.0(9)
O20A W5A O8A 84.1(9)
O19A W5A O8A 85.6(9)
O14A W5A O56A 172.4(10)
O26A W5A O56A 83.8(9)
O20A W5A O56A 85.1(9)
O19A W5A O56A 73.8(9)
O8A W5A O56A 80.5(8)
O15A W6A O27A 99.4(11)
O15A W6A O20A 101.9(11)
O27A W6A O20A 90.8(10)
O15A W6A O21A 99.2(11)
O27A W6A O21A 93.2(10)
O20A W6A O21A 157.6(10)
O15A W6A O9A 97.1(11)
O27A W6A O9A 163.5(10)
O20A W6A O9A 84.7(10)
O21A W6A O9A 85.3(10)
O15A W6A O57A 172.1(10)
O27A W6A O57A 84.3(9)
O20A W6A O57A 85.0(9)
O21A W6A O57A 73.4(9)
O9A W6A O57A 79.5(9)
O16A W7A O28A 101.7(11)
O16A W7A O22A 101.5(12)
O28A W7A O22A 93.3(10)
O16A W7A O21A 99.6(11)
O28A W7A O21A 91.5(10)
O22A W7A O21A 156.9(10)
O16A W7A O10A 94.7(11)
O28A W7A O10A 163.6(10)
O22A W7A O10A 83.0(10)
O21A W7A O10A 86.0(10)
O16A W7A O57A 171.6(11)
O28A W7A O57A 83.2(9)
O22A W7A O57A 84.8(9)
O21A W7A O57A 73.3(9)
O10A W7A O57A 80.5(9)
O17A W8A O29A 100.7(11)
O17A W8A O22A 101.9(11)
O29A W8A O22A 91.8(10)
O17A W8A O23A 99.2(11)
O29A W8A O23A 93.6(10)
O22A W8A O23A 156.8(10)
O17A W8A O11A 95.6(11)
O29A W8A O11A 163.6(10)
O22A W8A O11A 83.3(10)
O23A W8A O11A 85.2(10)
O17A W8A O58A 171.8(10)
O29A W8A O58A 83.7(9)
O22A W8A O58A 84.8(9)
O23A W8A O58A 73.4(9)
O11A W8A O58A 80.3(9)
O18A W9A O30A 100.5(11)
O18A W9A O24A 103.1(11)
O30A W9A O24A 91.4(10)
O18A W9A O23A 99.5(11)
O30A W9A O23A 92.8(10)
O24A W9A O23A 155.9(10)
O18A W9A O12A 95.9(11)
O30A W9A O12A 163.6(10)
O24A W9A O12A 83.9(10)
O23A W9A O12A 85.5(10)
O18A W9A O58A 171.7(10)
O30A W9A O58A 82.8(9)
O24A W9A O58A 84.4(9)
O23A W9A O58A 72.6(9)
O12A W9A O58A 81.1(9)
O31A W10A O43A 100.6(10)
O31A W10A O42A 102.2(10)
O43A W10A O42A 91.6(10)
O31A W10A O37A 98.2(10)
O43A W10A O37A 93.2(10)
O42A W10A O37A 157.8(10)
O31A W10A O25A 94.7(10)
O43A W10A O25A 164.7(10)
O42A W10A O25A 84.6(10)
O37A W10A O25A 85.1(10)
O31A W10A O52A 171.1(9)
O43A W10A O52A 82.7(9)
O42A W10A O52A 85.8(9)
O37A W10A O52A 73.3(9)
O25A W10A O52A 82.2(8)
O32A W11A O44A 100.1(10)
O32A W11A O38A 103.0(10)
O44A W11A O38A 91.7(10)
O32A W11A O37A 98.5(10)
O44A W11A O37A 94.1(10)
O38A W11A O37A 156.4(10)
O32A W11A O26A 94.5(10)
O44A W11A O26A 165.4(9)
O38A W11A O26A 84.0(9)
O37A W11A O26A 84.7(9)
O32A W11A O52A 171.7(9)
O44A W11A O52A 83.3(9)
O38A W11A O52A 84.4(9)
O37A W11A O52A 73.6(9)
O26A W11A O52A 82.4(8)
O33A W12A O45A 99.7(10)
O33A W12A O38A 102.7(11)
O45A W12A O38A 91.1(10)
O33A W12A O39A 99.9(10)
O45A W12A O39A 93.4(9)
O38A W12A O39A 155.8(9)
O33A W12A O27A 95.1(10)
O45A W12A O27A 165.0(9)
O38A W12A O27A 83.2(9)
O39A W12A O27A 86.5(9)
O33A W12A O53A 172.2(10)
O45A W12A O53A 83.5(8)
O38A W12A O53A 84.3(9)
O39A W12A O53A 72.6(8)
O27A W12A O53A 82.1(8)
O34A W13A O46A 99.5(11)
O34A W13A O40A 103.1(11)
O46A W13A O40A 90.6(10)
O34A W13A O39A 98.2(11)
O46A W13A O39A 94.8(10)
O40A W13A O39A 156.9(9)
O34A W13A O28A 96.0(10)
O46A W13A O28A 164.4(9)
O40A W13A O28A 84.2(9)
O39A W13A O28A 84.6(9)
O34A W13A O53A 170.9(10)
O46A W13A O53A 84.0(9)
O40A W13A O53A 85.2(9)
O39A W13A O53A 73.0(8)
O28A W13A O53A 80.9(8)
O35A W14A O47A 100.0(10)
O35A W14A O40A 103.1(10)
O47A W14A O40A 90.7(10)
O35A W14A O41A 98.9(11)
O47A W14A O41A 94.3(10)
O40A W14A O41A 156.2(10)
O35A W14A O29A 94.6(10)
O47A W14A O29A 165.3(10)
O40A W14A O29A 84.0(9)
O41A W14A O29A 85.2(10)
O35A W14A O54A 171.2(10)
O47A W14A O54A 83.8(9)
O40A W14A O54A 84.7(8)
O41A W14A O54A 72.8(9)
O29A W14A O54A 82.0(8)
O36A W15A O48A 98.9(10)
O36A W15A O42A 102.3(10)
O48A W15A O42A 89.8(10)
O36A W15A O41A 99.8(11)
O48A W15A O41A 93.7(10)
O42A W15A O41A 156.8(10)
O36A W15A O30A 95.9(10)
O48A W15A O30A 164.9(10)
O42A W15A O30A 84.4(9)
O41A W15A O30A 86.3(10)
O36A W15A O54A 172.7(9)
O48A W15A O54A 83.1(9)
O42A W15A O54A 84.7(9)
O41A W15A O54A 73.0(9)
O30A W15A O54A 82.5(8)
O1B W1B O7B 102.9(11)
O1B W1B O12B 102.5(12)
O7B W1B O12B 88.0(10)
O1B W1B O4B 102.2(11)
O7B W1B O4B 88.1(10)
O12B W1B O4B 155.2(10)
O1B W1B O6B 100.1(12)
O7B W1B O6B 157.0(10)
O12B W1B O6B 87.5(11)
O4B W1B O6B 86.7(10)
O1B W1B O59B 168.6(11)
O7B W1B O59B 85.6(9)
O12B W1B O59B 85.2(9)
O4B W1B O59B 70.1(9)
O6B W1B O59B 71.6(9)
O2B W2B O9B 102.5(11)
O2B W2B O8B 102.6(11)
O9B W2B O8B 88.4(10)
O2B W2B O4B 99.7(11)
O9B W2B O4B 157.8(10)
O8B W2B O4B 87.2(10)
O2B W2B O5B 99.8(11)
O9B W2B O5B 90.2(10)
O8B W2B O5B 157.4(10)
O4B W2B O5B 85.6(10)
O2B W2B O59B 169.2(10)
O9B W2B O59B 85.1(10)
O8B W2B O59B 85.2(9)
O4B W2B O59B 72.9(9)
O5B W2B O59B 72.2(9)
O3B W3B O11B 104.8(11)
O3B W3B O10B 103.0(11)
O11B W3B O10B 87.1(11)
O3B W3B O6B 99.4(11)
O11B W3B O6B 89.2(11)
O10B W3B O6B 157.4(10)
O3B W3B O5B 99.1(11)
O11B W3B O5B 156.0(10)
O10B W3B O5B 90.0(10)
O6B W3B O5B 84.3(11)
O3B W3B O59B 167.7(10)
O11B W3B O59B 84.9(9)
O10B W3B O59B 84.6(9)
O6B W3B O59B 72.8(9)
O5B W3B O59B 71.1(9)
O13B W4B O25B 100.6(11)
O13B W4B O24B 102.4(11)
O25B W4B O24B 90.8(10)
O13B W4B O19B 99.9(11)
O25B W4B O19B 91.3(10)
O24B W4B O19B 156.8(10)
O13B W4B O7B 94.8(11)
O25B W4B O7B 164.5(10)
O24B W4B O7B 84.2(10)
O19B W4B O7B 87.7(10)
O13B W4B O56B 172.0(10)
O25B W4B O56B 84.7(9)
O24B W4B O56B 83.3(9)
O19B W4B O56B 73.9(9)
O7B W4B O56B 80.1(9)
O14B W5B O26B 101.0(11)
O14B W5B O20B 101.9(11)
O26B W5B O20B 92.1(10)
O14B W5B O19B 98.9(11)
O26B W5B O19B 91.3(10)
O20B W5B O19B 157.8(10)
O14B W5B O8B 95.1(10)
O26B W5B O8B 163.9(10)
O20B W5B O8B 83.2(10)
O19B W5B O8B 87.6(10)
O14B W5B O56B 170.9(10)
O26B W5B O56B 84.7(9)
O20B W5B O56B 84.9(9)
O19B W5B O56B 73.6(9)
O8B W5B O56B 79.6(9)
O15B W6B O27B 99.6(11)
O15B W6B O20B 101.3(11)
O27B W6B O20B 92.6(10)
O15B W6B O21B 100.1(11)
O27B W6B O21B 90.8(10)
O20B W6B O21B 157.5(10)
O15B W6B O9B 96.2(11)
O27B W6B O9B 164.1(10)
O20B W6B O9B 83.1(10)
O21B W6B O9B 87.5(10)
O15B W6B O57B 171.8(10)
O27B W6B O57B 84.4(9)
O20B W6B O57B 85.6(9)
O21B W6B O57B 72.6(9)
O9B W6B O57B 80.0(9)
O16B W7B O28B 100.0(11)
O16B W7B O21B 99.5(11)
O28B W7B O21B 92.0(10)
O16B W7B O22B 102.1(11)
O28B W7B O22B 90.9(10)
O21B W7B O22B 157.3(10)
O16B W7B O10B 97.1(11)
O28B W7B O10B 162.7(10)
O21B W7B O10B 87.6(10)
O22B W7B O10B 83.0(10)
O16B W7B O57B 172.4(10)
O28B W7B O57B 83.7(9)
O21B W7B O57B 73.6(9)
O22B W7B O57B 84.3(9)
O10B W7B O57B 79.7(9)
O17B W8B O29B 100.9(11)
O17B W8B O22B 101.7(11)
O29B W8B O22B 91.7(11)
O17B W8B O23B 99.4(11)
O29B W8B O23B 92.9(11)
O22B W8B O23B 157.1(11)
O17B W8B O11B 96.4(11)
O29B W8B O11B 162.7(10)
O22B W8B O11B 83.0(10)
O23B W8B O11B 86.0(10)
O17B W8B O58B 172.3(10)
O29B W8B O58B 82.8(9)
O22B W8B O58B 84.8(9)
O23B W8B O58B 73.6(9)
O11B W8B O58B 80.3(9)
O18B W9B O30B 100.2(11)
O18B W9B O24B 102.8(11)
O30B W9B O24B 90.3(10)
O18B W9B O23B 99.4(11)
O30B W9B O23B 91.5(11)
O24B W9B O23B 157.0(10)
O18B W9B O12B 96.0(11)
O30B W9B O12B 163.8(10)
O24B W9B O12B 85.3(10)
O23B W9B O12B 86.6(10)
O18B W9B O58B 172.9(10)
O30B W9B O58B 82.2(9)
O24B W9B O58B 83.8(9)
O23B W9B O58B 73.8(9)
O12B W9B O58B 81.8(9)
O31B W10B O43B 101.2(10)
O31B W10B O42B 104.0(11)
O43B W10B O42B 90.2(10)
O31B W10B O37B 97.0(10)
O43B W10B O37B 94.9(10)
O42B W10B O37B 157.0(10)
O31B W10B O25B 94.9(10)
O43B W10B O25B 163.8(9)
O42B W10B O25B 84.0(10)
O37B W10B O25B 84.9(9)
O31B W10B O52B 170.2(10)
O43B W10B O52B 82.2(9)
O42B W10B O52B 85.1(9)
O37B W10B O52B 73.5(8)
O25B W10B O52B 82.3(8)
O32B W11B O44B 101.0(11)
O32B W11B O38B 102.7(11)
O44B W11B O38B 91.1(10)
O32B W11B O37B 98.5(10)
O44B W11B O37B 94.5(10)
O38B W11B O37B 156.7(9)
O32B W11B O26B 94.5(10)
O44B W11B O26B 164.4(9)
O38B W11B O26B 83.9(9)
O37B W11B O26B 84.7(9)
O32B W11B O52B 171.6(10)
O44B W11B O52B 82.6(9)
O38B W11B O52B 84.7(9)
O37B W11B O52B 73.6(8)
O26B W11B O52B 82.2(8)
O33B W12B O45B 99.9(10)
O33B W12B O38B 102.0(10)
O45B W12B O38B 90.6(10)
O33B W12B O39B 97.4(10)
O45B W12B O39B 93.8(10)
O38B W12B O39B 159.1(10)
O33B W12B O27B 94.5(10)
O45B W12B O27B 165.5(10)
O38B W12B O27B 85.0(9)
O39B W12B O27B 85.7(9)
O33B W12B O53B 171.6(9)
O45B W12B O53B 83.0(9)
O38B W12B O53B 85.8(9)
O39B W12B O53B 74.5(9)
O27B W12B O53B 82.9(9)
O34B W13B O46B 101.0(11)
O34B W13B O40B 100.9(11)
O46B W13B O40B 91.1(10)
O34B W13B O39B 99.2(10)
O46B W13B O39B 93.2(9)
O40B W13B O39B 158.2(9)
O34B W13B O28B 95.1(10)
O46B W13B O28B 163.8(10)
O40B W13B O28B 84.4(10)
O39B W13B O28B 85.5(9)
O34B W13B O53B 171.5(10)
O46B W13B O53B 82.6(9)
O40B W13B O53B 86.7(9)
O39B W13B O53B 72.8(8)
O28B W13B O53B 81.7(8)
O35B W14B O47B 100.6(12)
O35B W14B O41B 99.1(12)
O47B W14B O41B 96.1(10)
O35B W14B O40B 101.7(11)
O47B W14B O40B 91.0(10)
O41B W14B O40B 156.4(10)
O35B W14B O29B 94.1(11)
O47B W14B O29B 164.8(10)
O41B W14B O29B 85.1(10)
O40B W14B O29B 82.4(9)
O35B W14B O54B 170.8(11)
O47B W14B O54B 85.0(9)
O41B W14B O54B 73.0(9)
O40B W14B O54B 85.3(9)
O29B W14B O54B 80.9(9)
O36B W15B O48B 99.8(12)
O36B W15B O42B 102.3(11)
O48B W15B O42B 91.3(10)
O36B W15B O41B 99.6(11)
O48B W15B O41B 91.8(10)
O42B W15B O41B 157.0(10)
O36B W15B O30B 96.1(11)
O48B W15B O30B 164.2(10)
O42B W15B O30B 85.4(10)
O41B W15B O30B 85.4(10)
O36B W15B O54B 171.8(10)
O48B W15B O54B 82.4(9)
O42B W15B O54B 85.5(9)
O41B W15B O54B 72.4(9)
O30B W15B O54B 81.9(9)
O1C W1C O12C 103.3(14)
O1C W1C O7C 102.4(14)
O12C W1C O7C 88.9(12)
O1C W1C O6C 101.0(14)
O12C W1C O6C 87.1(12)
O7C W1C O6C 156.5(12)
O1C W1C O4C 100.7(14)
O12C W1C O4C 155.9(12)
O7C W1C O4C 88.5(12)
O6C W1C O4C 85.9(12)
O1C W1C O59C 170.1(12)
O12C W1C O59C 83.9(11)
O7C W1C O59C 84.4(11)
O6C W1C O59C 72.1(11)
O4C W1C O59C 72.0(11)
O2C W2C O9C 100.6(14)
O2C W2C O8C 102.6(13)
O9C W2C O8C 89.5(12)
O2C W2C O4C 102.3(14)
O9C W2C O4C 156.8(12)
O8C W2C O4C 88.6(12)
O2C W2C O5C 101.3(14)
O9C W2C O5C 86.5(12)
O8C W2C O5C 156.1(12)
O4C W2C O5C 86.0(12)
O2C W2C O59C 171.1(12)
O9C W2C O59C 85.1(11)
O8C W2C O59C 84.1(11)
O4C W2C O59C 71.7(11)
O5C W2C O59C 72.1(11)
O3C W3C O11C 101.5(13)
O3C W3C O10C 102.5(13)
O11C W3C O10C 88.1(12)
O3C W3C O5C 103.3(14)
O11C W3C O5C 155.2(12)
O10C W3C O5C 86.0(12)
O3C W3C O6C 101.9(13)
O11C W3C O6C 87.5(12)
O10C W3C O6C 155.6(12)
O5C W3C O6C 88.1(13)
O3C W3C O59C 171.6(12)
O11C W3C O59C 83.6(10)
O10C W3C O59C 84.3(11)
O5C W3C O59C 71.9(11)
O6C W3C O59C 71.4(11)
O13C W4C O25C 100.6(12)
O13C W4C O24C 102.2(13)
O25C W4C O24C 91.1(11)
O13C W4C O19C 101.6(12)
O25C W4C O19C 92.7(11)
O24C W4C O19C 154.7(12)
O13C W4C O7C 96.2(12)
O25C W4C O7C 163.2(11)
O24C W4C O7C 83.9(11)
O19C W4C O7C 85.2(11)
O13C W4C O56C 172.8(11)
O25C W4C O56C 82.4(10)
O24C W4C O56C 84.2(10)
O19C W4C O56C 71.6(10)
O7C W4C O56C 81.1(10)
O14C W5C O26C 99.3(12)
O14C W5C O19C 99.6(13)
O26C W5C O19C 93.8(11)
O14C W5C O20C 101.2(13)
O26C W5C O20C 91.7(11)
O19C W5C O20C 157.4(12)
O14C W5C O8C 95.6(12)
O26C W5C O8C 165.1(11)
O19C W5C O8C 84.6(12)
O20C W5C O8C 84.5(11)
O14C W5C O56C 171.5(12)
O26C W5C O56C 84.7(10)
O19C W5C O56C 72.5(10)
O20C W5C O56C 86.1(10)
O8C W5C O56C 80.7(10)
O15C W6C O27C 100.1(12)
O15C W6C O21C 99.4(12)
O27C W6C O21C 93.5(11)
O15C W6C O20C 102.5(12)
O27C W6C O20C 89.3(11)
O21C W6C O20C 157.1(11)
O15C W6C O9C 96.9(12)
O27C W6C O9C 163.0(11)
O21C W6C O9C 85.6(11)
O20C W6C O9C 85.1(11)
O15C W6C O57C 170.7(11)
O27C W6C O57C 84.0(10)
O21C W6C O57C 71.9(10)
O20C W6C O57C 85.9(10)
O9C W6C O57C 79.6(10)
O16C W7C O28C 100.6(12)
O16C W7C O22C 101.9(12)
O28C W7C O22C 90.8(11)
O16C W7C O21C 99.5(12)
O28C W7C O21C 90.8(11)
O22C W7C O21C 157.9(11)
O16C W7C O10C 97.3(12)
O28C W7C O10C 162.1(11)
O22C W7C O10C 84.6(11)
O21C W7C O10C 87.2(11)
O16C W7C O57C 171.3(11)
O28C W7C O57C 81.3(10)
O22C W7C O57C 86.6(10)
O21C W7C O57C 71.9(10)
O10C W7C O57C 81.1(10)
O17C W8C O29C 102.0(12)
O17C W8C O22C 102.5(12)
O29C W8C O22C 92.5(11)
O17C W8C O23C 97.3(12)
O29C W8C O23C 91.8(11)
O22C W8C O23C 158.3(11)
O17C W8C O11C 95.5(12)
O29C W8C O11C 162.5(11)
O22C W8C O11C 84.0(11)
O23C W8C O11C 85.5(11)
O17C W8C O58C 170.9(11)
O29C W8C O58C 82.8(10)
O22C W8C O58C 84.9(10)
O23C W8C O58C 74.7(10)
O11C W8C O58C 79.8(10)
O18C W9C O30C 100.5(13)
O18C W9C O24C 102.5(13)
O30C W9C O24C 90.8(11)
O18C W9C O23C 98.7(12)
O30C W9C O23C 93.9(11)
O24C W9C O23C 157.1(11)
O18C W9C O12C 96.9(13)
O30C W9C O12C 162.5(11)
O24C W9C O12C 83.8(11)
O23C W9C O12C 85.0(11)
O18C W9C O58C 171.8(12)
O30C W9C O58C 83.4(10)
O24C W9C O58C 84.6(10)
O23C W9C O58C 73.8(10)
O12C W9C O58C 79.6(10)
O31C W10C O43C 99.0(12)
O31C W10C O42C 103.2(12)
O43C W10C O42C 91.1(10)
O31C W10C O37C 97.2(12)
O43C W10C O37C 93.0(10)
O42C W10C O37C 158.3(10)
O31C W10C O25C 96.1(12)
O43C W10C O25C 164.8(10)
O42C W10C O25C 84.3(10)
O37C W10C O25C 86.2(10)
O31C W10C O52C 169.9(11)
O43C W10C O52C 84.3(9)
O42C W10C O52C 86.1(9)
O37C W10C O52C 73.0(9)
O25C W10C O52C 81.0(9)
O32C W11C O44C 100.6(12)
O32C W11C O38C 102.5(11)
O44C W11C O38C 92.4(11)
O32C W11C O37C 98.2(11)
O44C W11C O37C 95.1(11)
O38C W11C O37C 156.3(10)
O32C W11C O26C 92.9(11)
O44C W11C O26C 166.2(10)
O38C W11C O26C 82.0(10)
O37C W11C O26C 85.5(10)
O32C W11C O52C 169.8(10)
O44C W11C O52C 85.9(9)
O38C W11C O52C 85.0(9)
O37C W11C O52C 73.2(9)
O26C W11C O52C 81.1(9)
O33C W12C O45C 99.8(11)
O33C W12C O38C 103.5(11)
O45C W12C O38C 90.4(10)
O33C W12C O39C 97.8(11)
O45C W12C O39C 93.4(10)
O38C W12C O39C 157.3(10)
O33C W12C O27C 95.3(11)
O45C W12C O27C 164.8(10)
O38C W12C O27C 84.5(10)
O39C W12C O27C 86.1(10)
O33C W12C O53C 171.1(10)
O45C W12C O53C 83.4(9)
O38C W12C O53C 84.6(9)
O39C W12C O53C 73.6(9)
O27C W12C O53C 81.9(9)
O34C W13C O46C 100.6(10)
O34C W13C O40C 101.3(11)
O46C W13C O40C 90.9(10)
O34C W13C O39C 99.0(11)
O46C W13C O39C 91.9(10)
O40C W13C O39C 158.6(10)
O34C W13C O28C 96.4(10)
O46C W13C O28C 163.1(10)
O40C W13C O28C 84.8(10)
O39C W13C O28C 86.4(10)
O34C W13C O53C 172.5(10)
O46C W13C O53C 81.7(9)
O40C W13C O53C 85.8(9)
O39C W13C O53C 73.7(9)
O28C W13C O53C 81.6(9)
O35C W14C O47C 100.0(12)
O35C W14C O40C 103.5(12)
O47C W14C O40C 91.9(10)
O35C W14C O41C 99.0(12)
O47C W14C O41C 93.8(10)
O40C W14C O41C 155.5(10)
O35C W14C O29C 96.7(12)
O47C W14C O29C 163.3(10)
O40C W14C O29C 83.4(10)
O41C W14C O29C 84.4(10)
O35C W14C O54C 171.7(11)
O47C W14C O54C 82.7(9)
O40C W14C O54C 84.2(9)
O41C W14C O54C 72.9(9)
O29C W14C O54C 80.9(9)
O36C W15C O48C 99.5(12)
O36C W15C O42C 102.1(11)
O48C W15C O42C 89.9(10)
O36C W15C O41C 98.8(11)
O48C W15C O41C 95.8(10)
O42C W15C O41C 157.1(10)
O36C W15C O30C 95.8(11)
O48C W15C O30C 164.2(10)
O42C W15C O30C 83.0(10)
O41C W15C O30C 85.8(10)
O36C W15C O54C 172.0(11)
O48C W15C O54C 84.5(9)
O42C W15C O54C 84.7(9)
O41C W15C O54C 73.8(9)
O30C W15C O54C 80.9(9)
O1D W1D O7D 103.2(12)
O1D W1D O12D 102.5(12)
O7D W1D O12D 90.3(11)
O1D W1D O4D 104.0(12)
O7D W1D O4D 82.4(11)
O12D W1D O4D 153.5(10)
O1D W1D O6D 102.0(12)
O7D W1D O6D 154.8(10)
O12D W1D O6D 84.7(11)
O4D W1D O6D 91.1(11)
O1D W1D O59D 169.9(11)
O7D W1D O59D 83.5(9)
O12D W1D O59D 84.8(9)
O4D W1D O59D 69.1(10)
O6D W1D O59D 71.4(10)
O2D W2D O4D 104.3(12)
O2D W2D O8D 103.4(12)
O4D W2D O8D 83.6(11)
O2D W2D O9D 102.1(12)
O4D W2D O9D 153.4(11)
O8D W2D O9D 87.8(11)
O2D W2D O5D 104.0(12)
O4D W2D O5D 92.6(11)
O8D W2D O5D 152.4(11)
O9D W2D O5D 83.5(11)
O2D W2D O59D 171.0(11)
O4D W2D O59D 69.9(10)
O8D W2D O59D 83.2(10)
O9D W2D O59D 84.1(9)
O5D W2D O59D 69.9(10)
O3D W3D O5D 103.6(12)
O3D W3D O6D 100.8(12)
O5D W3D O6D 91.7(11)
O3D W3D O11D 102.2(12)
O5D W3D O11D 154.0(11)
O6D W3D O11D 86.6(11)
O3D W3D O10D 102.8(12)
O5D W3D O10D 83.2(11)
O6D W3D O10D 156.4(11)
O11D W3D O10D 88.0(10)
O3D W3D O59D 170.1(11)
O5D W3D O59D 70.2(10)
O6D W3D O59D 72.1(10)
O11D W3D O59D 84.6(9)
O10D W3D O59D 84.5(9)
O13D W4D O25D 101.1(11)
O13D W4D O24D 101.5(11)
O25D W4D O24D 93.1(10)
O13D W4D O19D 100.2(11)
O25D W4D O19D 91.0(10)
O24D W4D O19D 156.7(10)
O13D W4D O7D 95.8(11)
O25D W4D O7D 163.1(10)
O24D W4D O7D 83.9(10)
O19D W4D O7D 85.5(10)
O13D W4D O56D 173.0(10)
O25D W4D O56D 82.5(9)
O24D W4D O56D 84.1(9)
O19D W4D O56D 73.7(9)
O7D W4D O56D 80.6(9)
O14D W5D O26D 101.2(11)
O14D W5D O20D 103.1(11)
O26D W5D O20D 92.2(10)
O14D W5D O19D 97.6(11)
O26D W5D O19D 92.0(10)
O20D W5D O19D 157.7(10)
O14D W5D O8D 96.1(11)
O26D W5D O8D 162.7(10)
O20D W5D O8D 84.0(10)
O19D W5D O8D 85.6(10)
O14D W5D O56D 170.8(10)
O26D W5D O56D 82.6(9)
O20D W5D O56D 85.0(9)
O19D W5D O56D 73.8(9)
O8D W5D O56D 80.3(9)
O15D W6D O27D 101.4(11)
O15D W6D O20D 102.7(11)
O27D W6D O20D 91.3(10)
O15D W6D O21D 98.9(11)
O27D W6D O21D 90.6(10)
O20D W6D O21D 157.5(10)
O15D W6D O9D 96.0(11)
O27D W6D O9D 162.5(10)
O20D W6D O9D 84.8(10)
O21D W6D O9D 86.7(10)
O15D W6D O57D 172.2(10)
O27D W6D O57D 81.7(9)
O20D W6D O57D 84.3(9)
O21D W6D O57D 73.8(9)
O9D W6D O57D 80.9(9)
O16D W7D O28D 100.4(11)
O16D W7D O22D 101.9(11)
O28D W7D O22D 91.8(10)
O16D W7D O21D 99.6(11)
O28D W7D O21D 92.5(10)
O22D W7D O21D 156.9(10)
O16D W7D O10D 97.0(11)
O28D W7D O10D 162.7(10)
O22D W7D O10D 84.0(10)
O21D W7D O10D 85.2(10)
O16D W7D O57D 172.6(10)
O28D W7D O57D 82.7(9)
O22D W7D O57D 84.7(9)
O21D W7D O57D 73.4(9)
O10D W7D O57D 80.1(9)
O17D W8D O29D 100.8(11)
O17D W8D O22D 103.1(11)
O29D W8D O22D 93.4(10)
O17D W8D O23D 98.4(11)
O29D W8D O23D 92.2(10)
O22D W8D O23D 156.4(10)
O17D W8D O11D 95.4(11)
O29D W8D O11D 163.8(10)
O22D W8D O11D 82.0(10)
O23D W8D O11D 86.3(10)
O17D W8D O58D 170.1(10)
O29D W8D O58D 84.3(9)
O22D W8D O58D 84.9(9)
O23D W8D O58D 72.8(9)
O11D W8D O58D 79.9(9)
O18D W9D O30D 101.0(11)
O18D W9D O24D 102.7(11)
O30D W9D O24D 92.6(10)
O18D W9D O23D 98.9(11)
O30D W9D O23D 92.1(10)
O24D W9D O23D 156.6(10)
O18D W9D O12D 95.6(11)
O30D W9D O12D 163.3(10)
O24D W9D O12D 83.9(10)
O23D W9D O12D 85.2(10)
O18D W9D O58D 171.2(10)
O30D W9D O58D 83.0(9)
O24D W9D O58D 84.8(9)
O23D W9D O58D 73.1(9)
O12D W9D O58D 80.4(9)
O31D W10D O43D 99.5(11)
O31D W10D O42D 102.8(10)
O43D W10D O42D 91.3(10)
O31D W10D O37D 97.8(11)
O43D W10D O37D 93.6(10)
O42D W10D O37D 157.8(10)
O31D W10D O25D 96.4(10)
O43D W10D O25D 164.2(10)
O42D W10D O25D 84.9(10)
O37D W10D O25D 84.6(10)
O31D W10D O52D 172.8(9)
O43D W10D O52D 82.8(9)
O42D W10D O52D 83.9(9)
O37D W10D O52D 75.2(9)
O25D W10D O52D 81.5(8)
O32D W11D O44D 99.8(11)
O32D W11D O38D 102.3(10)
O44D W11D O38D 92.0(10)
O32D W11D O37D 98.8(11)
O44D W11D O37D 95.0(10)
O38D W11D O37D 156.3(10)
O32D W11D O26D 94.9(10)
O44D W11D O26D 165.1(10)
O38D W11D O26D 82.6(9)
O37D W11D O26D 84.9(10)
O32D W11D O52D 172.3(9)
O44D W11D O52D 84.4(9)
O38D W11D O52D 83.9(8)
O37D W11D O52D 74.3(9)
O26D W11D O52D 81.3(8)
O33D W12D O45D 100.3(10)
O33D W12D O39D 99.0(10)
O45D W12D O39D 91.9(9)
O33D W12D O38D 102.3(10)
O45D W12D O38D 90.7(9)
O39D W12D O38D 157.7(9)
O33D W12D O27D 96.0(10)
O45D W12D O27D 163.7(9)
O39D W12D O27D 86.3(9)
O38D W12D O27D 85.1(9)
O33D W12D O53D 172.7(9)
O45D W12D O53D 81.8(9)
O39D W12D O53D 73.9(8)
O38D W12D O53D 84.5(8)
O27D W12D O53D 82.2(8)
O34D W13D O46D 100.9(11)
O34D W13D O40D 101.5(11)
O46D W13D O40D 92.0(10)
O34D W13D O39D 100.2(10)
O46D W13D O39D 91.8(9)
O40D W13D O39D 156.8(9)
O34D W13D O28D 96.6(10)
O46D W13D O28D 162.6(9)
O40D W13D O28D 84.4(9)
O39D W13D O28D 85.2(9)
O34D W13D O53D 173.0(10)
O46D W13D O53D 81.4(9)
O40D W13D O53D 84.9(8)
O39D W13D O53D 73.1(8)
O28D W13D O53D 81.3(8)
O35D W14D O47D 99.8(11)
O35D W14D O40D 102.4(11)
O47D W14D O40D 92.3(9)
O35D W14D O41D 99.0(11)
O47D W14D O41D 95.2(10)
O40D W14D O41D 155.7(9)
O35D W14D O29D 95.4(10)
O47D W14D O29D 164.6(9)
O40D W14D O29D 82.0(9)
O41D W14D O29D 84.7(9)
O35D W14D O54D 172.1(10)
O47D W14D O54D 84.0(9)
O40D W14D O54D 84.3(8)
O41D W14D O54D 73.6(9)
O29D W14D O54D 81.3(8)
O36D W15D O48D 98.8(11)
O36D W15D O42D 102.5(11)
O48D W15D O42D 90.9(10)
O36D W15D O41D 98.8(11)
O48D W15D O41D 94.5(10)
O42D W15D O41D 157.0(10)
O36D W15D O30D 97.4(11)
O48D W15D O30D 163.6(9)
O42D W15D O30D 83.5(10)
O41D W15D O30D 85.2(10)
O36D W15D O54D 172.0(10)
O48D W15D O54D 83.2(9)
O42D W15D O54D 85.2(9)
O41D W15D O54D 73.3(8)
O30D W15D O54D 81.1(8)
W1E O4E W2E 122.0(8)
W2E O5E W3E 122.1(8)
W3E O6E W1E 122.0(8)
W1E O7E W4E 149.5(10)
W2E O8E W5E 149.5(9)
W2E O9E W6E 147.9(9)
W3E O10E W7E 148.8(9)
W3E O11E W8E 148.0(10)
W1E O12E W9E 149.2(9)
W5E O19E W4E 122.0(9)
W5E O20E W6E 155.4(9)
W6E O21E W7E 120.5(8)
W8E O22E W7E 156.1(10)
W8E O23E W9E 122.1(9)
W9E O24E W4E 155.5(9)
W4E O25E W10E 162.9(9)
W5E O26E W11E 162.6(9)
W6E O27E W12E 163.3(9)
W7E O28E W13E 163.6(10)
W8E O29E W14E 161.1(10)
W9E O30E W15E 161.8(10)
W10E O37E W11E 122.1(8)
W11E O38E W12E 144.0(9)
W13E O39E W12E 123.2(8)
W14E O40E W13E 144.5(9)
W15E O41E W14E 121.6(8)
W15E O42E W10E 144.0(9)
W10E O43E Ti1E 151.3(9)
W11E O44E Ti2E 150.8(9)
W12E O45E Ti2E 150.8(10)
W13E O46E Ti3E 150.4(10)
W14E O47E Ti3E 152.3(9)
W15E O48E Ti1E 151.8(10)
Ti2E O49E Ti1E 115.7(8)
Ti2E O49E Na4 122.9(8)
Ti1E O49E Na4 120.0(8)
Ti2E O50E Ti3E 115.4(8)
Ti2E O50E Na7 120.7(8)
Ti3E O50E Na7 121.4(8)
Ti1E O51E Ti3E 114.9(8)
P1E O52E W10E 128.3(9)
P1E O52E W11E 127.2(9)
W10E O52E W11E 91.3(5)
P1E O53E W12E 128.6(9)
P1E O53E W13E 127.0(9)
W12E O53E W13E 91.0(5)
P1E O54E W14E 127.8(9)
P1E O54E W15E 126.7(9)
W14E O54E W15E 90.8(6)
P1E O55E Ti2E 126.1(9)
P1E O55E Ti1E 126.8(9)
Ti2E O55E Ti1E 88.4(6)
P1E O55E Ti3E 126.2(9)
Ti2E O55E Ti3E 88.5(6)
Ti1E O55E Ti3E 88.3(6)
P2E O56E W4E 128.4(9)
P2E O56E W5E 128.9(9)
W4E O56E W5E 90.4(5)
P2E O57E W6E 130.0(9)
P2E O57E W7E 127.4(9)
W6E O57E W7E 91.0(6)
P2E O58E W8E 129.4(9)
P2E O58E W9E 127.9(9)
W8E O58E W9E 90.8(6)
P2E O59E W2E 124.8(9)
P2E O59E W1E 123.2(9)
W2E O59E W1E 91.9(6)
P2E O59E W3E 124.1(9)
W2E O59E W3E 91.7(5)
W1E O59E W3E 91.7(5)
W1F O4F W2F 123.3(10)
W2F O5F W3F 124.0(10)
W3F O6F W1F 122.8(9)
W1F O7F W4F 148.8(11)
W2F O8F W5F 149.2(11)
W2F O9F W6F 149.5(10)
W3F O10F W7F 148.2(10)
W3F O11F W8F 151.1(10)
W1F O12F W9F 149.3(10)
W5F O19F W4F 121.5(10)
W6F O20F W5F 155.2(10)
W7F O21F W6F 122.0(9)
W7F O22F W8F 154.9(10)
W9F O23F W8F 121.2(9)
W9F O24F W4F 155.2(10)
W4F O25F W10F 162.1(10)
W5F O26F W11F 162.3(10)
W6F O27F W12F 161.2(10)
W7F O28F W13F 162.0(10)
W8F O29F W14F 161.7(10)
W9F O30F W15F 161.8(10)
W11F O37F W10F 122.6(8)
W12F O38F W11F 142.5(9)
W13F O39F W12F 120.3(9)
W13F O40F W14F 142.2(9)
W14F O41F W15F 121.3(9)
W15F O42F W10F 143.2(10)
W10F O43F Ti1F 151.9(9)
W11F O44F Ti2F 151.2(9)
W12F O45F Ti2F 153.4(10)
W13F O46F Ti3F 154.4(10)
W14F O47F Ti3F 151.9(10)
W15F O48F Ti1F 151.3(10)
Ti1F O49F Ti2F 116.6(8)
Ti3F O50F Ti2F 116.0(9)
Ti3F O50F Na2 120.2(8)
Ti2F O50F Na2 121.7(8)
Ti1F O51F Ti3F 114.9(9)
Ti1F O51F Na4 121.8(8)
Ti3F O51F Na4 121.5(8)
P1F O52F W10F 126.4(9)
P1F O52F W11F 126.4(9)
W10F O52F W11F 92.2(6)
P1F O53F W13F 127.4(9)
P1F O53F W12F 125.5(9)
W13F O53F W12F 91.9(6)
P1F O54F W15F 128.3(9)
P1F O54F W14F 127.9(9)
W15F O54F W14F 91.8(6)
P1F O55F Ti1F 126.4(9)
P1F O55F Ti3F 126.8(9)
Ti1F O55F Ti3F 87.2(6)
P1F O55F Ti2F 128.3(10)
Ti1F O55F Ti2F 88.2(6)
Ti3F O55F Ti2F 86.4(6)
P2F O56F W5F 129.4(10)
P2F O56F W4F 129.2(10)
W5F O56F W4F 90.1(6)
P2F O57F W6F 130.4(10)
P2F O57F W7F 128.7(10)
W6F O57F W7F 90.7(6)
P2F O58F W8F 130.4(10)
P2F O58F W9F 127.7(10)
W8F O58F W9F 90.7(6)
P2F O59F W2F 125.5(10)
P2F O59F W3F 123.4(10)
W2F O59F W3F 93.5(6)
P2F O59F W1F 121.3(10)
W2F O59F W1F 92.3(6)
W3F O59F W1F 91.8(6)
W2G O4G W1G 125.6(10)
W2G O5G W3G 130.0(11)
W1G O6G W3G 127.4(10)
W1G O7G W4G 148.7(10)
W2G O8G W5G 148.2(10)
W2G O9G W6G 149.3(11)
W3G O10G W7G 150.2(10)
W3G O11G W8G 147.3(10)
W1G O12G W9G 150.4(11)
W5G O19G W4G 124.9(10)
W6G O20G W5G 156.0(10)
W7G O21G W6G 121.0(9)
W8G O22G W7G 156.0(10)
W9G O23G W8G 121.8(9)
W9G O24G W4G 155.7(10)
W4G O25G W10G 161.8(10)
W5G O26G W11G 161.8(10)
W6G O27G W12G 161.7(10)
W7G O28G W13G 162.9(10)
W8G O29G W14G 162.5(10)
W9G O30G W15G 162.0(10)
W11G O37G W10G 122.5(9)
W11G O38G W12G 142.4(10)
W12G O39G W13G 121.3(9)
W13G O40G W14G 142.8(9)
W14G O41G W15G 120.6(8)
W10G O42G W15G 143.2(10)
W10G O43G Ti1G 151.3(10)
W11G O44G Ti2G 149.7(10)
W12G O45G Ti2G 153.1(10)
W13G O46G Ti3G 152.8(10)
W14G O47G Ti3G 151.7(9)
W15G O48G Ti1G 151.9(9)
Ti2G O49G Ti1G 114.7(9)
Ti2G O49G Na4 121.8(8)
Ti1G O49G Na4 121.8(8)
Ti3G O50G Ti2G 115.6(9)
Ti3G O50G Na2 121.1(8)
Ti2G O50G Na2 121.7(8)
Ti3G O51G Ti1G 116.5(9)
Ti3G O51G Na7 122.8(8)
Ti1G O51G Na7 119.1(8)
P1G O52G W11G 126.8(9)
P1G O52G W10G 125.7(9)
W11G O52G W10G 91.7(6)
P1G O53G W13G 127.6(9)
P1G O53G W12G 125.9(9)
W13G O53G W12G 91.9(6)
P1G O54G W14G 128.7(10)
P1G O54G W15G 127.4(10)
W14G O54G W15G 91.0(5)
P1G O55G Ti1G 126.0(9)
P1G O55G Ti2G 127.8(9)
Ti1G O55G Ti2G 88.1(6)
P1G O55G Ti3G 128.2(9)
Ti1G O55G Ti3G 87.0(6)
Ti2G O55G Ti3G 86.1(6)
P2G O56G W4G 130.5(10)
P2G O56G W5G 127.8(10)
W4G O56G W5G 90.7(6)
P2G O57G W6G 129.7(10)
P2G O57G W7G 128.4(10)
W6G O57G W7G 90.1(6)
P2G O58G W8G 130.1(10)
P2G O58G W9G 129.5(10)
W8G O58G W9G 90.4(6)
P2G O59G W1G 125.0(10)
P2G O59G W2G 124.2(10)
W1G O59G W2G 92.0(6)
P2G O59G W3G 122.7(10)
W1G O59G W3G 91.6(6)
W2G O59G W3G 92.0(6)
W1H O4H W2H 126.2(12)
W3H O5H W2H 125.8(12)
W3H O6H W1H 124.4(12)
W1H O7H W4H 148.0(13)
W2H O8H W5H 149.0(12)
W2H O9H W6H 148.4(12)
W3H O10H W7H 151.5(12)
W3H O11H W8H 151.0(12)
W1H O12H W9H 150.9(13)
W5H O19H W4H 122.0(11)
W5H O20H W6H 154.3(12)
W7H O21H W6H 122.3(11)
W8H O22H W7H 151.8(11)
W9H O23H W8H 124.1(11)
W4H O24H W9H 154.8(13)
W4H O25H W10H 164.8(12)
W5H O26H W11H 164.1(11)
W6H O27H W12H 160.6(10)
W7H O28H W13H 161.3(11)
W8H O29H W14H 163.1(11)
W9H O30H W15H 163.4(12)
W11H O37H W10H 122.8(9)
W11H O38H W12H 144.3(10)
W12H O39H W13H 121.5(9)
W14H O40H W13H 143.3(10)
W15H O41H W14H 123.1(10)
W10H O42H W15H 142.5(10)
W10H O43H Ti1H 150.3(10)
W11H O44H Ti2H 151.0(10)
W12H O45H Ti2H 152.8(10)
W13H O46H Ti3H 152.4(10)
W14H O47H Ti3H 151.9(10)
W15H O48H Ti1H 151.7(10)
Ti1H O49H Ti2H 116.0(9)
Ti1H O49H Na7 121.4(8)
Ti2H O49H Na7 120.1(8)
Ti2H O50H Ti3H 116.3(9)
Ti2H O50H Na2 120.3(8)
Ti3H O50H Na2 121.8(8)
Ti1H O51H Ti3H 117.5(9)
P1H O52H W10H 128.3(11)
P1H O52H W11H 127.1(10)
W10H O52H W11H 90.7(6)
P1H O53H W13H 128.7(10)
P1H O53H W12H 125.3(10)
W13H O53H W12H 91.7(6)
P1H O54H W14H 128.4(10)
P1H O54H W15H 124.2(10)
W14H O54H W15H 92.2(6)
P1H O55H Ti1H 126.5(9)
P1H O55H Ti2H 126.4(10)
Ti1H O55H Ti2H 88.1(6)
P1H O55H Ti3H 127.3(9)
Ti1H O55H Ti3H 88.2(6)
Ti2H O55H Ti3H 87.5(6)
P2H O56H W5H 129.5(13)
P2H O56H W4H 130.2(12)
W5H O56H W4H 89.5(7)
P2H O57H W6H 129.8(11)
P2H O57H W7H 129.6(12)
W6H O57H W7H 91.1(7)
P2H O58H W8H 131.2(12)
P2H O58H W9H 127.9(11)
W8H O58H W9H 90.4(7)
P2H O59H W1H 124.4(12)
P2H O59H W3H 123.7(12)
W1H O59H W3H 92.9(8)
P2H O59H W2H 122.8(12)
W1H O59H W2H 91.7(8)
W3H O59H W2H 92.3(8)
Ti1E O1Y Ti1F 148.2(10)
Ti2E O2Y Ti1G 149.7(10)
Ti3E O3Y Ti1H 150.8(10)
Ti3H O4Y Ti2F 146.8(10)
Ti2G O5Y Ti3F 147.7(10)
Ti3G O6Y Ti2H 149.5(11)
O54E P1E O52E 111.5(9)
O54E P1E O53E 111.7(9)
O52E P1E O53E 111.8(9)
O54E P1E O55E 107.8(9)
O52E P1E O55E 106.8(9)
O53E P1E O55E 107.0(9)
O56E P2E O58E 113.1(9)
O56E P2E O57E 110.8(9)
O58E P2E O57E 112.5(9)
O56E P2E O59E 107.1(9)
O58E P2E O59E 107.2(9)
O57E P2E O59E 105.6(9)
O53F P1F O54F 111.2(9)
O53F P1F O52F 111.9(9)
O54F P1F O52F 112.3(9)
O53F P1F O55F 107.9(9)
O54F P1F O55F 106.1(9)
O52F P1F O55F 107.0(9)
O58F P2F O57F 112.9(10)
O58F P2F O56F 113.4(10)
O57F P2F O56F 112.4(10)
O58F P2F O59F 107.7(10)
O57F P2F O59F 103.4(10)
O56F P2F O59F 106.2(10)
O54G P1G O53G 110.5(9)
O54G P1G O52G 112.9(10)
O53G P1G O52G 111.3(9)
O54G P1G O55G 106.7(9)
O53G P1G O55G 107.0(9)
O52G P1G O55G 108.2(9)
O57G P2G O58G 113.4(10)
O57G P2G O56G 112.8(10)
O58G P2G O56G 111.8(10)
O57G P2G O59G 107.1(10)
O58G P2G O59G 105.7(10)
O56G P2G O59G 105.4(10)
O52H P1H O53H 113.1(10)
O52H P1H O54H 112.7(10)
O53H P1H O54H 108.2(10)
O52H P1H O55H 107.4(10)
O53H P1H O55H 107.6(9)
O54H P1H O55H 107.7(10)
O56H P2H O57H 113.3(12)
O56H P2H O58H 113.3(12)
O57H P2H O58H 112.2(11)
O56H P2H O59H 106.3(12)
O57H P2H O59H 105.7(12)
O58H P2H O59H 105.1(12)
O1Y Ti1E O49E 102.2(7)
O1Y Ti1E O51E 98.6(7)
O49E Ti1E O51E 94.0(7)
O1Y Ti1E O48E 95.7(7)
O49E Ti1E O48E 160.7(7)
O51E Ti1E O48E 90.5(7)
O1Y Ti1E O43E 97.4(7)
O49E Ti1E O43E 90.7(7)
O51E Ti1E O43E 162.0(7)
O48E Ti1E O43E 79.7(7)
O1Y Ti1E O55E 177.2(7)
O49E Ti1E O55E 77.0(6)
O51E Ti1E O55E 78.8(6)
O48E Ti1E O55E 85.5(6)
O43E Ti1E O55E 85.4(6)
O1Y Ti1E Na4 70.6(5)
O49E Ti1E Na4 33.8(5)
O51E Ti1E Na4 109.8(5)
O48E Ti1E Na4 156.6(5)
O43E Ti1E Na4 83.3(5)
O55E Ti1E Na4 109.2(4)
O2Y Ti2E O49E 100.4(7)
O2Y Ti2E O50E 98.7(7)
O49E Ti2E O50E 92.4(7)
O2Y Ti2E O44E 95.6(7)
O49E Ti2E O44E 91.5(7)
O50E Ti2E O44E 164.2(7)
O2Y Ti2E O45E 94.4(7)
O49E Ti2E O45E 164.0(7)
O50E Ti2E O45E 91.6(7)
O44E Ti2E O45E 80.7(7)
O2Y Ti2E O55E 177.4(7)
O49E Ti2E O55E 78.6(6)
O50E Ti2E O55E 78.9(7)
O44E Ti2E O55E 86.9(6)
O45E Ti2E O55E 87.0(6)
O2Y Ti2E Na4 70.2(5)
O49E Ti2E Na4 32.3(5)
O50E Ti2E Na4 107.7(5)
O44E Ti2E Na4 83.4(5)
O45E Ti2E Na4 156.6(5)
O55E Ti2E Na4 109.3(4)
O2Y Ti2E Na7 67.5(5)
O49E Ti2E Na7 110.2(5)
O50E Ti2E Na7 34.0(5)
O44E Ti2E Na7 154.1(5)
O45E Ti2E Na7 81.2(5)
O55E Ti2E Na7 110.5(4)
Na4 Ti2E Na7 107.3(2)
O3Y Ti3E O50E 99.3(7)
O3Y Ti3E O51E 99.1(7)
O50E Ti3E O51E 92.9(7)
O3Y Ti3E O46E 98.3(7)
O50E Ti3E O46E 90.7(7)
O51E Ti3E O46E 161.4(7)
O3Y Ti3E O47E 99.4(7)
O50E Ti3E O47E 160.3(7)
O51E Ti3E O47E 90.0(7)
O46E Ti3E O47E 80.7(7)
O3Y Ti3E O55E 174.7(7)
O50E Ti3E O55E 77.0(6)
O51E Ti3E O55E 77.4(6)
O46E Ti3E O55E 85.7(6)
O47E Ti3E O55E 84.7(6)
O3Y Ti3E Na7 69.1(5)
O50E Ti3E Na7 33.5(5)
O51E Ti3E Na7 111.2(5)
O46E Ti3E Na7 81.3(5)
O47E Ti3E Na7 156.9(5)
O55E Ti3E Na7 108.2(4)
O1Y Ti1F O51F 100.3(7)
O1Y Ti1F O49F 100.6(7)
O51F Ti1F O49F 92.4(7)
O1Y Ti1F O48F 95.4(7)
O51F Ti1F O48F 91.9(7)
O49F Ti1F O48F 162.4(7)
O1Y Ti1F O43F 95.2(7)
O51F Ti1F O43F 163.0(7)
O49F Ti1F O43F 91.7(7)
O48F Ti1F O43F 79.5(7)
O1Y Ti1F O55F 178.1(7)
O51F Ti1F O55F 79.3(7)
O49F Ti1F O55F 77.6(7)
O48F Ti1F O55F 86.4(6)
O43F Ti1F O55F 85.5(6)
O1Y Ti1F Na4 69.8(5)
O51F Ti1F Na4 32.9(5)
O49F Ti1F Na4 109.3(5)
O48F Ti1F Na4 83.1(5)
O43F Ti1F Na4 155.8(5)
O55F Ti1F Na4 110.2(4)
O4Y Ti2F O50F 100.4(8)
O4Y Ti2F O49F 101.7(7)
O50F Ti2F O49F 93.2(7)
O4Y Ti2F O45F 98.0(7)
O50F Ti2F O45F 91.2(7)
O49F Ti2F O45F 158.7(7)
O4Y Ti2F O44F 96.9(7)
O50F Ti2F O44F 161.1(7)
O49F Ti2F O44F 90.6(7)
O45F Ti2F O44F 79.0(7)
O4Y Ti2F O55F 178.1(7)
O50F Ti2F O55F 78.4(7)
O49F Ti2F O55F 77.0(7)
O45F Ti2F O55F 83.5(6)
O44F Ti2F O55F 84.4(6)
O5Y Ti3F O50F 100.2(8)
O5Y Ti3F O51F 101.4(7)
O50F Ti3F O51F 93.5(7)
O5Y Ti3F O46F 96.5(7)
O50F Ti3F O46F 92.5(7)
O51F Ti3F O46F 159.8(7)
O5Y Ti3F O47F 96.7(7)
O50F Ti3F O47F 161.8(7)
O51F Ti3F O47F 89.7(7)
O46F Ti3F O47F 79.0(7)
O5Y Ti3F O55F 178.9(7)
O50F Ti3F O55F 78.7(7)
O51F Ti3F O55F 78.3(7)
O46F Ti3F O55F 83.9(6)
O47F Ti3F O55F 84.4(6)
O5Y Ti3F Na4 70.7(5)
O50F Ti3F Na4 109.7(5)
O51F Ti3F Na4 32.8(5)
O46F Ti3F Na4 155.8(5)
O47F Ti3F Na4 82.1(5)
O55F Ti3F Na4 109.2(4)
O5Y Ti3F Na2 67.8(6)
O50F Ti3F Na2 34.9(5)
O51F Ti3F Na2 111.6(5)
O46F Ti3F Na2 83.8(5)
O47F Ti3F Na2 155.3(5)
O55F Ti3F Na2 111.3(4)
Na4 Ti3F Na2 108.7(2)
O2Y Ti1G O51G 101.4(7)
O2Y Ti1G O49G 100.5(7)
O51G Ti1G O49G 92.6(7)
O2Y Ti1G O43G 94.8(7)
O51G Ti1G O43G 162.7(7)
O49G Ti1G O43G 90.5(7)
O2Y Ti1G O48G 94.5(7)
O51G Ti1G O48G 92.2(7)
O49G Ti1G O48G 163.1(7)
O43G Ti1G O48G 80.2(7)
O2Y Ti1G O55G 179.1(7)
O51G Ti1G O55G 78.6(7)
O49G Ti1G O55G 78.6(7)
O43G Ti1G O55G 85.4(7)
O48G Ti1G O55G 86.5(6)
O2Y Ti1G Na4 70.0(5)
O51G Ti1G Na4 109.5(5)
O49G Ti1G Na4 32.6(5)
O43G Ti1G Na4 81.8(5)
O48G Ti1G Na4 155.1(5)
O55G Ti1G Na4 109.1(4)
O2Y Ti1G Na7 68.9(5)
O51G Ti1G Na7 34.9(5)
O49G Ti1G Na7 110.3(5)
O43G Ti1G Na7 155.2(5)
O48G Ti1G Na7 82.5(5)
O55G Ti1G Na7 111.2(4)
Na4 Ti1G Na7 108.2(2)
O5Y Ti2G O50G 98.7(8)
O5Y Ti2G O49G 101.6(8)
O50G Ti2G O49G 93.4(7)
O5Y Ti2G O45G 96.8(7)
O50G Ti2G O45G 91.6(7)
O49G Ti2G O45G 160.0(7)
O5Y Ti2G O44G 97.1(7)
O50G Ti2G O44G 163.2(7)
O49G Ti2G O44G 88.9(7)
O45G Ti2G O44G 80.9(7)
O5Y Ti2G O55G 177.9(7)
O50G Ti2G O55G 79.3(7)
O49G Ti2G O55G 78.1(7)
O45G Ti2G O55G 83.8(6)
O44G Ti2G O55G 85.0(6)
O5Y Ti2G Na4 71.4(6)
O50G Ti2G Na4 110.0(5)
O49G Ti2G Na4 32.7(5)
O45G Ti2G Na4 156.5(5)
O44G Ti2G Na4 80.5(5)
O55G Ti2G Na4 108.7(4)
O6Y Ti3G O51G 100.4(8)
O6Y Ti3G O50G 99.2(8)
O51G Ti3G O50G 94.4(7)
O6Y Ti3G O46G 99.1(8)
O51G Ti3G O46G 158.7(8)
O50G Ti3G O46G 90.8(7)
O6Y Ti3G O47G 98.8(7)
O51G Ti3G O47G 89.2(7)
O50G Ti3G O47G 160.7(7)
O46G Ti3G O47G 79.5(7)
O6Y Ti3G O55G 176.7(7)
O51G Ti3G O55G 77.5(7)
O50G Ti3G O55G 78.5(7)
O46G Ti3G O55G 83.3(7)
O47G Ti3G O55G 83.8(6)
O6Y Ti3G Na7 70.1(5)
O51G Ti3G Na7 33.0(5)
O50G Ti3G Na7 111.5(5)
O46G Ti3G Na7 156.2(5)
O47G Ti3G Na7 81.3(5)
O55G Ti3G Na7 108.4(4)
O6Y Ti3G Na2 67.6(5)
O51G Ti3G Na2 112.1(5)
O50G Ti3G Na2 34.3(5)
O46G Ti3G Na2 83.3(5)
O47G Ti3G Na2 156.0(5)
O55G Ti3G Na2 110.7(4)
Na7 Ti3G Na2 110.2(2)
O3Y Ti1H O49H 100.4(8)
O3Y Ti1H O51H 101.1(8)
O49H Ti1H O51H 93.1(7)
O3Y Ti1H O48H 95.7(7)
O49H Ti1H O48H 161.9(8)
O51H Ti1H O48H 91.6(7)
O3Y Ti1H O43H 96.1(7)
O49H Ti1H O43H 90.5(7)
O51H Ti1H O43H 161.4(8)
O48H Ti1H O43H 79.7(7)
O3Y Ti1H O55H 177.8(7)
O49H Ti1H O55H 78.4(7)
O51H Ti1H O55H 77.1(7)
O48H Ti1H O55H 85.7(7)
O43H Ti1H O55H 85.8(7)
O3Y Ti1H Na7 69.7(5)
O49H Ti1H Na7 33.9(5)
O51H Ti1H Na7 112.2(5)
O48H Ti1H Na7 153.7(5)
O43H Ti1H Na7 80.2(5)
O55H Ti1H Na7 109.6(4)
O6Y Ti2H O50H 100.0(8)
O6Y Ti2H O49H 100.9(8)
O50H Ti2H O49H 93.1(7)
O6Y Ti2H O44H 96.3(7)
O50H Ti2H O44H 162.0(8)
O49H Ti2H O44H 91.2(7)
O6Y Ti2H O45H 98.2(7)
O50H Ti2H O45H 90.4(7)
O49H Ti2H O45H 159.7(7)
O44H Ti2H O45H 79.8(7)
O6Y Ti2H O55H 177.2(8)
O50H Ti2H O55H 78.0(7)
O49H Ti2H O55H 77.3(7)
O44H Ti2H O55H 85.9(7)
O45H Ti2H O55H 83.9(7)
O6Y Ti2H Na7 69.7(5)
O50H Ti2H Na7 111.9(6)
O49H Ti2H Na7 34.3(5)
O44H Ti2H Na7 80.9(5)
O45H Ti2H Na7 155.8(5)
O55H Ti2H Na7 109.0(4)
O6Y Ti2H Na2 68.0(5)
O50H Ti2H Na2 34.7(5)
O49H Ti2H Na2 111.2(5)
O44H Ti2H Na2 154.3(5)
O45H Ti2H Na2 82.4(5)
O55H Ti2H Na2 110.6(4)
Na7 Ti2H Na2 110.3(2)
O4Y Ti3H O51H 102.1(8)
O4Y Ti3H O50H 101.0(8)
O51H Ti3H O50H 94.1(7)
O4Y Ti3H O46H 96.9(7)
O51H Ti3H O46H 159.1(7)
O50H Ti3H O46H 90.7(7)
O4Y Ti3H O47H 96.3(7)
O51H Ti3H O47H 90.2(7)
O50H Ti3H O47H 160.9(8)
O46H Ti3H O47H 79.1(7)
O4Y Ti3H O55H 178.2(7)
O51H Ti3H O55H 76.7(7)
O50H Ti3H O55H 77.8(7)
O46H Ti3H O55H 84.5(6)
O47H Ti3H O55H 85.0(7)
O1E W1E O7E 101.0(7)
O1E W1E O12E 103.4(7)
O7E W1E O12E 89.2(7)
O1E W1E O4E 99.8(7)
O7E W1E O4E 88.6(7)
O12E W1E O4E 156.6(7)
O1E W1E O6E 101.7(7)
O7E W1E O6E 157.1(7)
O12E W1E O6E 88.4(7)
O4E W1E O6E 84.6(7)
O1E W1E O59E 171.1(7)
O7E W1E O59E 84.4(6)
O12E W1E O59E 83.6(6)
O4E W1E O59E 73.0(6)
O6E W1E O59E 72.8(6)
O2E W2E O9E 101.5(8)
O2E W2E O8E 103.4(7)
O9E W2E O8E 89.9(7)
O2E W2E O5E 99.2(7)
O9E W2E O5E 87.9(7)
O8E W2E O5E 157.3(7)
O2E W2E O4E 100.9(8)
O9E W2E O4E 157.4(7)
O8E W2E O4E 88.0(7)
O5E W2E O4E 85.5(7)
O2E W2E O59E 170.6(7)
O9E W2E O59E 84.4(6)
O8E W2E O59E 83.9(6)
O5E W2E O59E 73.4(6)
O4E W2E O59E 73.0(6)
O3E W3E O10E 102.5(8)
O3E W3E O11E 101.7(8)
O10E W3E O11E 89.6(7)
O3E W3E O6E 99.1(8)
O10E W3E O6E 158.2(7)
O11E W3E O6E 88.9(7)
O3E W3E O5E 100.3(8)
O10E W3E O5E 88.5(7)
O11E W3E O5E 157.8(7)
O6E W3E O5E 84.8(7)
O3E W3E O59E 170.1(7)
O10E W3E O59E 84.7(6)
O11E W3E O59E 85.0(6)
O6E W3E O59E 73.5(6)
O5E W3E O59E 72.7(6)
O13E W4E O25E 100.9(8)
O13E W4E O24E 101.7(8)
O25E W4E O24E 90.0(7)
O13E W4E O19E 100.5(8)
O25E W4E O19E 93.0(7)
O24E W4E O19E 156.5(7)
O13E W4E O7E 95.6(7)
O25E W4E O7E 163.4(7)
O24E W4E O7E 84.3(7)
O19E W4E O7E 86.3(7)
O13E W4E O56E 173.1(7)
O25E W4E O56E 83.3(6)
O24E W4E O56E 83.6(6)
O19E W4E O56E 73.6(6)
O7E W4E O56E 80.6(6)
O14E W5E O26E 100.7(7)
O14E W5E O20E 102.1(7)
O26E W5E O20E 90.7(7)
O14E W5E O19E 100.2(7)
O26E W5E O19E 92.0(7)
O20E W5E O19E 156.7(7)
O14E W5E O8E 96.8(7)
O26E W5E O8E 162.4(7)
O20E W5E O8E 84.1(7)
O19E W5E O8E 86.4(7)
O14E W5E O56E 172.9(7)
O26E W5E O56E 82.3(6)
O20E W5E O56E 84.2(6)
O19E W5E O56E 73.2(6)
O8E W5E O56E 80.5(6)
O15E W6E O27E 99.6(8)
O15E W6E O20E 101.8(8)
O27E W6E O20E 90.6(7)
O15E W6E O21E 99.0(8)
O27E W6E O21E 93.7(7)
O20E W6E O21E 157.7(7)
O15E W6E O9E 96.3(8)
O27E W6E O9E 164.1(7)
O20E W6E O9E 85.1(7)
O21E W6E O9E 84.9(7)
O15E W6E O57E 173.0(7)
O27E W6E O57E 83.6(6)
O20E W6E O57E 84.3(6)
O21E W6E O57E 74.5(6)
O9E W6E O57E 80.8(6)
O16E W7E O28E 100.8(8)
O16E W7E O22E 102.1(8)
O28E W7E O22E 91.6(7)
O16E W7E O21E 98.7(8)
O28E W7E O21E 93.4(7)
O22E W7E O21E 157.3(7)
O16E W7E O10E 95.8(7)
O28E W7E O10E 163.3(7)
O22E W7E O10E 83.1(7)
O21E W7E O10E 85.8(7)
O16E W7E O57E 171.4(7)
O28E W7E O57E 82.7(6)
O22E W7E O57E 85.6(6)
O21E W7E O57E 73.1(6)
O10E W7E O57E 81.2(6)
O17E W8E O29E 101.3(8)
O17E W8E O23E 99.8(8)
O29E W8E O23E 92.1(7)
O17E W8E O22E 101.3(8)
O29E W8E O22E 92.4(7)
O23E W8E O22E 157.1(7)
O17E W8E O11E 94.6(8)
O29E W8E O11E 164.1(7)
O23E W8E O11E 85.6(7)
O22E W8E O11E 83.9(7)
O17E W8E O58E 172.3(7)
O29E W8E O58E 82.9(6)
O23E W8E O58E 73.5(6)
O22E W8E O58E 84.8(6)
O11E W8E O58E 81.3(6)
O18E W9E O30E 99.8(8)
O18E W9E O24E 102.5(8)
O30E W9E O24E 90.3(7)
O18E W9E O23E 100.5(8)
O30E W9E O23E 92.9(7)
O24E W9E O23E 155.9(7)
O18E W9E O12E 96.7(8)
O30E W9E O12E 163.5(7)
O24E W9E O12E 85.3(7)
O23E W9E O12E 84.9(7)
O18E W9E O58E 172.5(7)
O30E W9E O58E 83.8(6)
O24E W9E O58E 84.0(6)
O23E W9E O58E 72.7(6)
O12E W9E O58E 79.9(6)
O31E W10E O43E 100.8(8)
O31E W10E O42E 103.6(8)
O43E W10E O42E 90.5(7)
O31E W10E O37E 98.7(8)
O43E W10E O37E 94.7(7)
O42E W10E O37E 155.7(6)
O31E W10E O25E 94.7(7)
O43E W10E O25E 164.3(7)
O42E W10E O25E 83.7(7)
O37E W10E O25E 85.0(7)
O31E W10E O52E 171.7(7)
O43E W10E O52E 83.0(6)
O42E W10E O52E 83.6(6)
O37E W10E O52E 73.5(6)
O25E W10E O52E 81.9(6)
O32E W11E O44E 99.5(8)
O32E W11E O38E 103.4(8)
O44E W11E O38E 90.4(7)
O32E W11E O37E 98.2(7)
O44E W11E O37E 94.0(7)
O38E W11E O37E 156.9(7)
O32E W11E O26E 96.3(7)
O44E W11E O26E 164.1(7)
O38E W11E O26E 84.1(7)
O37E W11E O26E 85.6(6)
O32E W11E O52E 171.1(7)
O44E W11E O52E 82.2(6)
O38E W11E O52E 85.2(6)
O37E W11E O52E 73.0(6)
O26E W11E O52E 82.5(6)
O33E W12E O45E 101.1(8)
O33E W12E O38E 103.0(8)
O45E W12E O38E 90.2(7)
O33E W12E O39E 99.4(8)
O45E W12E O39E 94.2(7)
O38E W12E O39E 155.9(7)
O33E W12E O27E 94.1(8)
O45E W12E O27E 164.5(7)
O38E W12E O27E 83.8(7)
O39E W12E O27E 85.9(7)
O33E W12E O53E 171.8(7)
O45E W12E O53E 82.3(6)
O38E W12E O53E 84.4(6)
O39E W12E O53E 72.8(6)
O27E W12E O53E 83.0(6)
O34E W13E O46E 99.8(8)
O34E W13E O39E 99.6(7)
O46E W13E O39E 94.5(7)
O34E W13E O40E 102.5(8)
O46E W13E O40E 90.6(7)
O39E W13E O40E 156.0(7)
O34E W13E O28E 95.3(7)
O46E W13E O28E 164.7(7)
O39E W13E O28E 85.5(7)
O40E W13E O28E 83.4(7)
O34E W13E O53E 172.1(7)
O46E W13E O53E 83.5(6)
O39E W13E O53E 72.9(6)
O40E W13E O53E 84.5(6)
O28E W13E O53E 81.8(6)
O35E W14E O47E 99.8(8)
O35E W14E O40E 103.4(7)
O47E W14E O40E 89.6(7)
O35E W14E O41E 99.3(7)
O47E W14E O41E 95.2(7)
O40E W14E O41E 155.7(7)
O35E W14E O29E 95.0(7)
O47E W14E O29E 165.1(7)
O40E W14E O29E 85.1(7)
O41E W14E O29E 84.2(7)
O35E W14E O54E 171.9(7)
O47E W14E O54E 83.2(6)
O40E W14E O54E 84.1(6)
O41E W14E O54E 72.9(6)
O29E W14E O54E 82.4(6)
O36E W15E O48E 100.0(8)
O36E W15E O41E 97.6(8)
O48E W15E O41E 96.1(7)
O36E W15E O42E 103.2(8)
O48E W15E O42E 90.3(7)
O41E W15E O42E 156.8(7)
O36E W15E O30E 94.2(7)
O48E W15E O30E 165.7(7)
O41E W15E O30E 84.2(7)
O42E W15E O30E 84.2(7)
O36E W15E O54E 171.6(7)
O48E W15E O54E 83.8(6)
O41E W15E O54E 74.5(6)
O42E W15E O54E 84.2(6)
O30E W15E O54E 82.5(6)
O1F W1F O7F 103.5(9)
O1F W1F O4F 98.6(9)
O7F W1F O4F 89.4(8)
O1F W1F O12F 103.9(9)
O7F W1F O12F 89.4(8)
O4F W1F O12F 157.0(8)
O1F W1F O6F 99.5(8)
O7F W1F O6F 156.8(8)
O4F W1F O6F 83.8(8)
O12F W1F O6F 88.3(8)
O1F W1F O59F 167.6(8)
O7F W1F O59F 85.0(7)
O4F W1F O59F 72.0(7)
O12F W1F O59F 85.0(7)
O6F W1F O59F 71.8(7)
O2F W2F O9F 103.4(9)
O2F W2F O8F 103.8(9)
O9F W2F O8F 89.0(8)
O2F W2F O5F 99.6(8)
O9F W2F O5F 87.8(8)
O8F W2F O5F 156.5(8)
O2F W2F O4F 100.1(9)
O9F W2F O4F 156.1(8)
O8F W2F O4F 89.2(8)
O5F W2F O4F 84.4(8)
O2F W2F O59F 168.7(8)
O9F W2F O59F 83.9(7)
O8F W2F O59F 84.7(7)
O5F W2F O59F 71.8(7)
O4F W2F O59F 72.2(7)
O3F W3F O11F 104.6(8)
O3F W3F O6F 100.8(8)
O11F W3F O6F 90.5(8)
O3F W3F O10F 101.5(8)
O11F W3F O10F 88.0(8)
O6F W3F O10F 157.3(7)
O3F W3F O5F 99.3(8)
O11F W3F O5F 156.1(7)
O6F W3F O5F 85.5(8)
O10F W3F O5F 86.8(8)
O3F W3F O59F 168.5(8)
O11F W3F O59F 85.6(7)
O6F W3F O59F 73.5(7)
O10F W3F O59F 83.8(7)
O5F W3F O59F 70.6(7)
O13F W4F O25F 101.2(8)
O13F W4F O24F 101.8(8)
O25F W4F O24F 91.1(7)
O13F W4F O19F 100.0(8)
O25F W4F O19F 92.6(8)
O24F W4F O19F 156.7(8)
O13F W4F O7F 96.3(8)
O25F W4F O7F 162.5(7)
O24F W4F O7F 84.4(7)
O19F W4F O7F 85.3(8)
O13F W4F O56F 172.6(7)
O25F W4F O56F 82.8(7)
O24F W4F O56F 84.2(7)
O19F W4F O56F 73.5(7)
O7F W4F O56F 79.9(7)
O14F W5F O26F 99.7(8)
O14F W5F O20F 101.9(8)
O26F W5F O20F 91.3(7)
O14F W5F O19F 99.3(9)
O26F W5F O19F 93.2(8)
O20F W5F O19F 157.2(8)
O14F W5F O8F 95.8(8)
O26F W5F O8F 164.4(8)
O20F W5F O8F 83.8(7)
O19F W5F O8F 85.9(8)
O14F W5F O56F 172.4(8)
O26F W5F O56F 84.3(7)
O20F W5F O56F 84.3(7)
O19F W5F O56F 74.0(7)
O8F W5F O56F 80.5(7)
O15F W6F O27F 101.5(8)
O15F W6F O20F 101.8(8)
O27F W6F O20F 91.0(7)
O15F W6F O21F 99.9(8)
O27F W6F O21F 91.8(7)
O20F W6F O21F 157.1(8)
O15F W6F O9F 96.1(8)
O27F W6F O9F 162.4(8)
O20F W6F O9F 84.6(7)
O21F W6F O9F 85.9(7)
O15F W6F O57F 172.4(7)
O27F W6F O57F 82.6(7)
O20F W6F O57F 84.5(7)
O21F W6F O57F 73.4(7)
O9F W6F O57F 80.1(7)
O16F W7F O28F 98.8(8)
O16F W7F O22F 103.8(8)
O28F W7F O22F 89.2(7)
O16F W7F O21F 98.7(8)
O28F W7F O21F 92.5(7)
O22F W7F O21F 156.9(7)
O16F W7F O10F 98.2(8)
O28F W7F O10F 163.0(7)
O22F W7F O10F 85.8(7)
O21F W7F O10F 85.9(7)
O16F W7F O57F 171.7(7)
O28F W7F O57F 82.5(7)
O22F W7F O57F 84.4(7)
O21F W7F O57F 73.1(7)
O10F W7F O57F 80.8(6)
O17F W8F O29F 99.4(8)
O17F W8F O22F 102.6(8)
O29F W8F O22F 91.9(7)
O17F W8F O23F 99.4(8)
O29F W8F O23F 93.2(7)
O22F W8F O23F 156.3(7)
O17F W8F O11F 96.9(8)
O29F W8F O11F 163.7(7)
O22F W8F O11F 83.2(7)
O23F W8F O11F 85.4(7)
O17F W8F O58F 172.9(8)
O29F W8F O58F 83.1(7)
O22F W8F O58F 83.9(7)
O23F W8F O58F 73.8(7)
O11F W8F O58F 80.9(6)
O18F W9F O30F 101.7(8)
O18F W9F O24F 101.7(8)
O30F W9F O24F 91.5(7)
O18F W9F O23F 99.0(8)
O30F W9F O23F 93.5(7)
O24F W9F O23F 157.2(8)
O18F W9F O12F 94.5(8)
O30F W9F O12F 163.9(8)
O24F W9F O12F 84.3(7)
O23F W9F O12F 84.7(7)
O18F W9F O58F 170.9(7)
O30F W9F O58F 83.5(7)
O24F W9F O58F 85.6(7)
O23F W9F O58F 73.0(7)
O12F W9F O58F 80.7(7)
O31F W10F O43F 99.6(8)
O31F W10F O42F 102.2(8)
O43F W10F O42F 89.6(7)
O31F W10F O37F 99.4(8)
O43F W10F O37F 96.1(7)
O42F W10F O37F 156.4(7)
O31F W10F O25F 95.5(7)
O43F W10F O25F 164.6(7)
O42F W10F O25F 84.1(7)
O37F W10F O25F 84.4(7)
O31F W10F O52F 171.1(7)
O43F W10F O52F 84.6(6)
O42F W10F O52F 85.6(7)
O37F W10F O52F 72.3(6)
O25F W10F O52F 80.9(6)
O32F W11F O44F 99.0(8)
O32F W11F O37F 99.2(8)
O44F W11F O37F 95.4(7)
O32F W11F O38F 103.1(8)
O44F W11F O38F 91.4(7)
O37F W11F O38F 155.3(7)
O32F W11F O26F 94.3(8)
O44F W11F O26F 166.3(7)
O37F W11F O26F 85.3(7)
O38F W11F O26F 82.6(7)
O32F W11F O52F 171.3(7)
O44F W11F O52F 84.9(7)
O37F W11F O52F 72.5(6)
O38F W11F O52F 84.6(6)
O26F W11F O52F 82.3(6)
O33F W12F O45F 101.3(8)
O33F W12F O38F 103.4(8)
O45F W12F O38F 90.9(7)
O33F W12F O39F 98.2(8)
O45F W12F O39F 93.3(7)
O38F W12F O39F 156.8(7)
O33F W12F O27F 94.6(8)
O45F W12F O27F 164.1(7)
O38F W12F O27F 84.4(7)
O39F W12F O27F 85.3(7)
O33F W12F O53F 170.5(7)
O45F W12F O53F 83.2(7)
O38F W12F O53F 84.8(6)
O39F W12F O53F 73.0(6)
O27F W12F O53F 81.2(6)
O34F W13F O46F 100.6(8)
O34F W13F O40F 102.1(8)
O46F W13F O40F 90.1(7)
O34F W13F O39F 96.6(8)
O46F W13F O39F 93.1(7)
O40F W13F O39F 160.1(7)
O34F W13F O28F 95.3(7)
O46F W13F O28F 164.1(7)
O40F W13F O28F 85.6(7)
O39F W13F O28F 86.1(7)
O34F W13F O53F 171.0(7)
O46F W13F O53F 82.3(7)
O40F W13F O53F 86.3(6)
O39F W13F O53F 74.7(6)
O28F W13F O53F 82.2(6)
O35F W14F O47F 100.9(8)
O35F W14F O41F 98.5(8)
O47F W14F O41F 94.3(7)
O35F W14F O40F 101.7(8)
O47F W14F O40F 91.4(7)
O41F W14F O40F 157.6(7)
O35F W14F O29F 95.8(8)
O47F W14F O29F 163.1(7)
O41F W14F O29F 85.4(7)
O40F W14F O29F 82.9(7)
O35F W14F O54F 172.0(8)
O47F W14F O54F 82.0(7)
O41F W14F O54F 73.8(7)
O40F W14F O54F 85.6(6)
O29F W14F O54F 81.7(6)
O36F W15F O48F 100.2(8)
O36F W15F O42F 102.5(8)
O48F W15F O42F 90.6(7)
O36F W15F O41F 99.2(8)
O48F W15F O41F 93.7(7)
O42F W15F O41F 156.8(7)
O36F W15F O30F 96.0(7)
O48F W15F O30F 163.7(7)
O42F W15F O30F 84.1(7)
O41F W15F O30F 85.4(7)
O36F W15F O54F 172.0(7)
O48F W15F O54F 82.3(6)
O42F W15F O54F 85.0(7)
O41F W15F O54F 73.0(6)
O30F W15F O54F 81.9(6)
O1G W1G O6G 103.0(9)
O1G W1G O7G 104.8(9)
O6G W1G O7G 151.6(8)
O1G W1G O12G 103.5(9)
O6G W1G O12G 79.2(8)
O7G W1G O12G 88.8(8)
O1G W1G O4G 102.1(9)
O6G W1G O4G 97.4(8)
O7G W1G O4G 82.4(8)
O12G W1G O4G 154.3(8)
O1G W1G O59G 168.9(8)
O6G W1G O59G 70.2(7)
O7G W1G O59G 83.2(7)
O12G W1G O59G 84.2(7)
O4G W1G O59G 70.9(7)
O2G W2G O5G 106.3(9)
O2G W2G O8G 101.7(8)
O5G W2G O8G 151.5(8)
O2G W2G O4G 103.6(9)
O5G W2G O4G 95.6(9)
O8G W2G O4G 83.1(8)
O2G W2G O9G 101.0(8)
O5G W2G O9G 80.4(8)
O8G W2G O9G 89.0(8)
O4G W2G O9G 155.2(8)
O2G W2G O59G 171.7(8)
O5G W2G O59G 68.8(7)
O8G W2G O59G 84.0(7)
O4G W2G O59G 70.9(7)
O9G W2G O59G 84.9(7)
O3G W3G O10G 101.9(9)
O3G W3G O11G 102.1(9)
O10G W3G O11G 89.5(8)
O3G W3G O5G 106.3(9)
O10G W3G O5G 80.5(8)
O11G W3G O5G 151.2(8)
O3G W3G O6G 106.0(9)
O10G W3G O6G 151.3(8)
O11G W3G O6G 78.4(8)
O5G W3G O6G 97.7(8)
O3G W3G O59G 170.8(8)
O10G W3G O59G 84.3(7)
O11G W3G O59G 84.6(7)
O5G W3G O59G 67.7(7)
O6G W3G O59G 68.9(7)
O13G W4G O25G 99.5(9)
O13G W4G O24G 103.2(8)
O25G W4G O24G 91.3(7)
O13G W4G O19G 100.2(9)
O25G W4G O19G 91.6(8)
O24G W4G O19G 155.5(8)
O13G W4G O7G 97.2(8)
O25G W4G O7G 163.3(8)
O24G W4G O7G 84.8(7)
O19G W4G O7G 85.6(8)
O13G W4G O56G 172.1(8)
O25G W4G O56G 83.4(7)
O24G W4G O56G 84.0(7)
O19G W4G O56G 72.2(7)
O7G W4G O56G 80.0(7)
O14G W5G O26G 102.6(8)
O14G W5G O19G 100.9(8)
O26G W5G O19G 91.7(8)
O14G W5G O20G 102.4(8)
O26G W5G O20G 92.2(8)
O19G W5G O20G 154.9(8)
O14G W5G O8G 94.4(8)
O26G W5G O8G 163.0(7)
O19G W5G O8G 84.7(8)
O20G W5G O8G 84.4(8)
O14G W5G O56G 170.4(8)
O26G W5G O56G 83.3(7)
O19G W5G O56G 71.2(7)
O20G W5G O56G 84.7(7)
O8G W5G O56G 79.8(7)
O15G W6G O27G 101.0(8)
O15G W6G O20G 103.0(8)
O27G W6G O20G 90.6(8)
O15G W6G O9G 96.7(8)
O27G W6G O9G 162.3(7)
O20G W6G O9G 84.7(8)
O15G W6G O21G 99.1(8)
O27G W6G O21G 90.4(7)
O20G W6G O21G 157.3(7)
O9G W6G O21G 87.6(8)
O15G W6G O57G 172.7(8)
O27G W6G O57G 81.2(7)
O20G W6G O57G 83.9(7)
O9G W6G O57G 81.3(7)
O21G W6G O57G 73.8(7)
O16G W7G O28G 100.0(8)
O16G W7G O21G 97.1(8)
O28G W7G O21G 92.6(7)
O16G W7G O22G 103.2(8)
O28G W7G O22G 91.0(7)
O21G W7G O22G 158.4(8)
O16G W7G O10G 97.5(8)
O28G W7G O10G 162.4(8)
O21G W7G O10G 87.3(8)
O22G W7G O10G 82.9(7)
O16G W7G O57G 171.5(7)
O28G W7G O57G 82.5(7)
O21G W7G O57G 74.6(7)
O22G W7G O57G 84.9(7)
O10G W7G O57G 80.5(7)
O17G W8G O29G 100.7(8)
O17G W8G O22G 101.5(8)
O29G W8G O22G 93.0(7)
O17G W8G O23G 98.9(8)
O29G W8G O23G 91.8(7)
O22G W8G O23G 157.8(7)
O17G W8G O11G 95.5(8)
O29G W8G O11G 163.9(7)
O22G W8G O11G 83.9(7)
O23G W8G O11G 85.5(7)
O17G W8G O58G 171.5(8)
O29G W8G O58G 84.1(7)
O22G W8G O58G 85.2(7)
O23G W8G O58G 73.8(7)
O11G W8G O58G 79.9(7)
O18G W9G O30G 100.4(8)
O18G W9G O24G 102.4(8)
O30G W9G O24G 90.5(7)
O18G W9G O23G 100.1(8)
O30G W9G O23G 91.5(8)
O24G W9G O23G 156.6(7)
O18G W9G O12G 96.5(8)
O30G W9G O12G 163.0(7)
O24G W9G O12G 84.1(8)
O23G W9G O12G 87.2(8)
O18G W9G O58G 172.3(8)
O30G W9G O58G 83.9(7)
O24G W9G O58G 83.9(7)
O23G W9G O58G 73.2(7)
O12G W9G O58G 79.5(7)
O31G W10G O43G 100.3(8)
O31G W10G O42G 102.8(8)
O43G W10G O42G 91.4(7)
O31G W10G O37G 98.7(8)
O43G W10G O37G 93.9(7)
O42G W10G O37G 156.5(7)
O31G W10G O25G 96.9(8)
O43G W10G O25G 162.8(7)
O42G W10G O25G 83.9(7)
O37G W10G O25G 84.3(7)
O31G W10G O52G 171.0(7)
O43G W10G O52G 82.5(7)
O42G W10G O52G 85.6(6)
O37G W10G O52G 72.5(6)
O25G W10G O52G 80.7(6)
O32G W11G O44G 99.4(8)
O32G W11G O38G 102.9(8)
O44G W11G O38G 93.1(7)
O32G W11G O37G 100.1(8)
O44G W11G O37G 94.8(7)
O38G W11G O37G 154.1(7)
O32G W11G O26G 95.9(8)
O44G W11G O26G 164.6(7)
O38G W11G O26G 81.8(7)
O37G W11G O26G 84.2(7)
O32G W11G O52G 172.4(7)
O44G W11G O52G 84.2(7)
O38G W11G O52G 83.5(6)
O37G W11G O52G 72.9(6)
O26G W11G O52G 80.8(6)
O33G W12G O45G 100.8(8)
O33G W12G O38G 102.0(8)
O45G W12G O38G 91.0(8)
O33G W12G O39G 99.6(8)
O45G W12G O39G 91.8(7)
O38G W12G O39G 157.3(7)
O33G W12G O27G 95.5(8)
O45G W12G O27G 163.7(7)
O38G W12G O27G 84.4(7)
O39G W12G O27G 86.6(7)
O33G W12G O53G 172.2(7)
O45G W12G O53G 82.2(6)
O38G W12G O53G 85.0(6)
O39G W12G O53G 73.1(7)
O27G W12G O53G 81.8(6)
O34G W13G O46G 100.2(8)
O34G W13G O40G 101.5(8)
O46G W13G O40G 90.8(7)
O34G W13G O39G 100.2(8)
O46G W13G O39G 93.1(7)
O40G W13G O39G 157.0(7)
O34G W13G O28G 95.1(8)
O46G W13G O28G 164.5(7)
O40G W13G O28G 84.5(7)
O39G W13G O28G 85.8(7)
O34G W13G O53G 173.1(7)
O46G W13G O53G 83.5(7)
O40G W13G O53G 84.2(6)
O39G W13G O53G 73.7(7)
O28G W13G O53G 81.3(6)
O35G W14G O47G 100.4(8)
O35G W14G O40G 101.2(8)
O47G W14G O40G 91.3(7)
O35G W14G O41G 99.6(8)
O47G W14G O41G 96.0(7)
O40G W14G O41G 156.3(7)
O35G W14G O29G 94.6(7)
O47G W14G O29G 164.5(7)
O40G W14G O29G 82.0(7)
O41G W14G O29G 85.1(7)
O35G W14G O54G 173.5(7)
O47G W14G O54G 83.7(7)
O40G W14G O54G 83.7(6)
O41G W14G O54G 74.8(6)
O29G W14G O54G 81.7(6)
O36G W15G O48G 101.0(8)
O36G W15G O42G 103.5(8)
O48G W15G O42G 90.3(7)
O36G W15G O41G 97.7(8)
O48G W15G O41G 93.7(7)
O42G W15G O41G 157.3(7)
O36G W15G O30G 95.3(8)
O48G W15G O30G 163.6(7)
O42G W15G O30G 84.7(7)
O41G W15G O30G 85.2(7)
O36G W15G O54G 171.0(7)
O48G W15G O54G 81.5(6)
O42G W15G O54G 85.1(6)
O41G W15G O54G 73.5(6)
O30G W15G O54G 82.5(6)
O1H W1H O12H 101.6(12)
O1H W1H O7H 105.1(11)
O12H W1H O7H 89.4(10)
O1H W1H O4H 103.2(11)
O12H W1H O4H 155.1(10)
O7H W1H O4H 85.0(10)
O1H W1H O6H 99.9(11)
O12H W1H O6H 82.0(10)
O7H W1H O6H 154.7(9)
O4H W1H O6H 92.9(10)
O1H W1H O59H 168.4(10)
O12H W1H O59H 84.2(9)
O7H W1H O59H 84.9(9)
O4H W1H O59H 71.2(9)
O6H W1H O59H 70.7(9)
O2H W2H O9H 102.9(10)
O2H W2H O4H 101.3(11)
O9H W2H O4H 155.8(10)
O2H W2H O8H 104.6(11)
O9H W2H O8H 89.5(9)
O4H W2H O8H 83.8(10)
O2H W2H O5H 101.6(11)
O9H W2H O5H 86.2(9)
O4H W2H O5H 89.6(10)
O8H W2H O5H 153.8(10)
O2H W2H O59H 168.2(10)
O9H W2H O59H 85.5(8)
O4H W2H O59H 70.7(9)
O8H W2H O59H 83.6(9)
O5H W2H O59H 70.3(9)
O3H W3H O11H 103.1(11)
O3H W3H O10H 102.2(10)
O11H W3H O10H 86.5(9)
O3H W3H O5H 101.1(11)
O11H W3H O5H 155.7(10)
O10H W3H O5H 86.8(10)
O3H W3H O6H 102.5(11)
O11H W3H O6H 84.1(10)
O10H W3H O6H 154.9(9)
O5H W3H O6H 92.3(10)
O3H W3H O59H 169.8(10)
O11H W3H O59H 84.7(9)
O10H W3H O59H 84.7(8)
O5H W3H O59H 71.5(9)
O6H W3H O59H 71.4(9)
O13H W4H O25H 101.2(10)
O13H W4H O24H 103.0(10)
O25H W4H O24H 90.3(9)
O13H W4H O19H 98.7(10)
O25H W4H O19H 94.5(9)
O24H W4H O19H 156.4(9)
O13H W4H O7H 95.9(10)
O25H W4H O7H 162.9(9)
O24H W4H O7H 85.5(10)
O19H W4H O7H 83.2(10)
O13H W4H O56H 171.0(10)
O25H W4H O56H 83.9(8)
O24H W4H O56H 84.3(8)
O19H W4H O56H 73.3(8)
O7H W4H O56H 79.3(8)
O14H W5H O26H 100.1(10)
O14H W5H O20H 101.4(10)
O26H W5H O20H 89.8(8)
O14H W5H O19H 100.5(10)
O26H W5H O19H 94.0(9)
O20H W5H O19H 156.7(9)
O14H W5H O8H 96.1(10)
O26H W5H O8H 163.7(9)
O20H W5H O8H 85.3(9)
O19H W5H O8H 84.6(9)
O14H W5H O56H 173.0(9)
O26H W5H O56H 84.5(8)
O20H W5H O56H 83.8(8)
O19H W5H O56H 73.7(8)
O8H W5H O56H 79.5(8)
O15H W6H O27H 99.4(9)
O15H W6H O20H 102.5(9)
O27H W6H O20H 90.3(8)
O15H W6H O21H 100.0(9)
O27H W6H O21H 91.3(8)
O20H W6H O21H 156.9(9)
O15H W6H O9H 96.5(9)
O27H W6H O9H 164.0(9)
O20H W6H O9H 85.4(8)
O21H W6H O9H 86.9(8)
O15H W6H O57H 172.2(8)
O27H W6H O57H 83.7(7)
O20H W6H O57H 84.6(8)
O21H W6H O57H 72.7(8)
O9H W6H O57H 80.6(8)
O16H W7H O28H 99.8(8)
O16H W7H O21H 98.3(9)
O28H W7H O21H 90.4(8)
O16H W7H O22H 101.8(9)
O28H W7H O22H 91.3(8)
O21H W7H O22H 159.3(8)
O16H W7H O10H 98.0(9)
O28H W7H O10H 162.2(8)
O21H W7H O10H 88.4(9)
O22H W7H O10H 83.7(9)
O16H W7H O57H 171.1(8)
O28H W7H O57H 82.6(7)
O21H W7H O57H 73.1(8)
O22H W7H O57H 86.6(8)
O10H W7H O57H 80.0(8)
O17H W8H O29H 99.6(10)
O17H W8H O22H 101.2(9)
O29H W8H O22H 90.0(9)
O17H W8H O23H 100.1(10)
O29H W8H O23H 92.7(9)
O22H W8H O23H 157.8(9)
O17H W8H O11H 98.5(10)
O29H W8H O11H 161.8(9)
O22H W8H O11H 84.3(9)
O23H W8H O11H 86.3(9)
O17H W8H O58H 172.5(9)
O29H W8H O58H 82.9(8)
O22H W8H O58H 85.8(8)
O23H W8H O58H 72.7(8)
O11H W8H O58H 79.4(8)
O18H W9H O30H 99.7(10)
O18H W9H O23H 100.2(10)
O30H W9H O23H 92.2(9)
O18H W9H O24H 102.5(10)
O30H W9H O24H 89.6(9)
O23H W9H O24H 156.5(9)
O18H W9H O12H 98.4(10)
O30H W9H O12H 161.6(9)
O23H W9H O12H 88.2(9)
O24H W9H O12H 83.0(9)
O18H W9H O58H 171.9(9)
O30H W9H O58H 82.8(8)
O23H W9H O58H 71.9(8)
O24H W9H O58H 85.2(8)
O12H W9H O58H 79.9(8)
O31H W10H O43H 100.8(8)
O31H W10H O42H 103.2(8)
O43H W10H O42H 92.3(8)
O31H W10H O37H 98.9(8)
O43H W10H O37H 95.0(8)
O42H W10H O37H 155.0(8)
O31H W10H O25H 95.2(8)
O43H W10H O25H 163.8(8)
O42H W10H O25H 81.3(8)
O37H W10H O25H 85.1(8)
O31H W10H O52H 171.4(8)
O43H W10H O52H 83.1(7)
O42H W10H O52H 84.2(7)
O37H W10H O52H 73.0(7)
O25H W10H O52H 81.4(7)
O32H W11H O44H 100.4(8)
O32H W11H O38H 103.1(8)
O44H W11H O38H 91.0(8)
O32H W11H O37H 99.1(8)
O44H W11H O37H 95.4(8)
O38H W11H O37H 155.4(8)
O32H W11H O26H 95.0(8)
O44H W11H O26H 164.3(8)
O38H W11H O26H 82.1(7)
O37H W11H O26H 85.5(8)
O32H W11H O52H 171.9(8)
O44H W11H O52H 83.0(7)
O38H W11H O52H 84.2(7)
O37H W11H O52H 73.1(7)
O26H W11H O52H 82.3(7)
O33H W12H O45H 101.7(8)
O33H W12H O38H 102.8(8)
O45H W12H O38H 90.5(8)
O33H W12H O39H 98.3(8)
O45H W12H O39H 92.2(8)
O38H W12H O39H 157.7(7)
O33H W12H O27H 94.9(8)
O45H W12H O27H 163.4(8)
O38H W12H O27H 86.2(7)
O39H W12H O27H 84.9(7)
O33H W12H O53H 170.9(7)
O45H W12H O53H 82.0(7)
O38H W12H O53H 85.4(7)
O39H W12H O53H 73.1(7)
O27H W12H O53H 81.5(7)
O34H W13H O46H 99.8(8)
O34H W13H O40H 103.3(8)
O46H W13H O40H 90.6(8)
O34H W13H O39H 98.0(8)
O46H W13H O39H 92.7(8)
O40H W13H O39H 157.6(7)
O34H W13H O28H 96.0(8)
O46H W13H O28H 164.2(7)
O40H W13H O28H 84.8(8)
O39H W13H O28H 86.1(7)
O34H W13H O53H 171.4(7)
O46H W13H O53H 82.7(7)
O40H W13H O53H 84.9(7)
O39H W13H O53H 73.6(7)
O28H W13H O53H 81.8(7)
O35H W14H O47H 99.6(9)
O35H W14H O40H 101.0(8)
O47H W14H O40H 90.4(8)
O35H W14H O41H 101.4(9)
O47H W14H O41H 95.4(8)
O40H W14H O41H 155.5(8)
O35H W14H O29H 95.5(9)
O47H W14H O29H 164.6(8)
O40H W14H O29H 83.7(8)
O41H W14H O29H 84.6(8)
O35H W14H O54H 173.0(8)
O47H W14H O54H 84.4(7)
O40H W14H O54H 84.6(7)
O41H W14H O54H 72.4(7)
O29H W14H O54H 80.9(7)
O36H W15H O48H 100.1(9)
O36H W15H O41H 98.5(9)
O48H W15H O41H 94.6(8)
O36H W15H O42H 102.2(8)
O48H W15H O42H 90.0(8)
O41H W15H O42H 157.7(8)
O36H W15H O30H 94.1(9)
O48H W15H O30H 165.6(8)
O41H W15H O30H 86.1(8)
O42H W15H O30H 84.2(8)
O36H W15H O54H 170.1(8)
O48H W15H O54H 84.3(7)
O41H W15H O54H 72.1(7)
O42H W15H O54H 86.7(7)
O30H W15H O54H 82.2(7)
O32S Na1 O22S 85.7(8)
O32S Na1 O16S 76.8(8)
O22S Na1 O16S 79.6(8)
O32S Na1 O50C 128.2(7)
O22S Na1 O50C 133.0(7)
O16S Na1 O50C 78.7(6)
O32S Na1 O50B 77.2(6)
O22S Na1 O50B 135.1(7)
O16S Na1 O50B 133.8(7)
O50C Na1 O50B 88.4(7)
O32S Na1 O50D 137.0(7)
O22S Na1 O50D 76.4(6)
O16S Na1 O50D 135.4(7)
O50C Na1 O50D 91.0(7)
O50B Na1 O50D 88.4(7)
O32S Na1 Ti3C 147.5(6)
O22S Na1 Ti3C 108.0(6)
O16S Na1 Ti3C 77.0(6)
O50C Na1 Ti3C 26.1(5)
O50B Na1 Ti3C 108.5(5)
O50D Na1 Ti3C 75.5(5)
O32S Na1 Ti2B 77.4(6)
O22S Na1 Ti2B 110.9(6)
O16S Na1 Ti2B 151.2(6)
O50C Na1 Ti2B 108.1(5)
O50B Na1 Ti2B 25.0(5)
O50D Na1 Ti2B 73.3(5)
Ti3C Na1 Ti2B 121.5(3)
O37S Na2 O36S 80.0(8)
O37S Na2 O54S 80.7(8)
O36S Na2 O54S 79.9(8)
O37S Na2 O50H 134.2(7)
O36S Na2 O50H 77.9(6)
O54S Na2 O50H 132.9(7)
O37S Na2 O50G 133.0(7)
O36S Na2 O50G 134.0(7)
O54S Na2 O50G 76.7(6)
O50H Na2 O50G 89.9(5)
O37S Na2 O50F 78.4(6)
O36S Na2 O50F 133.6(7)
O54S Na2 O50F 135.1(7)
O50H Na2 O50F 88.7(5)
O50G Na2 O50F 89.5(5)
O37S Na2 Ti2H 151.7(7)
O36S Na2 Ti2H 75.8(6)
O54S Na2 Ti2H 108.9(6)
O50H Na2 Ti2H 25.0(4)
O50G Na2 Ti2H 75.1(4)
O50F Na2 Ti2H 108.3(4)
O37S Na2 Ti3F 75.8(6)
O36S Na2 Ti3F 151.1(6)
O54S Na2 Ti3F 111.1(6)
O50H Na2 Ti3F 108.3(4)
O50G Na2 Ti3F 74.8(4)
O50F Na2 Ti3F 24.9(4)
Ti2H Na2 Ti3F 121.7(3)
O37S Na2 Ti3G 150.2(7)
O36S Na2 Ti3G 110.4(6)
O54S Na2 Ti3G 74.2(6)
O50H Na2 Ti3G 75.5(4)
O50G Na2 Ti3G 24.7(4)
O50F Na2 Ti3G 108.7(4)
Ti2H Na2 Ti3G 55.17(14)
Ti3F Na2 Ti3G 98.4(2)
O49D Na3 O50A 92.0(7)
O49D Na3 O15S 90.2(6)
O50A Na3 O15S 177.7(7)
O49D Na3 O13S 90.9(6)
O50A Na3 O13S 88.9(6)
O15S Na3 O13S 90.4(8)
O49D Na3 O51C 88.9(7)
O50A Na3 O51C 92.2(7)
O15S Na3 O51C 88.5(6)
O13S Na3 O51C 178.9(7)
O49D Na3 O8S 178.5(7)
O50A Na3 O8S 87.8(6)
O15S Na3 O8S 89.9(8)
O13S Na3 O8S 87.7(8)
O51C Na3 O8S 92.6(6)
O49D Na3 Ti1D 25.0(5)
O50A Na3 Ti1D 77.4(5)
O15S Na3 Ti1D 104.5(6)
O13S Na3 Ti1D 70.6(6)
O51C Na3 Ti1D 109.5(5)
O8S Na3 Ti1D 153.7(6)
O49D Na3 Ti2A 111.2(5)
O50A Na3 Ti2A 24.8(5)
O15S Na3 Ti2A 153.8(6)
O13S Na3 Ti2A 103.8(6)
O51C Na3 Ti2A 77.3(5)
O8S Na3 Ti2A 69.1(6)
Ti1D Na3 Ti2A 101.0(2)
O49D Na3 Ti3A 76.2(5)
O50A Na3 Ti3A 25.6(5)
O15S Na3 Ti3A 155.2(6)
O13S Na3 Ti3A 69.6(6)
O51C Na3 Ti3A 111.4(5)
O8S Na3 Ti3A 103.2(6)
Ti1D Na3 Ti3A 55.98(15)
Ti2A Na3 Ti3A 50.05(14)
O49D Na3 Ti1C 110.9(5)
O50A Na3 Ti1C 76.8(5)
O15S Na3 Ti1C 103.0(6)
O13S Na3 Ti1C 154.1(7)
O51C Na3 Ti1C 26.7(5)
O8S Na3 Ti1C 70.5(5)
Ti1D Na3 Ti1C 125.4(3)
Ti2A Na3 Ti1C 56.05(15)
Ti3A Na3 Ti1C 101.2(3)
O49D Na3 Ti2D 25.6(5)
O50A Na3 Ti2D 112.8(5)
O15S Na3 Ti2D 69.5(6)
O13S Na3 Ti2D 105.3(6)
O51C Na3 Ti2D 74.0(5)
O8S Na3 Ti2D 155.3(6)
Ti1D Na3 Ti2D 49.88(14)
Ti2A Na3 Ti2D 125.5(3)
Ti3A Na3 Ti2D 101.0(3)
Ti1C Na3 Ti2D 100.2(2)
O49D Na3 Ti3C 76.0(5)
O50A Na3 Ti3C 112.1(5)
O15S Na3 Ti3C 69.1(6)
O13S Na3 Ti3C 155.2(6)
O51C Na3 Ti3C 23.7(5)
O8S Na3 Ti3C 105.5(6)
Ti1D Na3 Ti3C 100.3(3)
Ti2A Na3 Ti3C 100.5(2)
Ti3A Na3 Ti3C 125.3(3)
Ti1C Na3 Ti3C 49.44(13)
Ti2D Na3 Ti3C 55.31(15)
O49G Na4 O49E 93.5(6)
O49G Na4 O51F 93.9(6)
O49E Na4 O51F 94.8(6)
O49G Na4 O9S 90.8(6)
O49E Na4 O9S 173.5(7)
O51F Na4 O9S 89.7(6)
O49G Na4 O10S 173.7(7)
O49E Na4 O10S 90.4(6)
O51F Na4 O10S 90.8(6)
O9S Na4 O10S 84.9(8)
O49G Na4 O14S 89.6(6)
O49E Na4 O14S 89.0(6)
O51F Na4 O14S 174.7(7)
O9S Na4 O14S 86.2(8)
O10S Na4 O14S 85.5(8)
O49G Na4 Na6 122.3(4)
O49E Na4 Na6 122.7(4)
O51F Na4 Na6 121.9(4)
O9S Na4 Na6 50.8(6)
O10S Na4 Na6 51.3(6)
O14S Na4 Na6 52.7(6)
O49G Na4 Ti1E 114.5(4)
O49E Na4 Ti1E 26.3(4)
O51F Na4 Ti1E 78.1(4)
O9S Na4 Ti1E 152.3(6)
O10S Na4 Ti1E 70.7(6)
O14S Na4 Ti1E 104.1(6)
Na6 Na4 Ti1E 116.0(4)
O49G Na4 Ti2G 25.5(4)
O49E Na4 Ti2G 114.5(4)
O51F Na4 Ti2G 78.3(4)
O9S Na4 Ti2G 70.9(6)
O10S Na4 Ti2G 153.3(6)
O14S Na4 Ti2G 103.6(6)
Na6 Na4 Ti2G 114.9(4)
Ti1E Na4 Ti2G 129.0(3)
O49G Na4 Ti1F 114.4(4)
O49E Na4 Ti1F 79.2(4)
O51F Na4 Ti1F 25.3(4)
O9S Na4 Ti1F 103.4(6)
O10S Na4 Ti1F 71.2(6)
O14S Na4 Ti1F 153.6(6)
Na6 Na4 Ti1F 115.3(4)
Ti1E Na4 Ti1F 57.12(16)
Ti2G Na4 Ti1F 102.8(3)
O49G Na4 Ti2E 77.5(4)
O49E Na4 Ti2E 24.8(4)
O51F Na4 Ti2E 114.4(4)
O9S Na4 Ti2E 153.6(6)
O10S Na4 Ti2E 104.4(6)
O14S Na4 Ti2E 70.3(5)
Na6 Na4 Ti2E 116.6(4)
Ti1E Na4 Ti2E 50.62(13)
Ti2G Na4 Ti2E 102.3(3)
Ti1F Na4 Ti2E 103.0(3)
O49G Na4 Ti1G 25.6(4)
O49E Na4 Ti1G 76.9(4)
O51F Na4 Ti1G 114.3(4)
O9S Na4 Ti1G 105.5(6)
O10S Na4 Ti1G 152.4(6)
O14S Na4 Ti1G 70.2(5)
Na6 Na4 Ti1G 116.2(4)
Ti1E Na4 Ti1G 102.2(2)
Ti2G Na4 Ti1G 50.59(14)
Ti1F Na4 Ti1G 128.3(3)
Ti2E Na4 Ti1G 55.94(15)
O51D Na5 O49B 90.9(8)
O51D Na5 O51A 93.7(8)
O49B Na5 O51A 91.9(7)
O51D Na5 O12S 88.5(6)
O49B Na5 O12S 88.5(6)
O51A Na5 O12S 177.8(7)
O51D Na5 O2S 176.7(7)
O49B Na5 O2S 91.9(6)
O51A Na5 O2S 87.9(6)
O12S Na5 O2S 89.9(8)
O51D Na5 O11S 91.5(6)
O49B Na5 O11S 177.4(7)
O51A Na5 O11S 89.0(6)
O12S Na5 O11S 90.4(8)
O2S Na5 O11S 85.6(8)
O51D Na5 N18C 123.2(7)
O49B Na5 N18C 124.1(7)
O51A Na5 N18C 123.8(7)
O12S Na5 N18C 54.3(8)
O2S Na5 N18C 53.6(8)
O11S Na5 N18C 53.5(7)
O51D Na5 Ti1D 26.1(6)
O49B Na5 Ti1D 111.2(5)
O51A Na5 Ti1D 77.1(5)
O12S Na5 Ti1D 104.8(6)
O2S Na5 Ti1D 152.5(6)
O11S Na5 Ti1D 71.4(5)
N18C Na5 Ti1D 117.3(6)
O51D Na5 Ti1B 112.0(5)
O49B Na5 Ti1B 25.7(5)
O51A Na5 Ti1B 76.4(5)
O12S Na5 Ti1B 103.2(6)
O2S Na5 Ti1B 71.2(5)
O11S Na5 Ti1B 152.8(6)
N18C Na5 Ti1B 116.9(6)
Ti1D Na5 Ti1B 125.6(3)
O51D Na5 Ti3D 24.8(6)
O49B Na5 Ti3D 75.8(5)
O51A Na5 Ti3D 113.3(5)
O12S Na5 Ti3D 68.9(6)
O2S Na5 Ti3D 155.4(6)
O11S Na5 Ti3D 106.1(6)
N18C Na5 Ti3D 116.3(6)
Ti1D Na5 Ti3D 50.49(14)
Ti1B Na5 Ti3D 100.8(2)
O51D Na5 Ti3A 78.3(6)
O49B Na5 Ti3A 111.7(5)
O51A Na5 Ti3A 25.1(5)
O12S Na5 Ti3A 155.8(6)
O2S Na5 Ti3A 102.2(6)
O11S Na5 Ti3A 69.9(5)
N18C Na5 Ti3A 117.4(6)
Ti1D Na5 Ti3A 56.39(16)
Ti1B Na5 Ti3A 100.5(3)
Ti3D Na5 Ti3A 102.2(3)
O51D Na5 Ti1A 113.3(6)
O49B Na5 Ti1A 76.8(5)
O51A Na5 Ti1A 25.0(5)
O12S Na5 Ti1A 153.5(6)
O2S Na5 Ti1A 69.0(6)
O11S Na5 Ti1A 103.2(6)
N18C Na5 Ti1A 117.1(6)
Ti1D Na5 Ti1A 101.1(3)
Ti1B Na5 Ti1A 55.70(15)
Ti3D Na5 Ti1A 126.5(3)
Ti3A Na5 Ti1A 49.64(14)
N20C Na6 O23S 109.0(10)
N20C Na6 O18S 98.3(9)
O23S Na6 O18S 103.8(8)
N20C Na6 O9S 86.4(9)
O23S Na6 O9S 161.3(9)
O18S Na6 O9S 83.7(8)
N20C Na6 O10S 89.2(9)
O23S Na6 O10S 85.0(8)
O18S Na6 O10S 165.8(9)
O9S Na6 O10S 84.7(8)
N20C Na6 O14S 171.0(10)
O23S Na6 O14S 77.5(8)
O18S Na6 O14S 85.8(8)
O9S Na6 O14S 86.2(8)
O10S Na6 O14S 85.2(8)
N20C Na6 Na4 118.5(8)
O23S Na6 Na4 110.9(6)
O18S Na6 Na4 114.8(7)
O9S Na6 Na4 50.9(6)
O10S Na6 Na4 51.0(6)
O14S Na6 Na4 52.6(6)
O47S Na7 O51G 86.9(6)
O47S Na7 O50E 177.2(7)
O51G Na7 O50E 91.3(5)
O47S Na7 O49H 88.5(6)
O51G Na7 O49H 90.3(5)
O50E Na7 O49H 89.4(5)
O47S Na7 O24S 92.2(8)
O51G Na7 O24S 90.2(6)
O50E Na7 O24S 89.9(6)
O49H Na7 O24S 179.1(7)
O47S Na7 O35S 94.1(8)
O51G Na7 O35S 179.0(8)
O50E Na7 O35S 87.7(6)
O49H Na7 O35S 90.0(6)
O24S Na7 O35S 89.5(7)
O47S Na7 Ti1G 103.4(6)
O51G Na7 Ti1G 26.0(4)
O50E Na7 Ti1G 75.6(4)
O49H Na7 Ti1G 110.4(4)
O24S Na7 Ti1G 69.9(5)
O35S Na7 Ti1G 153.2(6)
O47S Na7 Ti3G 67.3(6)
O51G Na7 Ti3G 24.2(4)
O50E Na7 Ti3G 110.4(4)
O49H Na7 Ti3G 76.2(4)
O24S Na7 Ti3G 104.5(6)
O35S Na7 Ti3G 156.7(6)
Ti1G Na7 Ti3G 49.74(13)
O47S Na7 Ti1H 103.4(6)
O51G Na7 Ti1H 110.4(4)
O50E Na7 Ti1H 75.3(4)
O49H Na7 Ti1H 24.7(4)
O24S Na7 Ti1H 154.5(6)
O35S Na7 Ti1H 69.6(5)
Ti1G Na7 Ti1H 124.1(3)
Ti3G Na7 Ti1H 100.1(2)
O47S Na7 Ti2E 155.2(7)
O51G Na7 Ti2E 76.7(4)
O50E Na7 Ti2E 25.4(4)
O49H Na7 Ti2E 109.8(4)
O24S Na7 Ti2E 69.6(6)
O35S Na7 Ti2E 102.3(6)
Ti1G Na7 Ti2E 55.13(15)
Ti3G Na7 Ti2E 100.0(2)
Ti1H Na7 Ti2E 99.8(2)
O47S Na7 Ti2H 67.4(6)
O51G Na7 Ti2H 75.3(4)
O50E Na7 Ti2H 110.1(4)
O49H Na7 Ti2H 25.6(4)
O24S Na7 Ti2H 155.3(6)
O35S Na7 Ti2H 105.3(6)
Ti1G Na7 Ti2H 100.2(2)
Ti3G Na7 Ti2H 55.59(15)
Ti1H Na7 Ti2H 49.57(14)
Ti2E Na7 Ti2H 124.3(3)
O47S Na7 Ti3E 155.0(7)
O51G Na7 Ti3E 111.6(4)
O50E Na7 Ti3E 25.1(4)
O49H Na7 Ti3E 75.3(4)
O24S Na7 Ti3E 103.9(6)
O35S Na7 Ti3E 67.6(5)
Ti1G Na7 Ti3E 100.0(2)
Ti3G Na7 Ti3E 124.7(3)
Ti1H Na7 Ti3E 55.30(15)
Ti2E Na7 Ti3E 49.71(14)
Ti2H Na7 Ti3E 100.1(2)
Na6 O9S Na4 78.3(7)
Na4 O10S Na6 77.6(7)
Na4 O14S Na6 74.7(7)

loop_
_geom_bond_atom_site_label_1
_geom_bond_atom_site_label_2
_geom_bond_distance
O1A W1A 1.73(3)
O2A W2A 1.74(3)
O3A W3A 1.73(3)
O4A W2A 1.94(2)
O4A W1A 1.96(2)
O5A W3A 1.95(2)
O5A W2A 1.95(2)
O6A W1A 1.93(2)
O6A W3A 1.98(2)
O7A W1A 1.89(2)
O7A W4A 1.98(2)
O8A W2A 1.88(2)
O8A W5A 1.98(2)
O9A W2A 1.91(2)
O9A W6A 1.95(2)
O10A W3A 1.87(2)
O10A W7A 2.00(2)
O11A W3A 1.86(2)
O11A W8A 2.00(2)
O12A W1A 1.88(2)
O12A W9A 1.98(2)
O13A W4A 1.72(3)
O14A W5A 1.75(2)
O15A W6A 1.70(2)
O16A W7A 1.74(3)
O17A W8A 1.71(3)
O18A W9A 1.73(2)
O19A W4A 1.92(2)
O19A W5A 1.94(2)
O20A W6A 1.89(2)
O20A W5A 1.90(2)
O21A W6A 1.91(2)
O21A W7A 1.94(2)
O22A W8A 1.89(2)
O22A W7A 1.90(2)
O23A W8A 1.91(2)
O23A W9A 1.93(2)
O24A W4A 1.88(2)
O24A W9A 1.89(2)
O25A W4A 1.83(2)
O25A W10A 2.01(2)
O26A W5A 1.85(2)
O26A W11A 2.01(2)
O27A W6A 1.82(2)
O27A W12A 2.00(2)
O28A W7A 1.82(2)
O28A W13A 2.03(2)
O29A W8A 1.82(2)
O29A W14A 2.02(2)
O30A W9A 1.85(2)
O30A W15A 1.97(2)
O31A W10A 1.73(2)
O32A W11A 1.72(2)
O33A W12A 1.74(2)
O34A W13A 1.70(2)
O35A W14A 1.73(2)
O36A W15A 1.72(2)
O37A W11A 1.94(2)
O37A W10A 1.94(2)
O38A W12A 1.90(2)
O38A W11A 1.92(2)
O39A W13A 1.92(2)
O39A W12A 1.93(2)
O40A W13A 1.90(2)
O40A W14A 1.92(2)
O41A W15A 1.92(2)
O41A W14A 1.94(2)
O42A W10A 1.89(2)
O42A W15A 1.92(2)
O43A W10A 1.83(2)
O43A Ti1A 2.01(2)
O44A W11A 1.85(2)
O44A Ti2A 2.00(2)
O45A W12A 1.84(2)
O45A Ti2A 2.00(2)
O46A W13A 1.84(2)
O46A Ti3A 2.00(2)
O47A W14A 1.82(2)
O47A Ti3A 2.02(2)
O48A W15A 1.86(2)
O48A Ti1A 1.96(2)
O49A Ti1A 1.88(2)
O49A Ti2A 1.90(2)
O50A Ti2A 1.83(2)
O50A Ti3A 1.87(2)
O50A Na3 2.41(2)
O51A Ti3A 1.86(2)
O51A Ti1A 1.87(2)
O51A Na5 2.41(2)
O52A P1A 1.55(2)
O52A W11A 2.34(2)
O52A W10A 2.34(2)
O53A P1A 1.54(2)
O53A W13A 2.35(2)
O53A W12A 2.35(2)
O54A P1A 1.53(2)
O54A W14A 2.35(2)
O54A W15A 2.36(2)
O55A P1A 1.58(2)
O55A Ti3A 2.26(2)
O55A Ti1A 2.27(2)
O55A Ti2A 2.30(2)
O56A P2A 1.56(2)
O56A W4A 2.34(2)
O56A W5A 2.34(2)
O57A P2A 1.54(2)
O57A W7A 2.34(2)
O57A W6A 2.35(2)
O58A P2A 1.55(2)
O58A W8A 2.34(2)
O58A W9A 2.36(2)
O59A P2A 1.62(2)
O59A W2A 2.34(2)
O59A W3A 2.36(2)
O59A W1A 2.36(2)
O1B W1B 1.71(3)
O2B W2B 1.73(3)
O3B W3B 1.71(3)
O4B W2B 1.89(2)
O4B W1B 1.96(2)
O5B W2B 1.94(2)
O5B W3B 1.94(2)
O6B W3B 1.92(3)
O6B W1B 1.96(3)
O7B W1B 1.88(2)
O7B W4B 1.99(2)
O8B W2B 1.87(2)
O8B W5B 2.00(2)
O9B W2B 1.86(2)
O9B W6B 2.00(2)
O10B W3B 1.87(2)
O10B W7B 1.99(2)
O11B W3B 1.87(2)
O11B W8B 1.97(2)
O12B W1B 1.89(2)
O12B W9B 1.96(2)
O13B W4B 1.71(3)
O14B W5B 1.73(2)
O15B W6B 1.71(2)
O16B W7B 1.73(3)
O17B W8B 1.73(3)
O18B W9B 1.75(3)
O19B W5B 1.91(2)
O19B W4B 1.91(2)
O20B W5B 1.90(2)
O20B W6B 1.91(2)
O21B W7B 1.89(2)
O21B W6B 1.94(2)
O22B W8B 1.86(3)
O22B W7B 1.92(2)
O23B W9B 1.91(3)
O23B W8B 1.93(3)
O24B W4B 1.89(2)
O24B W9B 1.89(2)
O25B W4B 1.83(2)
O25B W10B 2.01(2)
O26B W5B 1.82(2)
O26B W11B 2.03(2)
O27B W6B 1.83(2)
O27B W12B 2.00(2)
O28B W7B 1.85(2)
O28B W13B 1.98(2)
O29B W8B 1.84(2)
O29B W14B 2.01(2)
O30B W9B 1.84(2)
O30B W15B 2.00(2)
O31B W10B 1.71(2)
O32B W11B 1.73(2)
O33B W12B 1.74(2)
O34B W13B 1.73(2)
O35B W14B 1.70(3)
O36B W15B 1.72(3)
O37B W10B 1.92(2)
O37B W11B 1.95(2)
O38B W12B 1.88(2)
O38B W11B 1.94(2)
O39B W12B 1.91(2)
O39B W13B 1.98(2)
O40B W13B 1.89(2)
O40B W14B 1.95(2)
O41B W14B 1.92(2)
O41B W15B 1.92(2)
O42B W10B 1.88(2)
O42B W15B 1.92(2)
O43B W10B 1.82(2)
O43B Ti1B 2.00(2)
O44B W11B 1.81(2)
O44B Ti2B 2.03(2)
O45B W12B 1.83(2)
O45B Ti2B 2.02(2)
O46B W13B 1.83(2)
O46B Ti3B 1.99(2)
O47B W14B 1.80(2)
O47B Ti3B 2.04(2)
O48B W15B 1.81(2)
O48B Ti1B 2.01(2)
O49B Ti1B 1.87(2)
O49B Ti2B 1.87(2)
O49B Na5 2.40(2)
O50B Ti2B 1.85(2)
O50B Ti3B 1.86(2)
O50B Na1 2.52(2)
O51B Ti3B 1.85(2)
O51B Ti1B 1.87(2)
O52B P1B 1.55(2)
O52B W11B 2.34(2)
O52B W10B 2.36(2)
O53B P1B 1.55(2)
O53B W12B 2.32(2)
O53B W13B 2.34(2)
O54B P1B 1.53(2)
O54B W14B 2.33(2)
O54B W15B 2.36(2)
O55B P1B 1.57(2)
O55B Ti1B 2.24(2)
O55B Ti2B 2.26(2)
O55B Ti3B 2.35(2)
O56B P2B 1.49(2)
O56B W4B 2.37(2)
O56B W5B 2.38(2)
O57B P2B 1.53(2)
O57B W7B 2.34(2)
O57B W6B 2.35(2)
O58B P2B 1.52(2)
O58B W9B 2.37(2)
O58B W8B 2.37(2)
O59B P2B 1.63(2)
O59B W2B 2.32(2)
O59B W3B 2.36(2)
O59B W1B 2.39(2)
O1C W1C 1.75(3)
O2C W2C 1.71(3)
O3C W3C 1.71(3)
O4C W1C 1.93(3)
O4C W2C 1.94(3)
O5C W3C 1.92(3)
O5C W2C 1.94(3)
O6C W3C 1.92(3)
O6C W1C 1.92(3)
O7C W1C 1.90(3)
O7C W4C 1.97(3)
O8C W2C 1.90(3)
O8C W5C 1.98(3)
O9C W2C 1.87(3)
O9C W6C 1.99(3)
O10C W3C 1.90(3)
O10C W7C 1.95(3)
O11C W3C 1.90(3)
O11C W8C 1.95(3)
O12C W1C 1.87(3)
O12C W9C 1.97(3)
O13C W4C 1.75(3)
O14C W5C 1.71(3)
O15C W6C 1.71(3)
O16C W7C 1.72(3)
O17C W8C 1.74(3)
O18C W9C 1.74(3)
O19C W5C 1.88(3)
O19C W4C 1.92(3)
O20C W6C 1.90(3)
O20C W5C 1.90(3)
O21C W6C 1.90(3)
O21C W7C 1.92(3)
O22C W8C 1.88(3)
O22C W7C 1.92(3)
O23C W8C 1.92(3)
O23C W9C 1.95(3)
O24C W9C 1.88(3)
O24C W4C 1.90(3)
O25C W4C 1.85(2)
O25C W10C 1.98(2)
O26C W5C 1.83(2)
O26C W11C 2.03(2)
O27C W6C 1.83(2)
O27C W12C 2.00(2)
O28C W7C 1.84(2)
O28C W13C 1.98(2)
O29C W8C 1.87(2)
O29C W14C 1.97(2)
O30C W9C 1.81(2)
O30C W15C 2.02(2)
O31C W10C 1.73(3)
O32C W11C 1.73(3)
O33C W12C 1.72(3)
O34C W13C 1.71(2)
O35C W14C 1.70(3)
O36C W15C 1.75(3)
O37C W10C 1.93(2)
O37C W11C 1.94(2)
O38C W11C 1.89(2)
O38C W12C 1.93(2)
O39C W12C 1.94(2)
O39C W13C 1.95(2)
O40C W14C 1.89(2)
O40C W13C 1.93(2)
O41C W14C 1.90(2)
O41C W15C 1.95(2)
O42C W15C 1.90(2)
O42C W10C 1.92(2)
O43C W10C 1.84(2)
O43C Ti1C 2.00(2)
O44C W11C 1.80(2)
O44C Ti2C 2.07(2)
O45C W12C 1.82(2)
O45C Ti2C 2.02(2)
O46C W13C 1.82(2)
O46C Ti3C 2.02(2)
O47C W14C 1.81(2)
O47C Ti3C 2.01(2)
O48C W15C 1.80(2)
O48C Ti1C 2.03(2)
O49C Ti2C 1.86(2)
O49C Ti1C 1.87(2)
O50C Ti2C 1.84(2)
O50C Ti3C 1.89(2)
O50C Na1 2.51(2)
O51C Ti3C 1.84(2)
O51C Ti1C 1.90(2)
O51C Na3 2.45(2)
O52C P1C 1.56(2)
O52C W11C 2.33(2)
O52C W10C 2.35(2)
O53C P1C 1.54(2)
O53C W13C 2.34(2)
O53C W12C 2.36(2)
O54C P1C 1.53(2)
O54C W15C 2.33(2)
O54C W14C 2.40(2)
O55C P1C 1.57(2)
O55C Ti3C 2.25(2)
O55C Ti1C 2.25(2)
O55C Ti2C 2.35(2)
O56C P2C 1.56(3)
O56C W5C 2.34(3)
O56C W4C 2.35(3)
O57C P2C 1.58(3)
O57C W7C 2.31(3)
O57C W6C 2.33(3)
O58C P2C 1.51(3)
O58C W8C 2.36(3)
O58C W9C 2.37(3)
O59C P2C 1.58(3)
O59C W1C 2.37(3)
O59C W2C 2.37(3)
O59C W3C 2.40(3)
O1D W1D 1.71(3)
O2D W2D 1.71(3)
O3D W3D 1.74(3)
O4D W2D 1.88(3)
O4D W1D 1.92(3)
O5D W3D 1.87(3)
O5D W2D 1.93(3)
O6D W3D 1.89(3)
O6D W1D 1.95(3)
O7D W1D 1.90(3)
O7D W4D 1.97(2)
O8D W2D 1.90(3)
O8D W5D 1.96(3)
O9D W2D 1.91(2)
O9D W6D 1.94(2)
O10D W3D 1.91(2)
O10D W7D 1.97(2)
O11D W3D 1.90(2)
O11D W8D 1.98(2)
O12D W1D 1.90(2)
O12D W9D 1.99(2)
O13D W4D 1.72(3)
O14D W5D 1.73(3)
O15D W6D 1.72(2)
O16D W7D 1.72(3)
O17D W8D 1.70(2)
O18D W9D 1.71(2)
O19D W5D 1.92(2)
O19D W4D 1.94(2)
O20D W5D 1.88(2)
O20D W6D 1.90(2)
O21D W7D 1.90(2)
O21D W6D 1.94(2)
O22D W7D 1.89(2)
O22D W8D 1.89(2)
O23D W9D 1.90(2)
O23D W8D 1.93(2)
O24D W4D 1.87(2)
O24D W9D 1.90(2)
O25D W4D 1.82(2)
O25D W10D 2.03(2)
O26D W5D 1.80(2)
O26D W11D 2.04(2)
O27D W6D 1.82(2)
O27D W12D 2.00(2)
O28D W7D 1.83(2)
O28D W13D 2.00(2)
O29D W8D 1.82(2)
O29D W14D 2.04(2)
O30D W9D 1.83(2)
O30D W15D 2.00(2)
O31D W10D 1.77(2)
O32D W11D 1.73(2)
O33D W12D 1.71(2)
O34D W13D 1.72(2)
O35D W14D 1.70(2)
O36D W15D 1.73(2)
O37D W10D 1.93(2)
O37D W11D 1.95(2)
O38D W11D 1.89(2)
O38D W12D 1.93(2)
O39D W12D 1.91(2)
O39D W13D 1.94(2)
O40D W13D 1.90(2)
O40D W14D 1.93(2)
O41D W15D 1.93(2)
O41D W14D 1.94(2)
O42D W10D 1.90(2)
O42D W15D 1.92(2)
O43D W10D 1.81(2)
O43D Ti1D 2.03(2)
O44D W11D 1.78(2)
O44D Ti2D 2.06(2)
O45D W12D 1.82(2)
O45D Ti2D 2.01(2)
O46D W13D 1.80(2)
O46D Ti3D 2.03(2)
O47D W14D 1.82(2)
O47D Ti3D 2.05(2)
O48D W15D 1.84(2)
O48D Ti1D 2.01(2)
O49D Ti1D 1.85(2)
O49D Ti2D 1.90(2)
O49D Na3 2.38(2)
O50D Ti3D 1.85(2)
O50D Ti2D 1.87(2)
O50D Na1 2.52(2)
O51D Ti1D 1.86(2)
O51D Ti3D 1.87(2)
O51D Na5 2.34(2)
O52D P1D 1.51(2)
O52D W10D 2.36(2)
O52D W11D 2.39(2)
O53D P1D 1.51(2)
O53D W12D 2.34(2)
O53D W13D 2.36(2)
O54D P1D 1.52(2)
O54D W14D 2.35(2)
O54D W15D 2.37(2)
O55D P1D 1.58(2)
O55D Ti1D 2.24(2)
O55D Ti3D 2.27(2)
O55D Ti2D 2.30(2)
O56D P2D 1.54(2)
O56D W4D 2.35(2)
O56D W5D 2.36(2)
O57D P2D 1.53(2)
O57D W6D 2.33(2)
O57D W7D 2.37(2)
O58D P2D 1.56(2)
O58D W8D 2.33(2)
O58D W9D 2.34(2)
O59D P2D 1.61(3)
O59D W2D 2.36(2)
O59D W1D 2.37(2)
O59D W3D 2.38(2)
O1X Ti1A 1.80(2)
O1X Ti1B 1.82(2)
O2X Ti2A 1.81(2)
O2X Ti1C 1.83(2)
O3X Ti1D 1.82(2)
O3X Ti3A 1.82(2)
O4X Ti3D 1.83(2)
O4X Ti2B 1.84(2)
O5X Ti2C 1.82(2)
O5X Ti3B 1.85(2)
O6X Ti3C 1.80(2)
O6X Ti2D 1.82(2)
Ti1A Na5 3.755(11)
Ti2A Na3 3.720(11)
Ti3A Na3 3.729(10)
Ti3A Na5 3.735(11)
Ti1B Na5 3.713(10)
Ti2B Na5 3.777(10)
Ti2B Na1 3.797(10)
Ti1C Na3 3.731(10)
Ti3C Na1 3.781(11)
Ti3C Na3 3.793(10)
Ti1D Na5 3.656(11)
Ti1D Na3 3.712(11)
Ti2D Na3 3.741(11)
Ti3D Na5 3.716(11)
O1E W1E 1.743(17)
O2E W2E 1.727(18)
O3E W3E 1.734(17)
O4E W1E 1.946(16)
O4E W2E 1.947(16)
O5E W2E 1.935(16)
O5E W3E 1.957(16)
O6E W3E 1.915(17)
O6E W1E 1.980(16)
O7E W1E 1.860(16)
O7E W4E 2.001(16)
O8E W2E 1.875(15)
O8E W5E 1.988(16)
O9E W2E 1.873(17)
O9E W6E 1.994(16)
O10E W3E 1.873(17)
O10E W7E 1.996(16)
O11E W3E 1.891(17)
O11E W8E 1.979(17)
O12E W1E 1.900(17)
O12E W9E 1.961(16)
O13E W4E 1.719(18)
O14E W5E 1.702(17)
O15E W6E 1.721(18)
O16E W7E 1.719(17)
O17E W8E 1.743(17)
O18E W9E 1.710(18)
O19E W5E 1.908(16)
O19E W4E 1.912(17)
O20E W5E 1.889(16)
O20E W6E 1.897(16)
O21E W6E 1.918(16)
O21E W7E 1.938(17)
O22E W8E 1.890(17)
O22E W7E 1.898(17)
O23E W8E 1.888(17)
O23E W9E 1.935(17)
O24E W9E 1.884(16)
O24E W4E 1.909(16)
O25E W4E 1.835(16)
O25E W10E 2.005(16)
O26E W5E 1.820(16)
O26E W11E 2.016(16)
O27E W6E 1.842(16)
O27E W12E 1.986(16)
O28E W7E 1.799(16)
O28E W13E 2.034(16)
O29E W8E 1.840(16)
O29E W14E 2.004(16)
O30E W9E 1.833(17)
O30E W15E 2.010(16)
O31E W10E 1.700(17)
O32E W11E 1.723(17)
O33E W12E 1.739(18)
O34E W13E 1.737(17)
O35E W14E 1.714(17)
O36E W15E 1.702(17)
O37E W10E 1.929(16)
O37E W11E 1.930(16)
O38E W11E 1.899(16)
O38E W12E 1.912(17)
O39E W13E 1.899(16)
O39E W12E 1.931(16)
O40E W14E 1.902(16)
O40E W13E 1.907(16)
O41E W15E 1.874(16)
O41E W14E 1.981(16)
O42E W15E 1.887(16)
O42E W10E 1.919(16)
O43E W10E 1.808(16)
O43E Ti1E 2.024(17)
O44E W11E 1.836(16)
O44E Ti2E 1.989(17)
O45E W12E 1.832(16)
O45E Ti2E 1.999(16)
O46E W13E 1.841(16)
O46E Ti3E 1.998(16)
O47E W14E 1.820(16)
O47E Ti3E 2.013(17)
O48E W15E 1.805(16)
O48E Ti1E 2.020(17)
O49E Ti2E 1.847(16)
O49E Ti1E 1.876(17)
O49E Na4 2.355(15)
O50E Ti2E 1.881(17)
O50E Ti3E 1.881(16)
O50E Na7 2.452(16)
O51E Ti1E 1.889(17)
O51E Ti3E 1.910(16)
O52E P1E 1.515(17)
O52E W10E 2.350(15)
O52E W11E 2.372(16)
O53E P1E 1.522(16)
O53E W12E 2.352(16)
O53E W13E 2.370(15)
O54E P1E 1.510(17)
O54E W14E 2.360(16)
O54E W15E 2.368(16)
O55E P1E 1.578(16)
O55E Ti2E 2.241(16)
O55E Ti1E 2.279(16)
O55E Ti3E 2.316(17)
O56E P2E 1.533(16)
O56E W4E 2.345(16)
O56E W5E 2.366(16)
O57E P2E 1.561(17)
O57E W6E 2.325(16)
O57E W7E 2.369(16)
O58E P2E 1.541(17)
O58E W8E 2.348(16)
O58E W9E 2.349(16)
O59E P2E 1.592(16)
O59E W2E 2.367(16)
O59E W1E 2.369(16)
O59E W3E 2.381(15)
O1F W1F 1.697(19)
O2F W2F 1.683(19)
O3F W3F 1.734(18)
O4F W1F 1.896(19)
O4F W2F 1.975(19)
O5F W2F 1.923(19)
O5F W3F 1.949(19)
O6F W3F 1.912(19)
O6F W1F 1.976(18)
O7F W1F 1.844(18)
O7F W4F 2.019(18)
O8F W2F 1.889(18)
O8F W5F 1.983(18)
O9F W2F 1.866(18)
O9F W6F 1.972(17)
O10F W3F 1.918(18)
O10F W7F 1.935(17)
O11F W3F 1.891(18)
O11F W8F 1.953(17)
O12F W1F 1.899(18)
O12F W9F 1.966(17)
O13F W4F 1.728(18)
O14F W5F 1.723(19)
O15F W6F 1.698(19)
O16F W7F 1.729(17)
O17F W8F 1.737(18)
O18F W9F 1.728(19)
O19F W5F 1.909(19)
O19F W4F 1.932(19)
O20F W6F 1.891(17)
O20F W5F 1.901(18)
O21F W7F 1.907(18)
O21F W6F 1.922(17)
O22F W7F 1.878(18)
O22F W8F 1.915(18)
O23F W9F 1.916(17)
O23F W8F 1.922(18)
O24F W9F 1.876(17)
O24F W4F 1.910(17)
O25F W4F 1.818(16)
O25F W10F 2.032(16)
O26F W5F 1.826(16)
O26F W11F 2.016(16)
O27F W6F 1.833(16)
O27F W12F 1.998(16)
O28F W7F 1.836(16)
O28F W13F 1.979(16)
O29F W8F 1.836(16)
O29F W14F 2.007(16)
O30F W9F 1.842(17)
O30F W15F 1.997(16)
O31F W10F 1.724(17)
O32F W11F 1.711(18)
O33F W12F 1.714(19)
O34F W13F 1.715(17)
O35F W14F 1.704(18)
O36F W15F 1.749(18)
O37F W11F 1.904(17)
O37F W10F 1.933(17)
O38F W12F 1.905(17)
O38F W11F 1.913(17)
O39F W13F 1.922(17)
O39F W12F 1.969(16)
O40F W13F 1.880(17)
O40F W14F 1.935(17)
O41F W14F 1.905(17)
O41F W15F 1.956(17)
O42F W15F 1.902(17)
O42F W10F 1.917(17)
O43F W10F 1.809(16)
O43F Ti1F 2.010(17)
O44F W11F 1.801(16)
O44F Ti2F 2.057(17)
O45F W12F 1.828(16)
O45F Ti2F 2.012(17)
O46F W13F 1.843(16)
O46F Ti3F 1.983(17)
O47F W14F 1.790(16)
O47F Ti3F 2.053(17)
O48F W15F 1.828(16)
O48F Ti1F 2.000(17)
O49F Ti1F 1.870(17)
O49F Ti2F 1.880(17)
O50F Ti3F 1.849(17)
O50F Ti2F 1.861(17)
O50F Na2 2.514(17)
O51F Ti1F 1.857(17)
O51F Ti3F 1.890(17)
O51F Na4 2.359(17)
O52F P1F 1.549(17)
O52F W10F 2.330(16)
O52F W11F 2.341(16)
O53F P1F 1.535(17)
O53F W13F 2.330(16)
O53F W12F 2.366(17)
O54F P1F 1.544(17)
O54F W15F 2.340(16)
O54F W14F 2.344(16)
O55F P1F 1.571(16)
O55F Ti1F 2.284(16)
O55F Ti3F 2.296(17)
O55F Ti2F 2.300(17)
O56F P2F 1.528(18)
O56F W5F 2.364(18)
O56F W4F 2.369(18)
O57F P2F 1.527(18)
O57F W6F 2.342(18)
O57F W7F 2.367(17)
O58F P2F 1.525(18)
O58F W8F 2.333(17)
O58F W9F 2.369(18)
O59F P2F 1.631(18)
O59F W2F 2.330(18)
O59F W3F 2.363(17)
O59F W1F 2.393(18)
O1G W1G 1.73(2)
O2G W2G 1.733(18)
O3G W3G 1.72(2)
O4G W2G 1.909(19)
O4G W1G 1.915(18)
O5G W2G 1.86(2)
O5G W3G 1.908(19)
O6G W1G 1.87(2)
O6G W3G 1.93(2)
O7G W1G 1.882(18)
O7G W4G 1.995(18)
O8G W2G 1.888(19)
O8G W5G 1.998(18)
O9G W2G 1.919(18)
O9G W6G 1.928(18)
O10G W3G 1.893(18)
O10G W7G 1.950(18)
O11G W3G 1.894(18)
O11G W8G 1.995(18)
O12G W1G 1.882(18)
O12G W9G 1.974(18)
O13G W4G 1.70(2)
O14G W5G 1.710(18)
O15G W6G 1.714(18)
O16G W7G 1.72(2)
O17G W8G 1.718(18)
O18G W9G 1.685(18)
O19G W5G 1.886(19)
O19G W4G 1.902(18)
O20G W6G 1.884(18)
O20G W5G 1.891(18)
O21G W7G 1.892(17)
O21G W6G 1.951(18)
O22G W8G 1.860(17)
O22G W7G 1.928(17)
O23G W9G 1.906(18)
O23G W8G 1.921(18)
O24G W9G 1.882(18)
O24G W4G 1.901(17)
O25G W4G 1.844(17)
O25G W10G 1.998(17)
O26G W5G 1.821(17)
O26G W11G 2.028(17)
O27G W6G 1.848(17)
O27G W12G 1.970(17)
O28G W7G 1.850(17)
O28G W13G 1.974(17)
O29G W8G 1.834(17)
O29G W14G 2.013(17)
O30G W9G 1.855(17)
O30G W15G 1.990(17)
O31G W10G 1.710(18)
O32G W11G 1.718(18)
O33G W12G 1.721(17)
O34G W13G 1.728(19)
O35G W14G 1.718(17)
O36G W15G 1.705(18)
O37G W11G 1.923(17)
O37G W10G 1.928(16)
O38G W11G 1.910(18)
O38G W12G 1.910(18)
O39G W12G 1.923(18)
O39G W13G 1.931(17)
O40G W13G 1.909(16)
O40G W14G 1.913(16)
O41G W14G 1.924(17)
O41G W15G 1.948(17)
O42G W10G 1.884(17)
O42G W15G 1.930(17)
O43G W10G 1.820(17)
O43G Ti1G 2.014(17)
O44G W11G 1.834(17)
O44G Ti2G 2.021(18)
O45G W12G 1.835(17)
O45G Ti2G 2.003(17)
O46G W13G 1.837(17)
O46G Ti3G 2.006(17)
O47G W14G 1.797(16)
O47G Ti3G 2.054(17)
O48G W15G 1.808(16)
O48G Ti1G 2.017(16)
O49G Ti2G 1.868(17)
O49G Ti1G 1.884(16)
O49G Na4 2.347(16)
O50G Ti3G 1.855(16)
O50G Ti2G 1.863(17)
O50G Na2 2.500(16)
O51G Ti3G 1.835(17)
O51G Ti1G 1.870(17)
O51G Na7 2.439(16)
O52G P1G 1.547(17)
O52G W11G 2.348(16)
O52G W10G 2.360(17)
O53G P1G 1.546(17)
O53G W13G 2.320(17)
O53G W12G 2.353(16)
O54G P1G 1.510(16)
O54G W14G 2.337(16)
O54G W15G 2.377(16)
O55G P1G 1.565(17)
O55G Ti1G 2.255(17)
O55G Ti2G 2.287(17)
O55G Ti3G 2.321(17)
O56G P2G 1.529(19)
O56G W4G 2.333(18)
O56G W5G 2.389(17)
O57G P2G 1.517(18)
O57G W6G 2.357(16)
O57G W7G 2.368(18)
O58G P2G 1.524(17)
O58G W8G 2.340(17)
O58G W9G 2.374(17)
O59G P2G 1.603(19)
O59G W1G 2.362(18)
O59G W2G 2.365(18)
O59G W3G 2.384(19)
O1H W1H 1.71(3)
O2H W2H 1.74(2)
O3H W3H 1.72(2)
O4H W1H 1.90(3)
O4H W2H 1.91(2)
O5H W3H 1.90(2)
O5H W2H 1.95(2)
O6H W3H 1.91(2)
O6H W1H 1.96(2)
O7H W1H 1.88(2)
O7H W4H 1.99(2)
O8H W2H 1.91(2)
O8H W5H 1.96(2)
O9H W2H 1.88(2)
O9H W6H 1.98(2)
O10H W3H 1.88(2)
O10H W7H 1.96(2)
O11H W3H 1.85(2)
O11H W8H 1.99(2)
O12H W1H 1.81(2)
O12H W9H 2.04(2)
O13H W4H 1.71(2)
O14H W5H 1.69(2)
O15H W6H 1.72(2)
O16H W7H 1.718(19)
O17H W8H 1.69(2)
O18H W9H 1.74(2)
O19H W5H 1.91(2)
O19H W4H 1.92(2)
O20H W5H 1.893(19)
O20H W6H 1.903(19)
O21H W7H 1.89(2)
O21H W6H 1.93(2)
O22H W8H 1.88(2)
O22H W7H 1.94(2)
O23H W9H 1.89(2)
O23H W8H 1.91(2)
O24H W4H 1.88(2)
O24H W9H 1.91(2)
O25H W4H 1.80(2)
O25H W10H 2.03(2)
O26H W5H 1.796(19)
O26H W11H 2.036(19)
O27H W6H 1.829(18)
O27H W12H 1.993(18)
O28H W7H 1.856(18)
O28H W13H 1.975(18)
O29H W8H 1.82(2)
O29H W14H 2.012(19)
O30H W9H 1.82(2)
O30H W15H 2.00(2)
O31H W10H 1.714(18)
O32H W11H 1.692(19)
O33H W12H 1.724(17)
O34H W13H 1.725(17)
O35H W14H 1.692(19)
O36H W15H 1.700(19)
O37H W11H 1.903(18)
O37H W10H 1.936(19)
O38H W11H 1.881(17)
O38H W12H 1.910(17)
O39H W12H 1.918(17)
O39H W13H 1.944(18)
O40H W14H 1.902(18)
O40H W13H 1.904(18)
O41H W15H 1.893(18)
O41H W14H 1.938(18)
O42H W10H 1.895(19)
O42H W15H 1.924(18)
O43H W10H 1.803(17)
O43H Ti1H 2.041(18)
O44H W11H 1.828(17)
O44H Ti2H 2.019(17)
O45H W12H 1.798(17)
O45H Ti2H 2.042(18)
O46H W13H 1.825(17)
O46H Ti3H 2.020(18)
O47H W14H 1.810(17)
O47H Ti3H 2.035(18)
O48H W15H 1.825(17)
O48H Ti1H 2.019(18)
O49H Ti1H 1.843(17)
O49H Ti2H 1.886(17)
O49H Na7 2.461(16)
O50H Ti2H 1.856(17)
O50H Ti3H 1.859(17)
O50H Na2 2.497(16)
O51H Ti1H 1.851(16)
O51H Ti3H 1.853(17)
O52H P1H 1.508(18)
O52H W10H 2.358(17)
O52H W11H 2.378(18)
O53H P1H 1.534(18)
O53H W13H 2.327(16)
O53H W12H 2.367(17)
O54H P1H 1.550(18)
O54H W14H 2.316(17)
O54H W15H 2.358(17)
O55H P1H 1.585(18)
O55H Ti1H 2.269(17)
O55H Ti2H 2.279(17)
O55H Ti3H 2.284(17)
O56H P2H 1.50(2)
O56H W5H 2.37(2)
O56H W4H 2.38(2)
O57H P2H 1.52(2)
O57H W6H 2.34(2)
O57H W7H 2.352(19)
O58H P2H 1.52(2)
O58H W8H 2.35(2)
O58H W9H 2.39(2)
O59H P2H 1.61(2)
O59H W1H 2.36(2)
O59H W3H 2.36(2)
O59H W2H 2.38(2)
O1Y Ti1E 1.806(16)
O1Y Ti1F 1.855(16)
O2Y Ti2E 1.798(17)
O2Y Ti1G 1.798(16)
O3Y Ti3E 1.803(17)
O3Y Ti1H 1.821(17)
O4Y Ti3H 1.835(17)
O4Y Ti2F 1.839(17)
O5Y Ti2G 1.824(17)
O5Y Ti3F 1.830(18)
O6Y Ti3G 1.815(17)
O6Y Ti2H 1.829(17)
Ti1E Na4 3.672(10)
Ti2E Na4 3.699(10)
Ti2E Na7 3.776(11)
Ti3E Na7 3.789(11)
Ti1F Na4 3.692(11)
Ti3F Na4 3.714(11)
Ti3F Na2 3.798(11)
Ti1G Na4 3.704(11)
Ti1G Na7 3.727(10)
Ti2G Na4 3.690(11)
Ti3G Na7 3.763(10)
Ti3G Na2 3.804(10)
Ti1H Na7 3.766(11)
Ti2H Na7 3.776(11)
Ti2H Na2 3.789(10)
Na1 O32S 2.33(2)
Na1 O22S 2.36(2)
Na1 O16S 2.40(2)
Na2 O37S 2.34(2)
Na2 O36S 2.37(2)
Na2 O54S 2.37(2)
Na3 O15S 2.41(2)
Na3 O13S 2.45(2)
Na3 O8S 2.46(2)
Na4 O9S 2.43(2)
Na4 O10S 2.44(2)
Na4 O14S 2.52(2)
Na4 Na6 3.059(15)
Na5 O12S 2.46(2)
Na5 O2S 2.48(2)
Na5 O11S 2.53(2)
Na5 N18C 3.05(3)
Na6 N20C 2.32(3)
Na6 O23S 2.40(2)
Na6 O18S 2.41(2)
Na6 O9S 2.42(2)
Na6 O10S 2.45(2)
Na6 O14S 2.52(2)
Na7 O47S 2.37(2)
Na7 O24S 2.50(2)
Na7 O35S 2.62(2)
N27C O92S 1.03(3)
